data_7104536
loop_
_publ_author_name
'Todea, Ana Maria'
'Merca, Alice'
'B\"ogge, Hartmut'
'Glaser, Thorsten'
'Engelhardt, Larry'
'Prozorov, Ruslan'
'Luban, Marshall'
'M\"uller, Achim'

_publ_section_title
;
 Polyoxotungstates now also with pentagonal units: supramolecular
 chemistry and tuning of magnetic exchange in {(M)M5}12V30 Keplerates
 (M = Mo, W).
;
_journal_issue 23
_journal_name_full 'Chemical communications (Cambridge, England)'
_journal_page_first 3351
_journal_page_last 3353
_journal_paper_doi 10.1039/b907188a
_journal_volume 34
_journal_year 2009
_chemical_formula_sum 'H426 K34 O549 S13 V32 W72'
_chemical_formula_weight 25826.87
_chemical_name_systematic
;
?
;
_space_group_IT_number 64
_symmetry_cell_setting orthorhombic
_symmetry_space_group_name_Hall '-C 2ac 2'
_symmetry_space_group_name_H-M 'C m c a'
_atom_sites_solution_hydrogens notdet
_atom_sites_solution_primary direct
_atom_sites_solution_secondary difmap
_audit_creation_method SHELXL-97
_cell_angle_alpha 90.00
_cell_angle_beta 90.00
_cell_angle_gamma 90.00
_cell_formula_units_Z 4
_cell_length_a 35.3141(16)
_cell_length_b 38.7680(18)
_cell_length_c 38.5949(17)
_cell_measurement_reflns_used 7712
_cell_measurement_temperature 183(2)
_cell_measurement_theta_max 26.83
_cell_measurement_theta_min 2.22
_cell_volume 52839(4)
_computing_cell_refinement 'SAINT (Bruker AXS, 2001)'
_computing_data_collection 'SMART (Bruker AXS, 2001)'
_computing_data_reduction 'SAINT (Bruker AXS, 2001)'
_computing_molecular_graphics 'DIAMOND 2.1 (Crystal Impact, 2001)'
_computing_publication_material 'SHELXL-97 (Sheldrick, 1997)'
_computing_structure_refinement 'SHELXL-97 (Sheldrick, 1997)'
_computing_structure_solution 'SHELXS-97 (Sheldrick, 1997)'
_diffrn_ambient_temperature 183(2)
_diffrn_measured_fraction_theta_full 0.997
_diffrn_measured_fraction_theta_max 0.997
_diffrn_measurement_device_type 'Bruker AXS SMART 1K'
_diffrn_measurement_method omega-scan
_diffrn_radiation_monochromator graphite
_diffrn_radiation_source 'fine-focus sealed tube'
_diffrn_radiation_type MoK\a
_diffrn_radiation_wavelength 0.71073
_diffrn_reflns_av_R_equivalents 0.0734
_diffrn_reflns_av_sigmaI/netI 0.0572
_diffrn_reflns_limit_h_max 45
_diffrn_reflns_limit_h_min -29
_diffrn_reflns_limit_k_max 46
_diffrn_reflns_limit_k_min -49
_diffrn_reflns_limit_l_max 47
_diffrn_reflns_limit_l_min -49
_diffrn_reflns_number 152606
_diffrn_reflns_theta_full 26.98
_diffrn_reflns_theta_max 26.98
_diffrn_reflns_theta_min 1.18
_diffrn_standards_decay_% 0
_diffrn_standards_interval_count 0
_diffrn_standards_interval_time 0
_exptl_absorpt_coefficient_mu 16.581
_exptl_absorpt_correction_T_max 0.1362
_exptl_absorpt_correction_T_min 0.0901
_exptl_absorpt_correction_type multi-scan
_exptl_absorpt_process_details 'SADABS 2.10 (Bruker AXS, 2003)'
_exptl_crystal_colour green
_exptl_crystal_density_diffrn 3.247
_exptl_crystal_density_method 'not measured'
_exptl_crystal_description polyhedral
_exptl_crystal_F_000 46944
_exptl_crystal_size_max 0.28
_exptl_crystal_size_mid 0.24
_exptl_crystal_size_min 0.2
_refine_diff_density_max 2.685
_refine_diff_density_min -2.594
_refine_diff_density_rms 0.335
_refine_ls_extinction_method none
_refine_ls_goodness_of_fit_ref 1.120
_refine_ls_hydrogen_treatment noref
_refine_ls_matrix_type full
_refine_ls_number_parameters 1593
_refine_ls_number_reflns 29183
_refine_ls_number_restraints 0
_refine_ls_restrained_S_all 1.120
_refine_ls_R_factor_all 0.0903
_refine_ls_R_factor_gt 0.0533
_refine_ls_shift/su_max 0.033
_refine_ls_shift/su_mean 0.000
_refine_ls_structure_factor_coef Fsqd
_refine_ls_weighting_details 'calc w=1/[\s^2^(Fo^2^)+(0.0370P)^2^+3489.7126P] where P=(Fo^2^+2Fc^2^)/3'
_refine_ls_weighting_scheme calc
_refine_ls_wR_factor_gt 0.1100
_refine_ls_wR_factor_ref 0.1326
_reflns_number_gt 20684
_reflns_number_total 29183
_reflns_threshold_expression >2sigma(I)
_cod_data_source_file b907188a.txt
_cod_data_source_block mu1740b
_cod_original_sg_symbol_H-M Cmca
_cod_database_code 7104536

loop_
_symmetry_equiv_pos_as_xyz
'x, y, z'
'-x, -y+1/2, z+1/2'
'-x, y+1/2, -z+1/2'
'x, -y, -z'
'x+1/2, y+1/2, z'
'-x+1/2, -y+1, z+1/2'
'-x+1/2, y+1, -z+1/2'
'x+1/2, -y+1/2, -z'
'-x, -y, -z'
'x, y-1/2, -z-1/2'
'x, -y-1/2, z-1/2'
'-x, y, z'
'-x+1/2, -y+1/2, -z'
'x+1/2, y, -z-1/2'
'x+1/2, -y, z-1/2'
'-x+1/2, y+1/2, z'

loop_
_atom_site_label
_atom_site_type_symbol
_atom_site_fract_x
_atom_site_fract_y
_atom_site_fract_z
_atom_site_U_iso_or_equiv
_atom_site_adp_type
_atom_site_occupancy
_atom_site_symmetry_multiplicity
_atom_site_calc_flag
_atom_site_refinement_flags
_atom_site_disorder_assembly
_atom_site_disorder_group
W1 W 0.0000 -0.12644(2) 0.74199(2) 0.02319(18) Uani 1 2 d S . .
W2 W 0.0000 -0.26113(6) 0.40935(2) 0.0245(4) Uani 0.949(7) 2 d SP . .
W2B W 0.0000 -0.2445(10) 0.4135(5) 0.021(6) Uiso 0.051(7) 2 d SP . .
W3 W -0.230349(17) 0.090470(16) 0.653179(15) 0.02347(13) Uani 1 1 d . . .
W4 W -0.23038(8) -0.09696(3) 0.65244(3) 0.0231(4) Uani 0.949(12) 1 d P . .
W4B W -0.2179(14) -0.0934(6) 0.6475(8) 0.032(6) Uiso 0.051(12) 1 d P . .
W5 W -0.156225(16) 0.117981(15) 0.699616(14) 0.02147(12) Uani 1 1 d . . .
W6 W 0.0000 -0.04617(4) 0.77277(7) 0.0220(5) Uani 0.865(9) 2 d SP . .
W6B W 0.0000 -0.0413(2) 0.7580(5) 0.027(3) Uiso 0.135(9) 2 d SP . .
W7 W -0.08640(2) 0.17569(3) 0.69854(3) 0.0211(3) Uani 0.940(6) 1 d P . .
W7B W -0.0808(5) 0.1661(5) 0.6872(6) 0.030(4) Uiso 0.060(6) 1 d P . .
W8 W -0.175673(16) 0.036565(16) 0.722122(14) 0.02216(13) Uani 1 1 d . . .
W9 W -0.08900(2) -0.26184(5) 0.468497(18) 0.0277(4) Uani 0.864(6) 1 d P . .
W9B W -0.08624(15) -0.2453(3) 0.46972(13) 0.0218(17) Uiso 0.136(6) 1 d P . .
W10 W -0.19566(6) -0.18117(3) 0.60777(3) 0.0256(4) Uani 0.919(9) 1 d P . .
W10B W -0.1832(7) -0.1740(5) 0.6027(4) 0.035(4) Uiso 0.081(9) 1 d P . .
W11 W -0.055219(19) -0.18317(3) 0.70122(4) 0.0240(3) Uani 0.966(6) 1 d P . .
W11B W -0.0531(6) -0.1742(8) 0.6879(12) 0.027(7) Uiso 0.034(6) 1 d P . .
W12 W -0.08638(3) 0.08892(3) 0.74959(5) 0.0212(4) Uani 0.807(7) 1 d P . .
W12B W -0.07998(15) 0.08290(13) 0.7369(2) 0.0251(13) Uiso 0.193(7) 1 d P . .
W13 W -0.08919(2) -0.09856(3) 0.74569(4) 0.0225(3) Uani 0.916(6) 1 d P . .
W13B W -0.0867(3) -0.0914(3) 0.7317(5) 0.030(3) Uiso 0.084(6) 1 d P . .
W14 W -0.254273(18) -0.123289(16) 0.573162(15) 0.02677(14) Uani 1 1 d . . .
W15 W -0.17585(5) 0.17646(4) 0.63901(5) 0.0227(4) Uani 0.865(9) 1 d P . .
W15B W -0.1672(3) 0.1693(3) 0.6301(3) 0.027(2) Uiso 0.135(9) 1 d P . .
W16 W -0.23138(4) -0.17994(3) 0.51211(2) 0.0283(4) Uani 0.728(4) 1 d P . .
W16B W -0.21314(11) -0.17032(8) 0.50907(6) 0.0262(9) Uiso 0.272(4) 1 d P . .
W17 W -0.28513(5) -0.04262(2) 0.58364(2) 0.0254(3) Uani 0.952(6) 1 d P . .
W17B W -0.2688(9) -0.0392(4) 0.5791(4) 0.014(5) Uiso 0.048(6) 1 d P . .
W18 W 0.0000 -0.27247(2) 0.49499(2) 0.02680(19) Uani 1 2 d S . .
W19 W -0.28439(6) -0.09333(3) 0.496903(19) 0.0277(4) Uani 0.875(7) 1 d P . .
W19B W -0.2684(4) -0.08774(19) 0.49597(16) 0.023(2) Uiso 0.125(7) 1 d P . .
W20 W -0.05502(2) -0.26370(5) 0.564581(17) 0.0274(3) Uani 0.950(6) 1 d P . .
W20B W -0.0541(4) -0.2476(8) 0.5627(3) 0.016(5) Uiso 0.050(6) 1 d P . .
V1 V 0.0000 0.1416(3) 0.7402(4) 0.021(3) Uani 0.68(4) 2 d SP . .
V1B V 0.0000 0.1337(5) 0.7267(8) 0.022(4) Uiso 0.32(4) 2 d SP . .
V2 V -0.09210(9) -0.00517(8) 0.75914(10) 0.0494(9) Uani 1 1 d . . .
V3 V -0.23440(9) -0.00306(7) 0.65556(7) 0.0351(6) Uani 1 1 d . . .
V4 V -0.14689(9) -0.22825(10) 0.53927(7) 0.0496(9) Uani 1 1 d . . .
V5 V -0.24247(11) 0.14206(8) 0.57454(7) 0.0470(9) Uani 1 1 d . . .
V6 V -0.09132(10) -0.22771(11) 0.38028(8) 0.0612(12) Uani 1 1 d . . .
V7 V -0.14724(10) -0.14443(9) 0.68233(10) 0.0564(10) Uani 1 1 d . . .
V8 V -0.2964(2) 0.0000 0.5000 0.0660(18) Uani 1 2 d S . .
V9 V 0.0000 -0.23255(17) 0.63831(12) 0.0643(17) Uani 1 2 d S . .
O1 O -0.1278(3) -0.1151(3) 0.7199(2) 0.028(2) Uani 1 1 d . . .
O2 O -0.1909(3) 0.1300(2) 0.6601(2) 0.024(2) Uani 1 1 d . . .
O3 O -0.1812(3) 0.1370(3) 0.7320(3) 0.028(2) Uani 1 1 d . . .
O4 O -0.0390(3) 0.1065(3) 0.7507(3) 0.032(2) Uani 1 1 d . . .
O5 O -0.0794(3) 0.0443(3) 0.7607(3) 0.028(2) Uani 1 1 d . . .
O6 O 0.0000 -0.1461(4) 0.7813(3) 0.027(3) Uani 1 2 d S . .
O7 O 0.0394(3) -0.0175(3) 0.7712(3) 0.031(2) Uani 1 1 d . . .
O8 O -0.1422(3) 0.0071(3) 0.7402(3) 0.031(2) Uani 1 1 d . . .
O9 O -0.2702(3) -0.0145(3) 0.6176(3) 0.031(2) Uani 1 1 d . . .
O10 O -0.0607(3) -0.3077(3) 0.5708(3) 0.037(3) Uani 1 1 d . . .
O11 O -0.2450(3) 0.0468(3) 0.6500(3) 0.032(2) Uani 1 1 d . . .
O12 O -0.1373(3) 0.1611(3) 0.6761(2) 0.024(2) Uani 1 1 d . . .
O13 O -0.0394(3) -0.2134(3) 0.6693(3) 0.035(3) Uani 1 1 d . . .
O14 O -0.1928(3) 0.0783(3) 0.6927(3) 0.030(2) Uani 1 1 d . . .
O15 O -0.2778(3) -0.0826(3) 0.5494(3) 0.034(3) Uani 1 1 d . . .
O16 O -0.2952(3) -0.0132(3) 0.5492(3) 0.035(3) Uani 1 1 d . . .
O17 O -0.1674(3) -0.1746(3) 0.6462(3) 0.032(3) Uani 1 1 d . . .
O18 O 0.0000 0.1621(4) 0.7765(4) 0.039(4) Uani 1 2 d S . .
O19 O -0.2027(3) 0.0477(3) 0.7578(3) 0.031(2) Uani 1 1 d . . .
O20 O 0.0000 -0.3164(4) 0.4939(4) 0.033(4) Uani 1 2 d S . .
O21 O 0.0000 -0.1002(4) 0.6903(4) 0.035(4) Uani 1 2 d S . .
O22 O 0.0000 -0.2148(4) 0.4972(4) 0.036(4) Uani 1 2 d S . .
O23 O -0.0536(3) -0.1374(3) 0.7282(3) 0.030(2) Uani 1 1 d . . .
O24 O 0.0000 -0.1691(4) 0.7120(4) 0.031(3) Uani 1 2 d S . .
O25 O -0.0535(3) -0.2657(3) 0.5111(2) 0.031(2) Uani 1 1 d . . .
O26 O -0.1023(3) -0.0544(3) 0.7517(3) 0.031(2) Uani 1 1 d . . .
O27 O -0.1921(3) -0.1146(3) 0.6778(3) 0.031(2) Uani 1 1 d . . .
O28 O -0.2440(3) 0.1078(3) 0.6120(2) 0.027(2) Uani 1 1 d . . .
O29 O -0.0394(3) -0.2501(3) 0.6063(2) 0.033(3) Uani 1 1 d . . .
O30 O -0.2069(3) 0.1699(3) 0.6029(3) 0.031(2) Uani 1 1 d . . .
O31 O -0.3517(5) 0.0000 0.5000 0.045(4) Uani 1 2 d S . .
O32 O -0.1040(3) 0.1282(3) 0.7177(2) 0.025(2) Uani 1 1 d . . .
O33 O -0.0331(3) -0.2638(3) 0.4539(2) 0.030(2) Uani 1 1 d . . .
O34 O 0.0335(3) -0.0861(2) 0.7547(3) 0.026(2) Uani 1 1 d . . .
O35 O -0.1031(3) -0.1753(3) 0.6884(3) 0.030(2) Uani 1 1 d . . .
O36 O -0.2008(3) -0.0966(3) 0.5577(3) 0.037(3) Uani 1 1 d . . .
O37 O 0.0000 -0.2040(4) 0.4283(4) 0.042(4) Uani 1 2 d S . .
O38 O -0.2071(3) 0.0084(3) 0.6989(3) 0.029(2) Uani 1 1 d . . .
O39 O -0.1246(3) 0.0919(3) 0.6572(2) 0.026(2) Uani 1 1 d . . .
O40 O 0.0000 -0.3047(4) 0.4010(4) 0.036(4) Uani 1 2 d S . .
O41 O -0.1373(3) 0.0764(3) 0.7257(2) 0.026(2) Uani 1 1 d . . .
O42 O -0.0787(3) 0.2068(3) 0.6648(3) 0.030(2) Uani 1 1 d . . .
O43 O -0.3297(3) -0.0540(3) 0.5974(3) 0.039(3) Uani 1 1 d . . .
O44 O -0.2565(3) -0.1333(3) 0.5223(2) 0.031(3) Uani 1 1 d . . .
O45 O -0.2949(3) -0.0490(3) 0.4878(2) 0.031(2) Uani 1 1 d . . .
O46 O -0.1062(3) 0.2003(3) 0.7310(3) 0.035(3) Uani 1 1 d . . .
O47 O -0.1799(4) -0.0759(3) 0.6197(3) 0.044(3) Uani 1 1 d . . .
O48 O 0.0000 -0.2670(4) 0.5470(3) 0.032(4) Uani 1 2 d S . .
O49 O -0.2827(3) 0.1643(3) 0.5877(3) 0.044(3) Uani 1 1 d . . .
O50 O -0.2571(3) -0.0835(3) 0.6065(2) 0.029(2) Uani 1 1 d . . .
O51 O -0.2229(3) -0.1657(3) 0.5631(3) 0.035(3) Uani 1 1 d . . .
O52 O -0.0396(3) 0.1682(3) 0.7147(3) 0.033(3) Uani 1 1 d . . .
O53 O 0.0000 -0.0594(4) 0.8156(4) 0.030(3) Uani 1 2 d S . .
O54 O -0.1076(3) -0.2689(3) 0.3577(3) 0.041(3) Uani 1 1 d . . .
O55 O -0.0394(3) -0.2461(3) 0.3844(2) 0.026(2) Uani 1 1 d . . .
O56 O -0.0610(3) -0.2098(3) 0.7376(3) 0.035(3) Uani 1 1 d . . .
O57 O -0.2325(3) -0.0529(3) 0.6670(2) 0.029(2) Uani 1 1 d . . .
O58 O -0.1056(3) 0.1052(3) 0.7872(2) 0.036(3) Uani 1 1 d . . .
O59 O -0.2687(4) -0.2057(3) 0.5174(3) 0.042(3) Uani 1 1 d . . .
O60 O -0.2846(3) -0.0027(3) 0.6875(3) 0.041(3) Uani 1 1 d . . .
O61 O -0.2697(3) -0.1147(3) 0.6719(3) 0.037(3) Uani 1 1 d . . .
O62 O 0.0000 -0.2750(4) 0.6632(5) 0.047(4) Uani 1 2 d S . .
O63 O -0.1083(3) -0.0052(3) 0.8039(3) 0.044(3) Uani 1 1 d . . .
O64 O -0.0703(3) -0.0775(4) 0.6914(3) 0.045(3) Uani 1 1 d . . .
O65 O -0.1279(3) -0.2483(3) 0.4957(3) 0.031(2) Uani 1 1 d . . .
O66 O -0.1030(3) -0.2485(3) 0.5633(3) 0.039(3) Uani 1 1 d . . .
O67 O -0.2033(3) 0.2012(3) 0.6662(3) 0.036(3) Uani 1 1 d . . .
O68 O -0.2641(3) 0.1079(3) 0.6808(3) 0.038(3) Uani 1 1 d . . .
O69 O -0.1026(3) -0.2461(3) 0.4265(3) 0.034(3) Uani 1 1 d . . .
O70 O -0.1680(4) -0.2110(3) 0.5836(3) 0.039(3) Uani 1 1 d . . .
O71 O -0.2237(3) -0.1351(3) 0.6155(2) 0.028(2) Uani 1 1 d . . .
O72 O -0.3294(3) -0.1112(3) 0.5015(3) 0.044(3) Uani 1 1 d . . .
O73 O -0.1795(3) 0.0696(4) 0.6220(3) 0.049(3) Uani 1 1 d . . .
O74 O -0.1956(4) -0.0031(3) 0.6301(3) 0.043(3) Uani 1 1 d . . .
O75 O -0.0975(3) -0.1162(3) 0.7859(3) 0.038(3) Uani 1 1 d . . .
O76 O -0.1424(3) 0.2075(3) 0.6230(3) 0.033(3) Uani 1 1 d . . .
O77 O 0.0000 0.1122(5) 0.6887(5) 0.050(5) Uani 1 2 d S . .
O78 O -0.1921(3) -0.2103(3) 0.5155(3) 0.034(3) Uani 1 1 d . . .
O79 O -0.0971(4) -0.3059(3) 0.4649(3) 0.038(3) Uani 1 1 d . . .
O80 O 0.0000 -0.0349(5) 0.7128(4) 0.047(5) Uani 1 2 d S . .
O81 O -0.2315(4) -0.2073(3) 0.6228(3) 0.042(3) Uani 1 1 d . . .
O82 O -0.1379(4) 0.1388(3) 0.6079(3) 0.044(3) Uani 1 1 d . . .
O83 O -0.0734(4) -0.0036(3) 0.7074(3) 0.053(3) Uani 1 1 d . . .
O84 O -0.0738(4) -0.1846(3) 0.4027(3) 0.048(3) Uani 1 1 d . . .
O85 O -0.2313(3) -0.1709(3) 0.4661(3) 0.035(3) Uani 1 1 d . . .
O86 O -0.2950(3) -0.1433(3) 0.5852(3) 0.038(3) Uani 1 1 d . . .
O87 O -0.1207(4) -0.1181(3) 0.6491(3) 0.050(3) Uani 1 1 d . . .
O88 O -0.1203(4) -0.1872(3) 0.5317(3) 0.049(3) Uani 1 1 d . . .
O89 O -0.0667(4) 0.1381(3) 0.6555(3) 0.047(3) Uani 1 1 d . . .
O90 O -0.0422(4) -0.2061(3) 0.5506(3) 0.054(4) Uani 1 1 d . . .
O91 O -0.1754(4) -0.1723(3) 0.7171(3) 0.044(3) Uani 1 1 d . . .
O92 O -0.2691(4) -0.1096(3) 0.4555(3) 0.039(3) Uani 1 1 d . . .
O93 O -0.1916(4) 0.1137(4) 0.5590(3) 0.054(4) Uani 1 1 d . . .
O94 O -0.1791(4) -0.1410(3) 0.5087(3) 0.049(3) Uani 1 1 d . . .
O95 O -0.2234(3) -0.0716(4) 0.4990(3) 0.052(3) Uani 1 1 d . . .
O96 O -0.0662(3) 0.0697(3) 0.6956(3) 0.045(3) Uani 1 1 d . . .
O97 O -0.0705(4) -0.2048(3) 0.4761(4) 0.049(3) Uani 1 1 d . . .
O98 O -0.1393(4) 0.0301(3) 0.6724(3) 0.054(4) Uani 1 1 d . . .
O99 O -0.0427(4) -0.1436(3) 0.6574(3) 0.052(4) Uani 1 1 d . . .
O100 O -0.1751(4) -0.2728(3) 0.5473(3) 0.054(4) Uani 1 1 d . . .
O101 O -0.2233(4) -0.0340(4) 0.5645(4) 0.052(3) Uani 1 1 d . . .
O102 O -0.1532(4) -0.1411(3) 0.5851(3) 0.053(4) Uani 1 1 d . . .
O103 O -0.2406(6) 0.0000 0.5000 0.058(5) Uani 1 2 d S . .
O104 O 0.0000 -0.1884(6) 0.6125(5) 0.060(6) Uani 1 2 d S . .
S1 S -0.0767(10) 0.0938(9) 0.6595(9) 0.021(7) Uiso 0.10 1 d P . .
S2 S -0.1010(9) 0.0563(8) 0.6674(8) 0.015(6) Uiso 0.10 1 d P . .
S3 S -0.1022(10) 0.1185(9) 0.6301(9) 0.023(7) Uiso 0.10 1 d P . .
S4 S -0.1406(5) 0.0951(5) 0.6172(5) 0.027(4) Uiso 0.20 1 d P . .
S5 S -0.1407(2) 0.0585(2) 0.6416(2) 0.0293(16) Uiso 0.50 1 d P . .
S6 S -0.1894(6) -0.0626(5) 0.5783(5) 0.034(4) Uiso 0.20 1 d P . .
S7 S -0.2045(4) -0.0609(3) 0.5362(3) 0.027(3) Uiso 0.30 1 d P . .
S8 S -0.1904(8) -0.0982(8) 0.5158(8) 0.037(6) Uiso 0.15 1 d P . .
S9 S -0.1662(6) -0.1220(6) 0.5468(6) 0.035(5) Uiso 0.20 1 d P . .
S10 S -0.1653(7) -0.0983(7) 0.5861(7) 0.028(5) Uiso 0.15 1 d P . .
S11 S -0.0388(5) -0.1963(5) 0.5086(5) 0.024(4) Uiso 0.20 1 d P . .
S12 S 0.0000 -0.1964(5) 0.5338(5) 0.032(4) Uiso 0.30 2 d SP . .
S13 S -0.0233(8) -0.1961(8) 0.4661(8) 0.038(6) Uiso 0.15 1 d P . .
S14 S 0.0000 -0.1261(7) 0.6545(7) 0.027(6) Uiso 0.20 2 d SP . .
S15 S -0.0397(5) -0.1013(4) 0.6685(4) 0.032(3) Uiso 0.25 1 d P . .
S16 S -0.0239(7) -0.0643(6) 0.6884(6) 0.024(5) Uiso 0.15 1 d P . .
S1V S -0.0392(13) 0.1009(12) 0.6740(12) 0.102(13) Uiso 0.20 1 d P . .
S2V S -0.090(2) -0.150(2) 0.390(2) 0.033(17) Uiso 0.05 1 d P . .
O105 O -0.052(2) 0.077(2) 0.630(2) 0.016(18) Uiso 0.10 1 d P . .
O108 O -0.1159(13) 0.0787(12) 0.5957(12) 0.020(10) Uiso 0.20 1 d P . .
O109 O -0.1154(7) 0.0470(6) 0.6147(6) 0.039(6) Uiso 0.50 1 d P . .
O110 O -0.152(2) -0.0486(18) 0.5657(18) 0.055(18) Uiso 0.20 1 d P . .
O111 O -0.1655(11) -0.0478(10) 0.5278(10) 0.037(9) Uiso 0.30 1 d P . .
O112 O -0.154(3) -0.079(2) 0.510(2) 0.05(2) Uiso 0.15 1 d P . .
O113 O -0.1343(18) -0.1031(16) 0.5371(16) 0.047(16) Uiso 0.20 1 d P . .
O114 O -0.134(2) -0.0801(17) 0.5723(17) 0.028(15) Uiso 0.15 1 d P . .
O115 O -0.0360(18) -0.1582(16) 0.5080(15) 0.043(15) Uiso 0.20 1 d P . .
O116 O 0.0000 -0.1605(16) 0.5297(16) 0.050(16) Uiso 0.30 2 d SP . .
O117 O 0.0000 -0.111(3) 0.629(3) 0.06(3) Uiso 0.20 2 d SP . .
O118 O -0.0354(13) -0.0817(12) 0.6353(12) 0.036(10) Uiso 0.25 1 d P . .
O119 O -0.023(2) -0.0500(18) 0.6519(18) 0.030(16) Uiso 0.15 1 d P . .
K1 K 0.0000 -0.22557(18) 0.32213(15) 0.0508(15) Uani 1 2 d S . .
K2 K -0.18079(15) -0.05948(13) 0.72688(13) 0.0626(13) Uani 1 1 d . . .
K3 K -0.11184(16) -0.22982(15) 0.63628(13) 0.0703(14) Uani 1 1 d . . .
K4 K 0.0000 0.0484(2) 0.7838(3) 0.089(3) Uani 1 2 d S . .
K5 K -0.18153(19) 0.2263(2) 0.55669(14) 0.094(2) Uani 1 1 d . . .
K6 K -0.2916(2) -0.05183(16) 0.41316(15) 0.0862(18) Uani 1 1 d . . .
K7 K -0.1297(3) 0.3268(2) 0.6005(2) 0.048(2) Uani 0.50 1 d P . .
K8 K -0.2500 -0.10664(14) 0.2500 0.0304(10) Uani 1 2 d S . .
K9 K -0.0544(3) -0.2806(2) 0.7168(2) 0.058(2) Uani 0.50 1 d P . .
O120 O -0.2194(3) -0.0389(3) 0.4334(3) 0.036(3) Uiso 1 1 d . . .
O121 O 0.0000 -0.1676(5) 0.3670(5) 0.061(5) Uiso 1 2 d S . .
O122 O 0.0000 0.0357(6) 0.7135(6) 0.067(6) Uiso 1 2 d S . .
O123 O -0.2500 -0.0362(6) 0.7500 0.079(7) Uiso 1 2 d S . .
O124 O -0.1354(4) -0.0427(3) 0.6705(3) 0.043(3) Uiso 1 1 d . . .
O125 O 0.0000 -0.2351(7) 0.2516(7) 0.093(8) Uiso 1 2 d S . .
O126 O -0.1331(5) 0.1683(5) 0.5426(5) 0.091(6) Uiso 1 1 d . . .
O127 O -0.0843(4) -0.1723(4) 0.6021(4) 0.054(3) Uiso 1 1 d . . .
O128 O -0.3245(6) -0.0617(5) 0.6996(5) 0.097(6) Uiso 1 1 d . . .
O129 O -0.2501(8) 0.2402(7) 0.5624(7) 0.047(6) Uiso 0.50 1 d P . .
O130 O -0.1877(9) 0.2786(8) 0.6094(8) 0.064(8) Uiso 0.50 1 d P . .
O131 O -0.3404(12) -0.1106(10) 0.3960(11) 0.231(17) Uiso 1 1 d . . .
O132 O -0.0514(14) 0.0390(13) 0.8388(12) 0.120(15) Uiso 0.50 1 d P . .
O133 O 0.0000 0.108(2) 0.831(2) 0.32(4) Uiso 1 2 d S . .
O134 O -0.2131(10) -0.1194(9) 0.7573(9) 0.189(13) Uiso 1 1 d . . .
O135 O -0.1294(12) -0.2509(11) 0.6998(11) 0.243(18) Uiso 1 1 d . . .
O136 O -0.1482(9) -0.2909(8) 0.6224(8) 0.181(12) Uiso 1 1 d . . .
O137 O -0.3766(8) -0.1075(7) 0.5626(7) 0.141(9) Uiso 1 1 d . . .
O138 O -0.374(2) -0.0200(18) 0.4305(18) 0.40(3) Uiso 1 1 d . . .
O139 O -0.0587(12) -0.3403(10) 0.3624(10) 0.228(16) Uiso 1 1 d . . .
O140 O -0.3468(12) -0.1441(10) 0.6602(11) 0.054(10) Uiso 0.33 1 d P . .
O141 O -0.1555(8) 0.0209(7) 0.8641(7) 0.060(8) Uiso 0.50 1 d P . .
O142 O 0.0463(6) -0.2103(6) 0.8108(6) 0.113(7) Uiso 1 1 d . . .
O143 O -0.076(2) 0.1665(19) 0.827(2) 0.45(4) Uiso 1 1 d . . .
O144 O -0.2518(12) -0.1783(10) 0.2714(10) 0.100(12) Uiso 0.50 1 d P . .
O145 O -0.1991(13) -0.3207(12) 0.3446(12) 0.065(12) Uiso 0.33 1 d P . .
O146 O -0.3400(12) -0.0852(11) 0.3287(10) 0.098(12) Uiso 0.50 1 d P . .
O147 O -0.3193(19) -0.1479(17) 0.3450(17) 0.18(3) Uiso 0.50 1 d P . .
O148 O -0.1755(15) -0.2685(14) 0.3215(14) 0.142(18) Uiso 0.50 1 d P . .
O149 O -0.1632(7) -0.3205(7) 0.4956(7) 0.048(6) Uiso 0.50 1 d P . .
O150 O -0.0591(12) -0.4092(11) 0.3524(11) 0.108(14) Uiso 0.50 1 d P . .
O151 O -0.2460(17) -0.3036(15) 0.3044(15) 0.15(2) Uiso 0.50 1 d P . .
O152 O 0.0000 -0.365(3) 0.561(3) 0.40(5) Uiso 1 2 d S . .
O153 O -0.288(2) -0.180(2) 0.335(2) 0.13(3) Uiso 0.33 1 d P . .
O154 O -0.1620(9) 0.0558(9) 0.8202(8) 0.033(8) Uiso 0.33 1 d P . .
O155 O -0.1786(13) 0.2051(12) 0.7675(12) 0.111(14) Uiso 0.50 1 d P . .
O156 O -0.430(3) -0.090(3) 0.380(3) 0.29(5) Uiso 0.50 1 d P . .
O157 O -0.086(3) -0.071(3) 0.598(3) 0.33(6) Uiso 0.50 1 d P . .
O158 O -0.1208(9) -0.0665(8) 0.8451(8) 0.072(9) Uiso 0.50 1 d P . .
O159 O -0.1559(18) 0.1790(16) 0.7924(16) 0.17(2) Uiso 0.50 1 d P . .
O160 O -0.1146(16) -0.2282(14) 0.7816(14) 0.33(3) Uiso 1 1 d . . .
O161 O -0.1464(14) -0.1730(13) 0.7891(13) 0.129(16) Uiso 0.50 1 d P . .
O162 O -0.1397(16) -0.3363(14) 0.5515(14) 0.142(18) Uiso 0.50 1 d P . .
O163 O -0.4510(18) -0.1310(16) 0.5475(17) 0.37(3) Uiso 1 1 d . . .
O164 O -0.057(5) -0.114(5) 0.564(4) 0.49(10) Uiso 0.50 1 d P . .
O165 O 0.0000 -0.340(2) 0.630(2) 0.37(5) Uiso 1 2 d S . .
O166 O -0.036(3) 0.007(3) 0.848(3) 0.28(4) Uiso 0.50 1 d P . .
O167 O -0.396(3) -0.048(3) 0.547(3) 0.32(5) Uiso 0.50 1 d P . .
O168 O -0.4311(19) -0.1359(17) 0.4826(17) 0.39(3) Uiso 1 1 d . . .
O169 O -0.387(2) -0.0678(18) 0.4820(18) 0.41(4) Uiso 1 1 d . . .
O170 O -0.1766(11) 0.2873(10) 0.5857(10) 0.091(11) Uiso 0.50 1 d P . .
O171 O -0.2575(8) 0.2335(7) 0.5855(8) 0.057(7) Uiso 0.50 1 d P . .
O172 O -0.2746(8) 0.2205(8) 0.6354(8) 0.025(7) Uiso 0.33 1 d P . .

loop_
_atom_site_aniso_label
_atom_site_aniso_U_11
_atom_site_aniso_U_22
_atom_site_aniso_U_33
_atom_site_aniso_U_23
_atom_site_aniso_U_13
_atom_site_aniso_U_12
W1 0.0238(4) 0.0269(4) 0.0189(4) 0.0013(3) 0.000 0.000
W2 0.0284(5) 0.0282(11) 0.0167(5) -0.0014(4) 0.000 0.000
W3 0.0194(3) 0.0326(3) 0.0185(3) 0.0006(2) 0.0000(2) 0.0000(2)
W4 0.0237(9) 0.0299(4) 0.0157(4) -0.0009(3) 0.0020(4) -0.0032(4)
W5 0.0178(3) 0.0299(3) 0.0166(3) -0.0001(2) 0.0014(2) 0.0004(2)
W6 0.0200(6) 0.0283(6) 0.0178(11) 0.0001(5) 0.000 0.000
W7 0.0199(4) 0.0263(5) 0.0169(5) -0.0017(4) 0.0002(3) 0.0013(3)
W8 0.0181(3) 0.0303(3) 0.0180(3) 0.0009(2) 0.0016(2) -0.0015(2)
W9 0.0340(4) 0.0317(10) 0.0173(4) -0.0006(3) 0.0009(3) 0.0007(4)
W10 0.0325(8) 0.0274(5) 0.0169(4) 0.0001(3) -0.0001(4) -0.0036(5)
W11 0.0266(4) 0.0259(4) 0.0196(6) 0.0027(4) -0.0001(3) -0.0020(3)
W12 0.0186(4) 0.0279(5) 0.0171(7) 0.0004(4) 0.0001(4) -0.0005(3)
W13 0.0216(4) 0.0270(4) 0.0190(6) 0.0004(4) 0.0012(3) -0.0017(3)
W14 0.0314(3) 0.0316(3) 0.0172(3) -0.0015(2) -0.0003(2) -0.0027(3)
W15 0.0213(5) 0.0286(5) 0.0182(6) -0.0008(4) 0.0005(4) 0.0039(4)
W16 0.0365(8) 0.0313(5) 0.0170(4) -0.0031(3) -0.0014(4) -0.0024(5)
W17 0.0243(8) 0.0351(4) 0.0167(3) -0.0022(3) 0.0013(3) -0.0011(3)
W18 0.0339(5) 0.0291(5) 0.0175(4) 0.0008(3) 0.000 0.000
W19 0.0308(9) 0.0350(5) 0.0173(4) -0.0023(3) -0.0011(3) 0.0001(5)
W20 0.0345(4) 0.0301(9) 0.0176(3) 0.0027(3) 0.0005(3) -0.0017(3)
V1 0.021(3) 0.022(4) 0.021(6) 0.001(4) 0.000 0.000
V2 0.0288(16) 0.0282(15) 0.091(3) -0.0034(16) -0.0261(17) -0.0016(12)
V3 0.0483(18) 0.0314(15) 0.0256(13) -0.0032(12) -0.0135(13) 0.0007(13)
V4 0.0392(18) 0.091(3) 0.0182(13) -0.0120(15) -0.0056(12) 0.0198(17)
V5 0.072(2) 0.0457(18) 0.0236(14) 0.0081(13) -0.0156(15) -0.0239(16)
V6 0.0376(19) 0.109(3) 0.0373(17) 0.042(2) 0.0175(15) 0.0319(19)
V7 0.043(2) 0.063(2) 0.063(2) -0.0401(19) -0.0305(17) 0.0231(16)
V8 0.151(6) 0.032(2) 0.0153(19) -0.0019(18) 0.000 0.000
V9 0.028(2) 0.125(5) 0.039(3) -0.048(3) 0.000 0.000
O1 0.026(6) 0.035(6) 0.022(5) -0.011(4) -0.004(4) -0.002(4)
O2 0.026(6) 0.026(5) 0.021(5) 0.000(4) -0.006(4) -0.004(4)
O3 0.018(5) 0.044(6) 0.022(5) 0.005(5) 0.004(4) 0.001(4)
O4 0.019(5) 0.047(7) 0.032(6) 0.004(5) -0.002(5) -0.005(5)
O5 0.022(5) 0.031(6) 0.032(6) 0.009(5) -0.002(4) -0.004(4)
O6 0.027(8) 0.039(9) 0.014(7) 0.001(6) 0.000 0.000
O7 0.031(6) 0.027(6) 0.036(6) -0.004(5) 0.005(5) 0.003(5)
O8 0.025(6) 0.032(6) 0.036(6) 0.000(5) -0.003(5) -0.002(4)
O9 0.035(6) 0.037(6) 0.022(5) -0.004(5) -0.007(5) 0.002(5)
O10 0.046(7) 0.024(6) 0.041(7) 0.013(5) -0.003(6) -0.008(5)
O11 0.029(6) 0.027(6) 0.039(6) 0.007(5) -0.005(5) -0.010(4)
O12 0.021(5) 0.030(5) 0.021(5) 0.003(4) -0.002(4) 0.000(4)
O13 0.030(6) 0.043(7) 0.032(6) -0.005(5) 0.003(5) -0.008(5)
O14 0.028(6) 0.034(6) 0.028(6) 0.012(5) -0.005(5) -0.004(5)
O15 0.036(7) 0.038(6) 0.026(6) -0.004(5) 0.005(5) -0.004(5)
O16 0.052(8) 0.035(6) 0.019(5) -0.006(5) 0.000(5) -0.002(5)
O17 0.037(7) 0.032(6) 0.028(6) 0.001(5) -0.009(5) 0.007(5)
O18 0.042(10) 0.045(10) 0.029(8) -0.008(7) 0.000 0.000
O19 0.025(6) 0.040(6) 0.028(6) 0.001(5) 0.008(5) -0.001(5)
O20 0.030(9) 0.040(9) 0.028(8) 0.000(7) 0.000 0.000
O21 0.027(9) 0.048(10) 0.031(8) 0.006(7) 0.000 0.000
O22 0.039(9) 0.044(10) 0.024(8) 0.001(7) 0.000 0.000
O23 0.029(6) 0.029(6) 0.032(6) 0.001(5) -0.001(5) 0.003(5)
O24 0.025(8) 0.042(9) 0.025(8) 0.001(7) 0.000 0.000
O25 0.031(6) 0.050(7) 0.011(5) 0.008(5) 0.000(4) 0.001(5)
O26 0.023(6) 0.026(6) 0.043(6) -0.006(5) -0.003(5) 0.003(4)
O27 0.034(6) 0.032(6) 0.026(5) -0.002(5) -0.007(5) 0.004(5)
O28 0.031(6) 0.039(6) 0.011(4) 0.002(4) -0.004(4) -0.002(5)
O29 0.037(7) 0.048(7) 0.014(5) -0.004(5) 0.000(5) -0.004(5)
O30 0.032(6) 0.031(6) 0.029(6) 0.003(5) 0.000(5) -0.002(5)
O31 0.042(10) 0.041(10) 0.051(11) -0.002(8) 0.000 0.000
O32 0.017(5) 0.040(6) 0.017(5) 0.012(4) -0.003(4) 0.000(4)
O33 0.036(6) 0.039(6) 0.017(5) 0.002(4) 0.001(4) -0.005(5)
O34 0.026(6) 0.024(5) 0.029(5) 0.000(4) -0.003(4) -0.003(4)
O35 0.033(6) 0.029(6) 0.026(5) -0.006(5) -0.004(5) -0.006(5)
O36 0.036(7) 0.040(7) 0.034(6) -0.006(5) 0.002(5) -0.005(5)
O37 0.056(12) 0.043(10) 0.027(8) -0.009(7) 0.000 0.000
O38 0.028(6) 0.034(6) 0.025(5) -0.001(5) 0.001(4) -0.001(5)
O39 0.029(6) 0.027(5) 0.022(5) 0.001(4) 0.001(4) 0.003(4)
O40 0.044(10) 0.026(8) 0.039(9) -0.016(7) 0.000 0.000
O41 0.022(5) 0.034(6) 0.022(5) 0.003(4) -0.004(4) 0.000(4)
O42 0.027(6) 0.037(6) 0.027(5) 0.008(5) -0.004(5) 0.000(5)
O43 0.031(7) 0.052(8) 0.033(6) 0.001(5) 0.007(5) -0.007(5)
O44 0.051(7) 0.029(6) 0.014(5) -0.008(4) -0.003(5) 0.005(5)
O45 0.043(7) 0.037(6) 0.014(5) -0.005(4) 0.002(5) -0.005(5)
O46 0.036(7) 0.040(7) 0.029(6) -0.011(5) 0.010(5) 0.005(5)
O47 0.051(8) 0.057(8) 0.023(6) -0.004(5) 0.014(5) -0.010(6)
O48 0.046(10) 0.037(9) 0.014(7) 0.008(6) 0.000 0.000
O49 0.037(7) 0.060(8) 0.036(7) -0.007(6) -0.003(5) 0.004(6)
O50 0.036(6) 0.031(6) 0.019(5) 0.000(4) 0.000(4) -0.001(5)
O51 0.048(7) 0.039(7) 0.018(5) 0.001(5) -0.001(5) 0.005(5)
O52 0.019(5) 0.044(7) 0.037(6) 0.007(5) -0.007(5) -0.002(5)
O53 0.034(9) 0.035(9) 0.021(7) -0.001(6) 0.000 0.000
O54 0.042(7) 0.037(7) 0.045(7) 0.000(6) -0.003(6) -0.005(5)
O55 0.028(6) 0.032(6) 0.019(5) -0.004(4) -0.002(4) 0.007(4)
O56 0.044(7) 0.032(6) 0.030(6) 0.009(5) 0.002(5) -0.008(5)
O57 0.037(6) 0.035(6) 0.015(5) -0.001(4) -0.003(4) 0.004(5)
O58 0.044(7) 0.049(7) 0.014(5) -0.005(5) 0.006(5) -0.007(6)
O59 0.062(8) 0.029(6) 0.034(6) 0.000(5) -0.005(6) -0.005(6)
O60 0.036(7) 0.053(8) 0.034(6) -0.001(6) 0.001(5) -0.005(6)
O61 0.035(7) 0.046(7) 0.029(6) -0.003(5) 0.003(5) -0.009(5)
O62 0.060(12) 0.038(10) 0.042(10) 0.006(8) 0.000 0.000
O63 0.036(7) 0.052(8) 0.045(7) 0.007(6) 0.003(6) 0.004(6)
O64 0.027(6) 0.071(9) 0.037(7) 0.010(6) 0.004(5) 0.010(6)
O65 0.035(6) 0.035(6) 0.022(5) 0.000(5) 0.000(5) 0.000(5)
O66 0.031(6) 0.062(8) 0.023(5) 0.004(5) 0.002(5) 0.008(6)
O67 0.031(6) 0.039(7) 0.036(6) -0.010(5) -0.001(5) 0.013(5)
O68 0.030(6) 0.063(8) 0.020(5) -0.003(5) 0.003(5) 0.005(6)
O69 0.032(6) 0.052(7) 0.017(5) 0.007(5) -0.001(4) 0.007(5)
O70 0.054(8) 0.044(7) 0.019(5) -0.003(5) 0.000(5) 0.016(6)
O71 0.037(6) 0.028(6) 0.019(5) -0.004(4) -0.006(4) -0.003(5)
O72 0.038(7) 0.050(8) 0.044(7) 0.002(6) -0.004(6) -0.010(6)
O73 0.020(6) 0.069(9) 0.058(8) -0.019(7) 0.004(6) -0.005(6)
O74 0.057(8) 0.042(7) 0.030(6) 0.002(5) 0.001(6) -0.003(6)
O75 0.039(7) 0.051(7) 0.025(6) 0.008(5) -0.004(5) -0.006(6)
O76 0.030(6) 0.047(7) 0.023(5) 0.014(5) -0.001(5) 0.003(5)
O77 0.047(11) 0.055(12) 0.049(11) -0.014(9) 0.000 0.000
O78 0.044(7) 0.039(7) 0.020(5) -0.005(5) -0.006(5) -0.001(5)
O79 0.053(8) 0.028(6) 0.034(6) -0.002(5) 0.003(6) -0.002(5)
O80 0.073(13) 0.042(10) 0.026(9) -0.001(8) 0.000 0.000
O81 0.057(8) 0.033(6) 0.035(6) 0.006(5) -0.010(6) -0.007(6)
O82 0.046(8) 0.045(7) 0.040(7) 0.004(6) 0.003(6) 0.019(6)
O83 0.055(8) 0.051(8) 0.052(8) 0.000(7) 0.003(7) 0.020(7)
O84 0.051(8) 0.055(8) 0.037(7) -0.004(6) -0.006(6) 0.003(6)
O85 0.052(7) 0.030(6) 0.022(5) 0.001(5) -0.004(5) -0.001(5)
O86 0.045(7) 0.043(7) 0.028(6) 0.003(5) -0.003(5) -0.014(6)
O87 0.053(8) 0.050(8) 0.046(8) 0.000(6) -0.001(6) 0.002(6)
O88 0.056(9) 0.056(8) 0.034(7) -0.006(6) -0.005(6) 0.007(7)
O89 0.042(8) 0.047(7) 0.052(8) -0.024(6) 0.021(6) -0.016(6)
O90 0.083(11) 0.038(7) 0.041(7) 0.004(6) 0.023(7) -0.007(7)
O91 0.054(8) 0.046(7) 0.033(6) 0.002(6) 0.003(6) -0.007(6)
O92 0.059(8) 0.041(7) 0.016(5) -0.005(5) 0.001(5) 0.011(6)
O93 0.069(10) 0.064(9) 0.029(6) -0.004(6) -0.002(6) 0.006(7)
O94 0.058(9) 0.033(7) 0.056(8) -0.006(6) 0.002(7) -0.002(6)
O95 0.036(7) 0.070(9) 0.049(8) 0.023(7) -0.009(6) -0.006(6)
O96 0.043(7) 0.067(9) 0.026(6) 0.000(6) -0.002(5) 0.022(6)
O97 0.040(7) 0.037(7) 0.069(9) -0.005(6) -0.007(7) -0.012(6)
O98 0.059(9) 0.053(8) 0.050(8) -0.007(6) 0.031(7) -0.020(7)
O99 0.073(10) 0.051(8) 0.031(6) 0.014(6) -0.017(6) -0.032(7)
O100 0.069(10) 0.046(8) 0.048(8) 0.011(6) 0.018(7) 0.007(7)
O101 0.037(8) 0.056(9) 0.063(9) -0.007(7) 0.016(7) 0.005(6)
O102 0.058(9) 0.048(8) 0.055(8) 0.028(7) 0.007(7) -0.006(7)
O103 0.062(14) 0.063(13) 0.050(11) 0.005(10) 0.000 0.000
O104 0.067(14) 0.076(15) 0.038(10) -0.004(10) 0.000 0.000
K1 0.037(3) 0.078(5) 0.037(3) 0.003(3) 0.000 0.000
K2 0.060(3) 0.068(3) 0.060(3) -0.011(2) -0.006(2) 0.008(2)
K3 0.072(4) 0.082(4) 0.057(3) -0.011(3) -0.006(3) 0.006(3)
K4 0.062(5) 0.083(6) 0.123(8) 0.012(5) 0.000 0.000
K5 0.098(5) 0.135(6) 0.048(3) -0.018(3) 0.014(3) -0.047(4)
K6 0.110(5) 0.084(4) 0.065(3) -0.001(3) 0.014(3) 0.010(4)
K7 0.053(5) 0.049(5) 0.041(4) 0.001(4) 0.005(4) 0.013(4)
K8 0.020(2) 0.049(3) 0.022(2) 0.000 -0.0037(18) 0.000
K9 0.063(6) 0.052(5) 0.058(6) 0.013(4) 0.022(5) 0.004(4)

loop_
_atom_type_symbol
_atom_type_description
_atom_type_scat_dispersion_real
_atom_type_scat_dispersion_imag
_atom_type_scat_source
O O 0.0106 0.0060 'International Tables Vol C Tables 4.2.6.8 and 6.1.1.4'
S S 0.1246 0.1234 'International Tables Vol C Tables 4.2.6.8 and 6.1.1.4'
K K 0.2009 0.2494 'International Tables Vol C Tables 4.2.6.8 and 6.1.1.4'
V V 0.3005 0.5294 'International Tables Vol C Tables 4.2.6.8 and 6.1.1.4'
W W -0.8490 6.8722 'International Tables Vol C Tables 4.2.6.8 and 6.1.1.4'
H H 0.0000 0.0000 'International Tables Vol C Tables 4.2.6.8 and 6.1.1.4'

loop_
_geom_angle_atom_site_label_1
_geom_angle_atom_site_label_2
_geom_angle_atom_site_label_3
_geom_angle
_geom_angle_site_symmetry_1
_geom_angle_site_symmetry_3
_geom_angle_publ_flag
O6 W1 O23 98.1(3) . . ?
O6 W1 O23 98.1(3) . 12 ?
O23 W1 O23 140.5(6) . 12 ?
O6 W1 O24 98.4(7) . . ?
O23 W1 O24 71.0(3) . . ?
O23 W1 O24 71.0(3) 12 . ?
O6 W1 O34 97.4(5) . . ?
O23 W1 O34 141.2(4) . . ?
O23 W1 O34 71.1(4) 12 . ?
O24 W1 O34 140.6(3) . . ?
O6 W1 O34 97.4(5) . 12 ?
O23 W1 O34 71.1(4) . 12 ?
O23 W1 O34 141.2(4) 12 12 ?
O24 W1 O34 140.6(3) . 12 ?
O34 W1 O34 71.7(6) . 12 ?
O6 W1 O21 179.6(7) . . ?
O23 W1 O21 82.0(3) . . ?
O23 W1 O21 82.0(3) 12 . ?
O24 W1 O21 82.0(6) . . ?
O34 W1 O21 82.3(4) . . ?
O34 W1 O21 82.3(4) 12 . ?
W2B W2 O40 176.9(17) . . ?
W2B W2 O55 79.2(10) . . ?
O40 W2 O55 102.7(5) . . ?
W2B W2 O55 79.2(10) . 12 ?
O40 W2 O55 102.7(5) . 12 ?
O55 W2 O55 102.0(7) . 12 ?
W2B W2 O33 81.4(13) . 12 ?
O40 W2 O33 96.0(5) . 12 ?
O55 W2 O33 153.7(4) . 12 ?
O55 W2 O33 91.4(4) 12 12 ?
W2B W2 O33 81.4(13) . . ?
O40 W2 O33 96.0(5) . . ?
O55 W2 O33 91.4(4) . . ?
O55 W2 O33 153.7(4) 12 . ?
O33 W2 O33 68.3(6) 12 . ?
W2B W2 O37 4.4(16) . . ?
O40 W2 O37 172.5(7) . . ?
O55 W2 O37 81.9(4) . . ?
O55 W2 O37 81.9(4) 12 . ?
O33 W2 O37 77.8(4) 12 . ?
O33 W2 O37 77.8(4) . . ?
W2B W2 K1 81.6(16) . . ?
O40 W2 K1 101.5(6) . . ?
O55 W2 K1 51.6(3) . . ?
O55 W2 K1 51.6(3) 12 . ?
O33 W2 K1 141.6(3) 12 . ?
O33 W2 K1 141.6(3) . . ?
O37 W2 K1 86.0(4) . . ?
W2 W2B O37 174(2) . . ?
W2 W2B O55 79.4(16) . . ?
O37 W2B O55 104.2(14) . . ?
W2 W2B O55 79.4(16) . 12 ?
O37 W2B O55 104.2(14) . 12 ?
O55 W2B O55 102.2(13) . 12 ?
W2 W2B O33 80.3(16) . 12 ?
O37 W2B O33 94.7(13) . 12 ?
O55 W2B O33 153.1(18) . 12 ?
O55 W2B O33 91.2(6) 12 12 ?
W2 W2B O33 80.3(16) . . ?
O37 W2B O33 94.7(13) . . ?
O55 W2B O33 91.2(6) . . ?
O55 W2B O33 153.1(18) 12 . ?
O33 W2B O33 68.0(8) 12 . ?
W2 W2B O40 2.2(12) . . ?
O37 W2B O40 171.6(13) . . ?
O55 W2B O40 80.8(14) . . ?
O55 W2B O40 80.8(14) 12 . ?
O33 W2B O40 78.4(11) 12 . ?
O33 W2B O40 78.4(11) . . ?
W2 W2B S13 143.2(18) . 12 ?
O37 W2B S13 31.6(9) . 12 ?
O55 W2B S13 133.3(17) . 12 ?
O55 W2B S13 104.0(12) 12 12 ?
O33 W2B S13 63.1(10) 12 12 ?
O33 W2B S13 82.4(11) . 12 ?
O40 W2B S13 141.2(10) . 12 ?
W2 W2B S13 143.2(18) . . ?
O37 W2B S13 31.6(9) . . ?
O55 W2B S13 104.0(12) . . ?
O55 W2B S13 133.3(17) 12 . ?
O33 W2B S13 82.4(11) 12 . ?
O33 W2B S13 63.1(10) . . ?
O40 W2B S13 141.2(10) . . ?
S13 W2B S13 33.2(13) 12 . ?
W2 W2B K1 87.9(18) . . ?
O37 W2B K1 98.2(11) . . ?
O55 W2B K1 52.6(6) . . ?
O55 W2B K1 52.6(6) 12 . ?
O33 W2B K1 143.6(7) 12 . ?
O33 W2B K1 143.6(7) . . ?
O40 W2B K1 90.1(9) . . ?
S13 W2B K1 123.8(12) 12 . ?
S13 W2B K1 123.8(12) . . ?
O68 W3 O11 102.3(6) . . ?
O68 W3 O28 102.4(5) . . ?
O11 W3 O28 102.6(5) . . ?
O68 W3 O14 94.3(5) . . ?
O11 W3 O14 91.2(4) . . ?
O28 W3 O14 155.3(4) . . ?
O68 W3 O2 95.4(5) . . ?
O11 W3 O2 154.6(4) . . ?
O28 W3 O2 91.0(4) . . ?
O14 W3 O2 69.2(4) . . ?
O68 W3 O73 172.2(5) . . ?
O11 W3 O73 81.7(5) . . ?
O28 W3 O73 83.0(5) . . ?
O14 W3 O73 78.8(4) . . ?
O2 W3 O73 78.7(4) . . ?
O68 W3 K6 100.5(4) . 4_556 ?
O11 W3 K6 52.5(4) . 4_556 ?
O28 W3 K6 51.4(3) . 4_556 ?
O14 W3 K6 142.8(3) . 4_556 ?
O2 W3 K6 141.4(3) . 4_556 ?
O73 W3 K6 87.3(3) . 4_556 ?
O68 W3 K8 38.5(4) . 6_445 ?
O11 W3 K8 99.8(4) . 6_445 ?
O28 W3 K8 138.7(3) . 6_445 ?
O14 W3 K8 55.9(3) . 6_445 ?
O2 W3 K8 82.9(3) . 6_445 ?
O73 W3 K8 134.6(3) . 6_445 ?
K6 W3 K8 129.54(11) 4_556 6_445 ?
O61 W4 O57 102.1(5) . . ?
O61 W4 O27 102.5(5) . . ?
O57 W4 O27 102.7(5) . . ?
O61 W4 O71 96.1(5) . . ?
O57 W4 O71 154.1(4) . . ?
O27 W4 O71 91.0(4) . . ?
O61 W4 O50 96.1(5) . . ?
O57 W4 O50 90.5(4) . . ?
O27 W4 O50 154.2(5) . . ?
O71 W4 O50 69.1(4) . . ?
O61 W4 O47 172.8(5) . . ?
O57 W4 O47 82.5(5) . . ?
O27 W4 O47 81.6(5) . . ?
O71 W4 O47 77.9(4) . . ?
O50 W4 O47 78.3(4) . . ?
O61 W4 K2 101.7(4) . . ?
O57 W4 K2 53.0(3) . . ?
O27 W4 K2 50.7(3) . . ?
O71 W4 K2 140.3(3) . . ?
O50 W4 K2 141.9(3) . . ?
O47 W4 K2 85.5(3) . . ?
O27 W4B O57 106.6(12) . . ?
O27 W4B O47 101(2) . . ?
O57 W4B O47 97.4(19) . . ?
O27 W4B O71 95.0(10) . . ?
O57 W4B O71 155(2) . . ?
O47 W4B O71 90.7(17) . . ?
O27 W4B O50 161(2) . . ?
O57 W4B O50 88.1(11) . . ?
O47 W4B O50 88.5(14) . . ?
O71 W4B O50 68.3(8) . . ?
O27 W4B O61 88(2) . . ?
O57 W4B O61 85(2) . . ?
O47 W4B O61 169.3(12) . . ?
O71 W4B O61 83.0(16) . . ?
O50 W4B O61 81.1(17) . . ?
O27 W4B K2 52.5(6) . . ?
O57 W4B K2 55.4(6) . . ?
O47 W4B K2 95.6(13) . . ?
O71 W4B K2 147.5(9) . . ?
O50 W4B K2 143.5(10) . . ?
O61 W4B K2 94.4(11) . . ?
O3 W5 O2 98.1(4) . . ?
O3 W5 O32 97.9(4) . . ?
O2 W5 O32 140.9(4) . . ?
O3 W5 O12 98.3(5) . . ?
O2 W5 O12 70.6(4) . . ?
O32 W5 O12 71.9(4) . . ?
O3 W5 O41 98.7(4) . . ?
O2 W5 O41 140.0(4) . . ?
O32 W5 O41 71.3(4) . . ?
O12 W5 O41 141.1(4) . . ?
O3 W5 O14 95.4(5) . . ?
O2 W5 O14 71.8(4) . . ?
O32 W5 O14 141.2(4) . . ?
O12 W5 O14 141.4(4) . . ?
O41 W5 O14 70.7(4) . . ?
O3 W5 O39 178.4(5) . . ?
O2 W5 O39 81.4(4) . . ?
O32 W5 O39 83.4(4) . . ?
O12 W5 O39 83.0(4) . . ?
O41 W5 O39 80.7(4) . . ?
O14 W5 O39 83.0(4) . . ?
O3 W5 K8 40.0(4) . 6_445 ?
O2 W5 K8 83.5(3) . 6_445 ?
O32 W5 K8 129.3(3) . 6_445 ?
O12 W5 K8 127.2(3) . 6_445 ?
O41 W5 K8 86.6(3) . 6_445 ?
O14 W5 K8 55.5(3) . 6_445 ?
O39 W5 K8 138.5(3) . 6_445 ?
W6B W6 O53 178.9(10) . . ?
W6B W6 O7 76.8(6) . 12 ?
O53 W6 O7 102.5(5) . 12 ?
W6B W6 O7 76.8(6) . . ?
O53 W6 O7 102.5(5) . . ?
O7 W6 O7 102.8(7) 12 . ?
W6B W6 O34 85.2(7) . 12 ?
O53 W6 O34 95.7(5) . 12 ?
O7 W6 O34 90.5(4) 12 12 ?
O7 W6 O34 154.4(4) . 12 ?
W6B W6 O34 85.2(7) . . ?
O53 W6 O34 95.7(5) . . ?
O7 W6 O34 154.4(4) 12 . ?
O7 W6 O34 90.5(4) . . ?
O34 W6 O34 69.8(5) 12 . ?
W6B W6 O80 7.7(9) . . ?
O53 W6 O80 173.5(7) . . ?
O7 W6 O80 81.5(4) 12 . ?
O7 W6 O80 81.5(4) . . ?
O34 W6 O80 79.0(4) 12 . ?
O34 W6 O80 79.0(4) . . ?
W6B W6 K4 78.2(8) . . ?
O53 W6 K4 100.6(5) . . ?
O7 W6 K4 52.0(3) 12 . ?
O7 W6 K4 52.0(3) . . ?
O34 W6 K4 141.4(3) 12 . ?
O34 W6 K4 141.4(3) . . ?
O80 W6 K4 85.9(5) . . ?
W6 W6B O7 83.6(9) . 12 ?
W6 W6B O7 83.6(9) . . ?
O7 W6B O7 105.8(8) 12 . ?
W6 W6B O80 169.7(12) . . ?
O7 W6B O80 102.4(8) 12 . ?
O7 W6B O80 102.4(8) . . ?
W6 W6B O34 78.3(8) . 12 ?
O7 W6B O34 90.3(5) 12 12 ?
O7 W6B O34 154.3(9) . 12 ?
O80 W6B O34 93.2(7) . 12 ?
W6 W6B O34 78.3(8) . . ?
O7 W6B O34 154.3(9) 12 . ?
O7 W6B O34 90.3(5) . . ?
O80 W6B O34 93.2(7) . . ?
O34 W6B O34 68.4(6) 12 . ?
W6 W6B O53 0.9(7) . . ?
O7 W6B O53 83.1(8) 12 . ?
O7 W6B O53 83.1(8) . . ?
O80 W6B O53 170.6(8) . . ?
O34 W6B O53 79.0(7) 12 . ?
O34 W6B O53 79.0(7) . . ?
W6 W6B K4 92.5(9) . . ?
O7 W6B K4 54.0(4) 12 . ?
O7 W6B K4 54.0(4) . . ?
O80 W6B K4 97.8(8) . . ?
O34 W6B K4 144.1(4) 12 . ?
O34 W6B K4 144.1(4) . . ?
O53 W6B K4 91.6(6) . . ?
W7B W7 O46 174.4(14) . . ?
W7B W7 O52 81.4(13) . . ?
O46 W7 O52 102.2(5) . . ?
W7B W7 O42 80.8(13) . . ?
O46 W7 O42 102.5(5) . . ?
O52 W7 O42 102.8(5) . . ?
W7B W7 O12 79.3(13) . . ?
O46 W7 O12 96.0(5) . . ?
O52 W7 O12 154.3(5) . . ?
O42 W7 O12 90.8(4) . . ?
W7B W7 O32 79.1(13) . . ?
O46 W7 O32 96.4(5) . . ?
O52 W7 O32 90.5(4) . . ?
O42 W7 O32 153.9(4) . . ?
O12 W7 O32 69.3(4) . . ?
W7B W7 O89 1.8(14) . . ?
O46 W7 O89 172.6(5) . . ?
O52 W7 O89 82.5(5) . . ?
O42 W7 O89 81.8(5) . . ?
O12 W7 O89 77.9(4) . . ?
O32 W7 O89 77.7(4) . . ?
W7B W7 K1 84.0(13) . 9_556 ?
O46 W7 K1 101.6(4) . 9_556 ?
O52 W7 K1 53.0(4) . 9_556 ?
O42 W7 K1 50.7(3) . 9_556 ?
O12 W7 K1 140.2(3) . 9_556 ?
O32 W7 K1 141.8(3) . 9_556 ?
O89 W7 K1 85.8(3) . 9_556 ?
W7B W7 K9 141.8(13) . 10_567 ?
O46 W7 K9 42.1(4) . 10_567 ?
O52 W7 K9 60.4(4) . 10_567 ?
O42 W7 K9 105.9(4) . 10_567 ?
O12 W7 K9 136.8(3) . 10_567 ?
O32 W7 K9 100.1(3) . 10_567 ?
O89 W7 K9 142.9(4) . 10_567 ?
K1 W7 K9 73.21(19) 9_556 10_567 ?
W7 W7B O89 177.6(19) . . ?
W7 W7B O42 79.7(15) . . ?
O89 W7B O42 101.7(13) . . ?
W7 W7B O52 79.1(16) . . ?
O89 W7B O52 102.4(13) . . ?
O42 W7B O52 102.1(9) . . ?
W7 W7B O12 83.8(15) . . ?
O89 W7B O12 94.3(11) . . ?
O42 W7B O12 91.4(7) . . ?
O52 W7B O12 155.8(15) . . ?
W7 W7B O32 83.9(16) . . ?
O89 W7B O32 94.1(10) . . ?
O42 W7B O32 156.7(15) . . ?
O52 W7B O32 90.9(8) . . ?
O12 W7B O32 70.3(6) . . ?
W7 W7B O46 4.2(10) . . ?
O89 W7B O46 173.4(9) . . ?
O42 W7B O46 82.2(11) . . ?
O52 W7B O46 81.8(11) . . ?
O12 W7B O46 80.2(10) . . ?
O32 W7B O46 80.7(10) . . ?
W7 W7B K1 86.5(13) . 9_556 ?
O89 W7B K1 95.9(8) . 9_556 ?
O42 W7B K1 51.1(5) . 9_556 ?
O52 W7B K1 53.4(5) . 9_556 ?
O12 W7B K1 142.4(7) . 9_556 ?
O32 W7B K1 144.3(7) . 9_556 ?
O46 W7B K1 90.7(7) . 9_556 ?
O19 W8 O8 102.3(5) . . ?
O19 W8 O38 102.1(5) . . ?
O8 W8 O38 102.4(5) . . ?
O19 W8 O41 97.0(5) . . ?
O8 W8 O41 91.0(4) . . ?
O38 W8 O41 153.6(4) . . ?
O19 W8 O14 94.6(5) . . ?
O8 W8 O14 155.4(4) . . ?
O38 W8 O14 91.2(4) . . ?
O41 W8 O14 69.1(4) . . ?
O19 W8 O98 171.6(5) . . ?
O8 W8 O98 83.6(5) . . ?
O38 W8 O98 82.1(5) . . ?
O41 W8 O98 76.8(4) . . ?
O14 W8 O98 78.0(5) . . ?
O19 W8 K2 100.6(4) . . ?
O8 W8 K2 51.3(3) . . ?
O38 W8 K2 52.3(3) . . ?
O41 W8 K2 140.9(3) . . ?
O14 W8 K2 142.6(3) . . ?
O98 W8 K2 87.7(3) . . ?
O19 W8 K8 40.6(4) . 6_445 ?
O8 W8 K8 141.0(3) . 6_445 ?
O38 W8 K8 98.3(3) . 6_445 ?
O41 W8 K8 84.4(3) . 6_445 ?
O14 W8 K8 54.1(3) . 6_445 ?
O98 W8 K8 132.1(4) . 6_445 ?
K2 W8 K8 130.10(10) . 6_445 ?
W9B W9 O79 179.0(7) . . ?
W9B W9 O69 76.7(6) . . ?
O79 W9 O69 102.5(5) . . ?
W9B W9 O65 77.6(6) . . ?
O79 W9 O65 102.0(5) . . ?
O69 W9 O65 102.9(5) . . ?
W9B W9 O33 85.0(6) . . ?
O79 W9 O33 95.8(5) . . ?
O69 W9 O33 91.3(4) . . ?
O65 W9 O33 154.1(4) . . ?
W9B W9 O25 85.6(6) . . ?
O79 W9 O25 95.4(5) . . ?
O69 W9 O25 154.3(5) . . ?
O65 W9 O25 91.1(4) . . ?
O33 W9 O25 68.5(4) . . ?
W9B W9 O97 8.4(6) . . ?
O79 W9 O97 172.6(5) . . ?
O69 W9 O97 82.3(5) . . ?
O65 W9 O97 82.2(5) . . ?
O33 W9 O97 78.4(4) . . ?
O25 W9 O97 78.4(5) . . ?
W9B W9 K5 77.5(5) . 4_556 ?
O79 W9 K5 101.5(4) . 4_556 ?
O69 W9 K5 52.9(4) . 4_556 ?
O65 W9 K5 51.0(3) . 4_556 ?
O33 W9 K5 142.7(3) . 4_556 ?
O25 W9 K5 140.7(3) . 4_556 ?
O97 W9 K5 85.8(3) . 4_556 ?
W9B W9 K7 137.3(5) . 4_556 ?
O79 W9 K7 41.9(4) . 4_556 ?
O69 W9 K7 60.7(4) . 4_556 ?
O65 W9 K7 107.6(4) . 4_556 ?
O33 W9 K7 98.2(3) . 4_556 ?
O25 W9 K7 135.3(4) . 4_556 ?
O97 W9 K7 142.8(4) . 4_556 ?
K5 W9 K7 74.71(17) 4_556 4_556 ?
W9 W9B O97 168.4(8) . . ?
W9 W9B O69 82.3(7) . . ?
O97 W9B O69 105.2(7) . . ?
W9 W9B O65 81.6(7) . . ?
O97 W9B O65 104.5(7) . . ?
O69 W9B O65 105.2(6) . . ?
W9 W9B O33 77.1(6) . . ?
O97 W9B O33 93.7(6) . . ?
O69 W9B O33 90.7(5) . . ?
O65 W9B O33 151.4(7) . . ?
W9 W9B O25 76.6(6) . . ?
O97 W9B O25 93.3(6) . . ?
O69 W9B O25 151.9(7) . . ?
O65 W9B O25 90.1(5) . . ?
O33 W9B O25 66.7(4) . . ?
W9 W9B O79 0.8(5) . . ?
O97 W9B O79 169.1(6) . . ?
O69 W9B O79 81.7(6) . . ?
O65 W9B O79 81.3(6) . . ?
O33 W9B O79 77.6(5) . . ?
O25 W9B O79 77.3(5) . . ?
W9 W9B K5 92.4(5) . 4_556 ?
O97 W9B K5 99.2(6) . 4_556 ?
O69 W9B K5 55.2(4) . 4_556 ?
O65 W9B K5 53.2(4) . 4_556 ?
O33 W9B K5 145.6(4) . 4_556 ?
O25 W9B K5 143.1(4) . 4_556 ?
O79 W9B K5 91.6(4) . 4_556 ?
W10B W10 O81 173.9(13) . . ?
W10B W10 O70 72.8(13) . . ?
O81 W10 O70 101.4(6) . . ?
W10B W10 O17 77.4(13) . . ?
O81 W10 O17 102.4(5) . . ?
O70 W10 O17 102.7(5) . . ?
W10B W10 O51 85.9(13) . . ?
O81 W10 O51 96.3(5) . . ?
O70 W10 O51 90.4(5) . . ?
O17 W10 O51 154.4(5) . . ?
W10B W10 O71 90.0(13) . . ?
O81 W10 O71 96.2(5) . . ?
O70 W10 O71 154.5(5) . . ?
O17 W10 O71 91.4(4) . . ?
O51 W10 O71 69.2(4) . . ?
W10B W10 O102 12.9(13) . . ?
O81 W10 O102 172.7(5) . . ?
O70 W10 O102 83.3(6) . . ?
O17 W10 O102 81.8(5) . . ?
O51 W10 O102 78.0(5) . . ?
O71 W10 O102 77.7(5) . . ?
W10B W10 K3 74.0(13) . . ?
O81 W10 K3 100.9(4) . . ?
O70 W10 K3 51.8(4) . . ?
O17 W10 K3 51.8(3) . . ?
O51 W10 K3 140.8(3) . . ?
O71 W10 K3 141.9(3) . . ?
O102 W10 K3 86.4(4) . . ?
W10 W10B O70 89.0(17) . . ?
W10 W10B O17 84.8(17) . . ?
O70 W10B O17 107.6(8) . . ?
W10 W10B O102 163.1(17) . . ?
O70 W10B O102 104.5(14) . . ?
O17 W10B O102 100.4(12) . . ?
W10 W10B O51 78.8(14) . . ?
O70 W10B O51 91.5(7) . . ?
O17 W10B O51 154.6(13) . . ?
O102 W10B O51 90.6(10) . . ?
W10 W10B O71 74.9(14) . . ?
O70 W10B O71 155.2(13) . . ?
O17 W10B O71 90.0(7) . . ?
O102 W10B O71 88.9(9) . . ?
O51 W10B O71 67.2(6) . . ?
W10 W10B O81 4.6(10) . . ?
O70 W10B O81 84.7(11) . . ?
O17 W10B O81 84.7(11) . . ?
O102 W10B O81 167.5(9) . . ?
O51 W10B O81 80.5(9) . . ?
O71 W10B O81 79.6(9) . . ?
W10 W10B K3 97.4(15) . . ?
O70 W10B K3 54.7(5) . . ?
O17 W10B K3 54.9(5) . . ?
O102 W10B K3 98.7(9) . . ?
O51 W10B K3 146.2(6) . . ?
O71 W10B K3 144.8(6) . . ?
O81 W10B K3 93.5(7) . . ?
W11B W11 O56 178(2) . . ?
W11B W11 O35 78(2) . . ?
O56 W11 O35 102.2(5) . . ?
W11B W11 O13 76(2) . . ?
O56 W11 O13 101.7(5) . . ?
O35 W11 O13 102.5(5) . . ?
W11B W11 O23 86(2) . . ?
O56 W11 O23 96.0(5) . . ?
O35 W11 O23 91.1(4) . . ?
O13 W11 O23 154.7(5) . . ?
W11B W11 O24 85(2) . . ?
O56 W11 O24 96.0(6) . . ?
O35 W11 O24 154.5(5) . . ?
O13 W11 O24 90.9(5) . . ?
O23 W11 O24 69.2(5) . . ?
W11B W11 O99 9(2) . . ?
O56 W11 O99 172.8(5) . . ?
O35 W11 O99 82.4(5) . . ?
O13 W11 O99 82.6(5) . . ?
O23 W11 O99 78.2(4) . . ?
O24 W11 O99 78.0(5) . . ?
W11B W11 K3 77(2) . . ?
O56 W11 K3 101.1(4) . . ?
O35 W11 K3 51.8(3) . . ?
O13 W11 K3 51.6(4) . . ?
O23 W11 K3 141.5(3) . . ?
O24 W11 K3 141.2(4) . . ?
O99 W11 K3 86.1(3) . . ?
W11B W11 K9 133(2) . . ?
O56 W11 K9 45.1(4) . . ?
O35 W11 K9 102.6(4) . . ?
O13 W11 K9 57.3(4) . . ?
O23 W11 K9 140.4(3) . . ?
O24 W11 K9 102.8(5) . . ?
O99 W11 K9 139.8(4) . . ?
K3 W11 K9 68.02(18) . . ?
W11 W11B O99 168(3) . . ?
W11 W11B O13 84(3) . . ?
O99 W11B O13 105(2) . . ?
W11 W11B O35 82(3) . . ?
O99 W11B O35 104(2) . . ?
O13 W11B O35 105.1(13) . . ?
W11 W11B O24 78(2) . . ?
O99 W11B O24 92.6(15) . . ?
O13 W11B O24 90.9(12) . . ?
O35 W11B O24 153(2) . . ?
W11 W11B O23 77(2) . . ?
O99 W11B O23 92.3(14) . . ?
O13 W11B O23 153(2) . . ?
O35 W11B O23 90.0(12) . . ?
O24 W11B O23 67.6(9) . . ?
W11 W11B O56 1.7(15) . . ?
O99 W11B O56 169.0(14) . . ?
O13 W11B O56 82.0(18) . . ?
O35 W11B O56 82.0(18) . . ?
O24 W11B O56 78.6(15) . . ?
O23 W11B O56 78.2(15) . . ?
W11 W11B K3 93(2) . . ?
O99 W11B K3 99.2(14) . . ?
O13 W11B K3 53.9(7) . . ?
O35 W11B K3 54.2(7) . . ?
O24 W11B K3 144.7(11) . . ?
O23 W11B K3 144.0(11) . . ?
O56 W11B K3 91.8(10) . . ?
W12B W12 O58 178.0(6) . . ?
W12B W12 O5 76.4(5) . . ?
O58 W12 O5 101.8(5) . . ?
W12B W12 O4 79.3(5) . . ?
O58 W12 O4 101.9(5) . . ?
O5 W12 O4 103.3(5) . . ?
W12B W12 O32 84.9(5) . . ?
O58 W12 O32 96.6(5) . . ?
O5 W12 O32 153.8(4) . . ?
O4 W12 O32 90.8(4) . . ?
W12B W12 O41 82.5(5) . . ?
O58 W12 O41 96.8(5) . . ?
O5 W12 O41 90.0(4) . . ?
O4 W12 O41 154.2(4) . . ?
O32 W12 O41 69.3(4) . . ?
W12B W12 O96 7.3(5) . . ?
O58 W12 O96 173.6(5) . . ?
O5 W12 O96 82.2(5) . . ?
O4 W12 O96 81.9(5) . . ?
O32 W12 O96 78.0(4) . . ?
O41 W12 O96 78.0(4) . . ?
W12B W12 K4 79.1(4) . . ?
O58 W12 K4 100.4(4) . . ?
O5 W12 K4 52.4(3) . . ?
O4 W12 K4 52.0(4) . . ?
O32 W12 K4 141.5(3) . . ?
O41 W12 K4 141.0(3) . . ?
O96 W12 K4 86.0(3) . . ?
W12 W12B O96 170.3(7) . . ?
W12 W12B O5 84.6(6) . . ?
O96 W12B O5 103.1(7) . . ?
W12 W12B O4 81.9(6) . . ?
O96 W12B O4 101.4(7) . . ?
O5 W12B O4 105.6(5) . . ?
W12 W12B O41 81.2(6) . . ?
O96 W12B O41 92.6(6) . . ?
O5 W12B O41 90.9(5) . . ?
O4 W12B O41 155.0(6) . . ?
W12 W12B O32 78.8(5) . . ?
O96 W12B O32 92.0(5) . . ?
O5 W12B O32 155.2(6) . . ?
O4 W12B O32 90.2(5) . . ?
O41 W12B O32 68.5(4) . . ?
W12 W12B O58 1.5(5) . . ?
O96 W12B O58 171.0(5) . . ?
O5 W12B O58 83.2(6) . . ?
O4 W12B O58 82.8(5) . . ?
O41 W12B O58 80.7(5) . . ?
O32 W12B O58 80.0(5) . . ?
W12 W12B K4 91.7(5) . . ?
O96 W12B K4 97.6(5) . . ?
O5 W12B K4 54.1(4) . . ?
O4 W12B K4 53.8(4) . . ?
O41 W12B K4 144.9(4) . . ?
O32 W12B K4 143.9(4) . . ?
O58 W12B K4 91.3(4) . . ?
W13B W13 O75 176.3(10) . . ?
W13B W13 O26 73.8(10) . . ?
O75 W13 O26 102.6(6) . . ?
W13B W13 O1 77.5(9) . . ?
O75 W13 O1 103.1(5) . . ?
O26 W13 O1 102.5(5) . . ?
W13B W13 O34 84.7(9) . 12 ?
O75 W13 O34 95.9(5) . 12 ?
O26 W13 O34 90.1(4) . 12 ?
O1 W13 O34 154.2(4) . 12 ?
W13B W13 O23 87.4(9) . . ?
O75 W13 O23 96.2(5) . . ?
O26 W13 O23 153.5(5) . . ?
O1 W13 O23 91.2(4) . . ?
O34 W13 O23 69.3(4) 12 . ?
W13B W13 O64 10.0(10) . . ?
O75 W13 O64 172.9(5) . . ?
O26 W13 O64 81.8(5) . . ?
O1 W13 O64 81.2(5) . . ?
O34 W13 O64 78.3(4) 12 . ?
O23 W13 O64 77.9(4) . . ?
W13B W13 K2 76.4(9) . . ?
O75 W13 K2 101.2(4) . . ?
O26 W13 K2 53.0(3) . . ?
O1 W13 K2 50.8(3) . . ?
O34 W13 K2 141.8(3) 12 . ?
O23 W13 K2 140.8(3) . . ?
O64 W13 K2 86.0(3) . . ?
W13 W13B O26 86.2(12) . . ?
W13 W13B O64 166.5(13) . . ?
O26 W13B O64 104.4(11) . . ?
W13 W13B O1 82.8(11) . . ?
O26 W13B O1 106.5(7) . . ?
O64 W13B O1 101.8(10) . . ?
W13 W13B O34 78.3(11) . 12 ?
O26 W13B O34 90.8(6) . 12 ?
O64 W13B O34 92.9(8) . 12 ?
O1 W13B O34 153.4(10) . 12 ?
W13 W13B O23 75.9(10) . . ?
O26 W13B O23 154.1(11) . . ?
O64 W13B O23 91.2(8) . . ?
O1 W13B O23 90.0(6) . . ?
O34 W13B O23 67.5(5) 12 . ?
W13 W13B O75 2.7(8) . . ?
O26 W13B O75 83.5(9) . . ?
O64 W13B O75 168.7(7) . . ?
O1 W13B O75 83.3(8) . . ?
O34 W13B O75 78.7(7) 12 . ?
O23 W13B O75 78.6(7) . . ?
W13 W13B K2 94.0(10) . . ?
O26 W13B K2 55.4(4) . . ?
O64 W13B K2 99.0(7) . . ?
O1 W13B K2 53.3(4) . . ?
O34 W13B K2 146.0(5) 12 . ?
O23 W13B K2 143.1(5) . . ?
O75 W13B K2 92.2(5) . . ?
O86 W14 O44 98.5(5) . . ?
O86 W14 O15 97.7(5) . . ?
O44 W14 O15 71.8(4) . . ?
O86 W14 O71 97.3(5) . . ?
O44 W14 O71 140.6(4) . . ?
O15 W14 O71 140.7(4) . . ?
O86 W14 O50 97.7(5) . . ?
O44 W14 O50 140.7(4) . . ?
O15 W14 O50 70.7(4) . . ?
O71 W14 O50 71.5(4) . . ?
O86 W14 O51 98.3(5) . . ?
O44 W14 O51 71.1(4) . . ?
O15 W14 O51 141.2(4) . . ?
O71 W14 O51 71.1(4) . . ?
O50 W14 O51 140.7(4) . . ?
O86 W14 O36 179.4(5) . . ?
O44 W14 O36 82.0(4) . . ?
O15 W14 O36 82.1(4) . . ?
O71 W14 O36 82.5(4) . . ?
O50 W14 O36 81.8(4) . . ?
O51 W14 O36 82.1(4) . . ?
W15B W15 O67 176.9(9) . . ?
W15B W15 O30 77.2(8) . . ?
O67 W15 O30 102.0(5) . . ?
W15B W15 O76 75.4(8) . . ?
O67 W15 O76 101.9(5) . . ?
O30 W15 O76 103.4(5) . . ?
W15B W15 O2 87.2(8) . . ?
O67 W15 O2 95.9(5) . . ?
O30 W15 O2 91.4(4) . . ?
O76 W15 O2 153.8(5) . . ?
W15B W15 O12 85.4(8) . . ?
O67 W15 O12 96.3(5) . . ?
O30 W15 O12 154.4(4) . . ?
O76 W15 O12 89.9(4) . . ?
O2 W15 O12 68.9(4) . . ?
W15B W15 O82 9.7(7) . . ?
O67 W15 O82 173.3(5) . . ?
O30 W15 O82 82.1(5) . . ?
O76 W15 O82 82.1(5) . . ?
O2 W15 O82 78.6(4) . . ?
O12 W15 O82 78.3(4) . . ?
W15B W15 K5 75.6(7) . . ?
O67 W15 K5 101.6(4) . . ?
O30 W15 K5 51.6(3) . . ?
O76 W15 K5 52.7(3) . . ?
O2 W15 K5 141.4(3) . . ?
O12 W15 K5 141.1(3) . . ?
O82 W15 K5 85.2(3) . . ?
W15 W15B O76 87.2(9) . . ?
W15 W15B O30 85.4(10) . . ?
O76 W15B O30 107.4(6) . . ?
W15 W15B O82 167.5(10) . . ?
O76 W15B O82 101.4(9) . . ?
O30 W15B O82 100.6(8) . . ?
W15 W15B O12 79.8(9) . . ?
O76 W15B O12 90.6(5) . . ?
O30 W15B O12 156.0(8) . . ?
O82 W15B O12 90.9(6) . . ?
W15 W15B O2 78.0(9) . . ?
O76 W15B O2 155.3(8) . . ?
O30 W15B O2 91.1(5) . . ?
O82 W15B O2 90.8(6) . . ?
O12 W15B O2 67.6(4) . . ?
W15 W15B O67 2.4(6) . . ?
O76 W15B O67 85.1(7) . . ?
O30 W15B O67 84.8(7) . . ?
O82 W15B O67 169.7(6) . . ?
O12 W15B O67 81.0(6) . . ?
O2 W15B O67 80.3(7) . . ?
W15 W15B K5 96.2(7) . . ?
O76 W15B K5 55.3(4) . . ?
O30 W15B K5 54.1(4) . . ?
O82 W15B K5 96.3(6) . . ?
O12 W15B K5 145.9(4) . . ?
O2 W15B K5 145.2(4) . . ?
O67 W15B K5 94.0(4) . . ?
W16B W16 O59 172.8(5) . . ?
W16B W16 O85 75.5(4) . . ?
O59 W16 O85 103.8(5) . . ?
W16B W16 O78 71.3(4) . . ?
O59 W16 O78 101.9(6) . . ?
O85 W16 O78 101.2(5) . . ?
W16B W16 O44 87.8(4) . . ?
O59 W16 O44 99.4(5) . . ?
O85 W16 O44 91.0(4) . . ?
O78 W16 O44 152.0(5) . . ?
W16B W16 O51 83.8(4) . . ?
O59 W16 O51 99.1(5) . . ?
O85 W16 O51 151.9(5) . . ?
O78 W16 O51 89.7(4) . . ?
O44 W16 O51 69.1(4) . . ?
W16B W16 O94 10.9(4) . . ?
O59 W16 O94 175.5(5) . . ?
O85 W16 O94 79.8(5) . . ?
O78 W16 O94 79.9(5) . . ?
O44 W16 O94 77.7(4) . . ?
O51 W16 O94 76.7(5) . . ?
W16B W16 K5 73.7(2) . 4_556 ?
O59 W16 K5 100.1(4) . 4_556 ?
O85 W16 K5 51.9(4) . 4_556 ?
O78 W16 K5 50.8(3) . 4_556 ?
O44 W16 K5 141.3(3) . 4_556 ?
O51 W16 K5 138.9(3) . 4_556 ?
O94 W16 K5 84.3(3) . 4_556 ?
W16 W16B O94 164.2(5) . . ?
W16 W16B O78 84.4(5) . . ?
O94 W16B O78 107.7(6) . . ?
W16 W16B O85 80.3(4) . . ?
O94 W16B O85 105.2(6) . . ?
O78 W16B O85 106.1(5) . . ?
W16 W16B O51 75.5(4) . . ?
O94 W16B O51 93.8(6) . . ?
O78 W16B O51 90.3(5) . . ?
O85 W16B O51 149.2(5) . . ?
W16 W16B O44 71.8(4) . . ?
O94 W16B O44 93.4(6) . . ?
O78 W16B O44 149.7(5) . . ?
O85 W16B O44 88.4(5) . . ?
O51 W16B O44 66.2(4) . . ?
W16 W16B O59 5.0(3) . . ?
O94 W16B O59 168.9(5) . . ?
O78 W16B O59 79.8(5) . . ?
O85 W16B O59 79.9(5) . . ?
O51 W16B O59 77.6(4) . . ?
O44 W16B O59 76.7(4) . . ?
W16 W16B S9 137.0(5) . . ?
O94 W16B S9 31.1(6) . . ?
O78 W16B S9 105.1(6) . . ?
O85 W16B S9 133.1(6) . . ?
O51 W16B S9 62.8(5) . . ?
O44 W16B S9 81.7(5) . . ?
O59 W16B S9 139.9(5) . . ?
W16 W16B K5 94.5(3) . 4_556 ?
O94 W16B K5 100.9(5) . 4_556 ?
O78 W16B K5 54.3(4) . 4_556 ?
O85 W16B K5 55.6(4) . 4_556 ?
O51 W16B K5 144.3(3) . 4_556 ?
O44 W16B K5 143.6(3) . 4_556 ?
O59 W16B K5 90.2(3) . 4_556 ?
S9 W16B K5 125.5(5) . 4_556 ?
W17B W17 O43 176.8(14) . . ?
W17B W17 O9 78.7(13) . . ?
O43 W17 O9 101.5(5) . . ?
W17B W17 O16 80.8(13) . . ?
O43 W17 O16 102.2(6) . . ?
O9 W17 O16 102.5(5) . . ?
W17B W17 O15 81.9(12) . . ?
O43 W17 O15 97.0(5) . . ?
O9 W17 O15 153.7(5) . . ?
O16 W17 O15 91.6(5) . . ?
W17B W17 O50 80.5(12) . . ?
O43 W17 O50 96.3(5) . . ?
O9 W17 O50 90.7(4) . . ?
O16 W17 O50 154.5(5) . . ?
O15 W17 O50 68.7(4) . . ?
W17B W17 O101 4.4(13) . . ?
O43 W17 O101 173.4(5) . . ?
O9 W17 O101 82.5(5) . . ?
O16 W17 O101 81.9(5) . . ?
O15 W17 O101 77.6(5) . . ?
O50 W17 O101 78.3(5) . . ?
W17B W17 K6 81.8(12) . 4_556 ?
O43 W17 K6 100.8(4) . 4_556 ?
O9 W17 K6 52.0(4) . 4_556 ?
O16 W17 K6 51.4(3) . 4_556 ?
O15 W17 K6 141.5(3) . 4_556 ?
O50 W17 K6 141.3(3) . 4_556 ?
O101 W17 K6 85.8(4) . 4_556 ?
W17 W17B O101 174.0(17) . . ?
W17 W17B O9 81.3(17) . . ?
O101 W17B O9 103.9(13) . . ?
W17 W17B O16 79.3(15) . . ?
O101 W17B O16 102.1(13) . . ?
O9 W17B O16 102.7(9) . . ?
W17 W17B O50 82.2(15) . . ?
O101 W17B O50 94.6(11) . . ?
O9 W17B O50 91.4(8) . . ?
O16 W17B O50 154.7(15) . . ?
W17 W17B O15 80.8(14) . . ?
O101 W17B O15 93.3(11) . . ?
O9 W17B O15 154.9(15) . . ?
O16 W17B O15 91.2(8) . . ?
O50 W17B O15 68.8(6) . . ?
W17 W17B O43 2.3(10) . . ?
O101 W17B O43 172.5(9) . . ?
O9 W17B O43 81.5(12) . . ?
O16 W17B O43 81.6(12) . . ?
O50 W17B O43 79.9(10) . . ?
O15 W17B O43 80.0(10) . . ?
W17 W17B K6 88.5(13) . 4_556 ?
O101 W17B K6 96.9(9) . 4_556 ?
O9 W17B K6 53.0(5) . 4_556 ?
O16 W17B K6 52.5(5) . 4_556 ?
O50 W17B K6 144.3(7) . 4_556 ?
O15 W17B K6 143.5(7) . 4_556 ?
O43 W17B K6 90.5(7) . 4_556 ?
O20 W18 O33 98.6(5) . . ?
O20 W18 O33 98.6(5) . 12 ?
O33 W18 O33 71.6(6) . 12 ?
O20 W18 O25 98.0(4) . . ?
O33 W18 O25 70.9(4) . . ?
O33 W18 O25 140.7(4) 12 . ?
O20 W18 O25 98.0(4) . 12 ?
O33 W18 O25 140.7(4) . 12 ?
O33 W18 O25 70.9(4) 12 12 ?
O25 W18 O25 140.8(6) . 12 ?
O20 W18 O48 97.4(7) . . ?
O33 W18 O48 140.5(4) . . ?
O33 W18 O48 140.5(4) 12 . ?
O25 W18 O48 71.3(3) . . ?
O25 W18 O48 71.3(3) 12 . ?
O20 W18 O22 179.2(6) . . ?
O33 W18 O22 82.1(4) . . ?
O33 W18 O22 82.1(4) 12 . ?
O25 W18 O22 81.8(3) . . ?
O25 W18 O22 81.8(3) 12 . ?
O48 W18 O22 81.8(6) . . ?
W19B W19 O72 176.4(8) . . ?
W19B W19 O45 80.8(7) . . ?
O72 W19 O45 102.2(6) . . ?
W19B W19 O92 78.1(7) . . ?
O72 W19 O92 103.0(6) . . ?
O45 W19 O92 102.9(5) . . ?
W19B W19 O15 83.2(7) . . ?
O72 W19 O15 94.7(5) . . ?
O45 W19 O15 91.3(4) . . ?
O92 W19 O15 154.2(5) . . ?
W19B W19 O44 81.5(7) . . ?
O72 W19 O44 95.1(5) . . ?
O45 W19 O44 154.7(4) . . ?
O92 W19 O44 90.9(4) . . ?
O15 W19 O44 68.7(4) . . ?
W19B W19 O95 5.4(7) . . ?
O72 W19 O95 171.9(5) . . ?
O45 W19 O95 81.5(5) . . ?
O92 W19 O95 83.1(5) . . ?
O15 W19 O95 77.8(5) . . ?
O44 W19 O95 79.2(5) . . ?
W19B W19 K6 81.6(6) . . ?
O72 W19 K6 101.7(4) . . ?
O45 W19 K6 52.0(3) . . ?
O92 W19 K6 52.0(4) . . ?
O15 W19 K6 142.0(3) . . ?
O44 W19 K6 141.7(3) . . ?
O95 W19 K6 86.3(3) . . ?
W19 W19B O95 172.7(9) . . ?
W19 W19B O92 82.4(8) . . ?
O95 W19B O92 104.3(9) . . ?
W19 W19B O45 79.7(8) . . ?
O95 W19B O45 101.1(8) . . ?
O92 W19B O45 103.6(6) . . ?
W19 W19B O44 81.7(7) . . ?
O95 W19B O44 95.1(7) . . ?
O92 W19B O44 91.6(5) . . ?
O45 W19B O44 154.1(8) . . ?
W19 W19B O15 80.1(7) . . ?
O95 W19B O15 92.7(7) . . ?
O92 W19B O15 155.0(8) . . ?
O45 W19B O15 90.6(5) . . ?
O44 W19B O15 68.5(4) . . ?
W19 W19B O72 2.6(6) . . ?
O95 W19B O72 170.8(6) . . ?
O92 W19B O72 83.2(7) . . ?
O45 W19B O72 81.9(7) . . ?
O44 W19B O72 79.2(6) . . ?
O15 W19B O72 78.5(6) . . ?
W19 W19B S8 145.4(9) . . ?
O95 W19B S8 31.5(7) . . ?
O92 W19B S8 100.3(8) . . ?
O45 W19B S8 131.5(9) . . ?
O44 W19B S8 63.8(7) . . ?
O15 W19B S8 84.5(7) . . ?
O72 W19B S8 142.9(7) . . ?
W19 W19B K6 88.7(7) . . ?
O95 W19B K6 97.5(5) . . ?
O92 W19B K6 53.0(4) . . ?
O45 W19B K6 53.0(4) . . ?
O44 W19B K6 144.3(4) . . ?
O15 W19B K6 143.5(4) . . ?
O72 W19B K6 91.2(4) . . ?
S8 W19B K6 120.6(7) . . ?
W20B W20 O10 176.1(13) . . ?
W20B W20 O29 78.2(12) . . ?
O10 W20 O29 101.6(5) . . ?
W20B W20 O66 73.7(12) . . ?
O10 W20 O66 102.6(6) . . ?
O29 W20 O66 102.8(5) . . ?
W20B W20 O48 88.6(12) . . ?
O10 W20 O48 95.3(6) . . ?
O29 W20 O48 91.3(5) . . ?
O66 W20 O48 154.3(5) . . ?
W20B W20 O25 85.4(12) . . ?
O10 W20 O25 96.0(5) . . ?
O29 W20 O25 154.9(5) . . ?
O66 W20 O25 90.5(4) . . ?
O48 W20 O25 69.2(5) . . ?
W20B W20 O90 10.7(12) . . ?
O10 W20 O90 172.9(5) . . ?
O29 W20 O90 82.3(5) . . ?
O66 W20 O90 82.1(6) . . ?
O48 W20 O90 78.6(6) . . ?
O25 W20 O90 78.5(4) . . ?
W20B W20 K3 76.1(12) . . ?
O10 W20 K3 100.7(4) . . ?
O29 W20 K3 51.8(4) . . ?
O66 W20 K3 52.1(4) . . ?
O48 W20 K3 141.9(4) . . ?
O25 W20 K3 141.5(3) . . ?
O90 W20 K3 86.4(3) . . ?
W20 W20B O66 85.8(16) . . ?
W20 W20B O90 165.5(17) . . ?
O66 W20B O90 105.3(14) . . ?
W20 W20B O29 81.4(16) . . ?
O66 W20B O29 106.4(9) . . ?
O90 W20B O29 103.7(12) . . ?
W20 W20B O25 77.4(13) . . ?
O66 W20B O25 90.9(7) . . ?
O90 W20B O25 92.9(10) . . ?
O29 W20B O25 151.5(14) . . ?
W20 W20B O48 74.4(13) . . ?
O66 W20B O48 152.8(14) . . ?
O90 W20B O48 92.0(10) . . ?
O29 W20B O48 89.3(8) . . ?
O25 W20B O48 66.9(6) . . ?
W20 W20B O10 2.8(9) . . ?
O66 W20B O10 83.2(11) . . ?
O90 W20B O10 168.1(9) . . ?
O29 W20B O10 81.3(11) . . ?
O25 W20B O10 78.4(9) . . ?
O48 W20B O10 77.2(10) . . ?
W20 W20B K3 94.0(13) . . ?
O66 W20B K3 54.6(5) . . ?
O90 W20B K3 100.0(9) . . ?
O29 W20B K3 54.5(5) . . ?
O25 W20B K3 145.2(7) . . ?
O48 W20B K3 143.5(7) . . ?
O10 W20B K3 91.7(7) . . ?
V1B V1 O18 178.7(17) . . ?
V1B V1 O4 80.0(12) . 12 ?
O18 V1 O4 99.1(7) . 12 ?
V1B V1 O4 80.0(12) . . ?
O18 V1 O4 99.1(7) . . ?
O4 V1 O4 88.3(7) 12 . ?
V1B V1 O52 80.8(12) . . ?
O18 V1 O52 100.2(7) . . ?
O4 V1 O52 160.7(11) 12 . ?
O4 V1 O52 88.2(5) . . ?
V1B V1 O52 80.8(12) . 12 ?
O18 V1 O52 100.2(7) . 12 ?
O4 V1 O52 88.2(5) 12 12 ?
O4 V1 O52 160.7(11) . 12 ?
O52 V1 O52 88.9(7) . 12 ?
V1B V1 O77 0.9(15) . . ?
O18 V1 O77 179.6(9) . . ?
O4 V1 O77 80.6(7) 12 . ?
O4 V1 O77 80.6(7) . . ?
O52 V1 O77 80.2(7) . . ?
O52 V1 O77 80.2(7) 12 . ?
V1B V1 K9 138.8(11) . 3_556 ?
O18 V1 K9 42.0(5) . 3_556 ?
O4 V1 K9 95.7(5) 12 3_556 ?
O4 V1 K9 141.1(7) . 3_556 ?
O52 V1 K9 98.9(5) . 3_556 ?
O52 V1 K9 58.1(5) 12 3_556 ?
O77 V1 K9 138.2(4) . 3_556 ?
V1B V1 K9 138.8(10) . 10_567 ?
O18 V1 K9 42.0(5) . 10_567 ?
O4 V1 K9 141.1(7) 12 10_567 ?
O4 V1 K9 95.7(5) . 10_567 ?
O52 V1 K9 58.1(5) . 10_567 ?
O52 V1 K9 98.9(5) 12 10_567 ?
O77 V1 K9 138.2(4) . 10_567 ?
K9 V1 K9 58.4(3) 3_556 10_567 ?
V1B V1 K4 84.2(15) . . ?
O18 V1 K4 94.5(7) . . ?
O4 V1 K4 44.8(3) 12 . ?
O4 V1 K4 44.8(3) . . ?
O52 V1 K4 132.5(4) . . ?
O52 V1 K4 132.5(4) 12 . ?
O77 V1 K4 85.1(6) . . ?
K9 V1 K4 121.0(3) 3_556 . ?
K9 V1 K4 121.0(3) 10_567 . ?
V1B V1 K1 84.3(15) . 9_556 ?
O18 V1 K1 97.0(7) . 9_556 ?
O4 V1 K1 132.5(4) 12 9_556 ?
O4 V1 K1 132.5(4) . 9_556 ?
O52 V1 K1 44.9(3) . 9_556 ?
O52 V1 K1 44.9(3) 12 9_556 ?
O77 V1 K1 83.4(6) . 9_556 ?
K9 V1 K1 68.6(2) 3_556 9_556 ?
K9 V1 K1 68.6(2) 10_567 9_556 ?
K4 V1 K1 168.5(5) . 9_556 ?
V1 V1B O77 179(2) . . ?
V1 V1B O4 82.4(15) . 12 ?
O77 V1B O4 98.4(12) . 12 ?
V1 V1B O4 82.4(14) . . ?
O77 V1B O4 98.4(12) . . ?
O4 V1B O4 89.0(9) 12 . ?
V1 V1B O52 81.8(14) . . ?
O77 V1B O52 97.4(11) . . ?
O4 V1B O52 164(2) 12 . ?
O4 V1B O52 88.7(5) . . ?
V1 V1B O52 81.8(14) . 12 ?
O77 V1B O52 97.4(11) . 12 ?
O4 V1B O52 88.7(5) 12 12 ?
O4 V1B O52 164(2) . 12 ?
O52 V1B O52 89.2(8) . 12 ?
V1 V1B O18 0.9(13) . . ?
O77 V1B O18 179.8(11) . . ?
O4 V1B O18 81.8(11) 12 . ?
O4 V1B O18 81.8(11) . . ?
O52 V1B O18 82.5(11) . . ?
O52 V1B O18 82.5(11) 12 . ?
V1 V1B S1V 150.0(11) . . ?
O77 V1B S1V 30.1(10) . . ?
O4 V1B S1V 116.8(15) 12 . ?
O4 V1B S1V 75.6(12) . . ?
O52 V1B S1V 77.6(12) . . ?
O52 V1B S1V 119.2(15) 12 . ?
O18 V1B S1V 150.0(10) . . ?
V1 V1B S1V 150.0(11) . 12 ?
O77 V1B S1V 30.1(10) . 12 ?
O4 V1B S1V 75.6(12) 12 12 ?
O4 V1B S1V 116.8(15) . 12 ?
O52 V1B S1V 119.2(15) . 12 ?
O52 V1B S1V 77.6(12) 12 12 ?
O18 V1B S1V 150.0(10) . 12 ?
S1V V1B S1V 60(2) . 12 ?
V1 V1B K4 87.1(16) . . ?
O77 V1B K4 94.1(10) . . ?
O4 V1B K4 45.0(4) 12 . ?
O4 V1B K4 45.0(4) . . ?
O52 V1B K4 133.6(5) . . ?
O52 V1B K4 133.6(5) 12 . ?
O18 V1B K4 86.1(7) . . ?
S1V V1B K4 91.5(11) . . ?
S1V V1B K4 91.5(11) 12 . ?
V1 V1B K1 87.2(16) . 9_556 ?
O77 V1B K1 91.7(9) . 9_556 ?
O4 V1B K1 133.9(5) 12 9_556 ?
O4 V1B K1 133.9(5) . 9_556 ?
O52 V1B K1 45.3(4) . 9_556 ?
O52 V1B K1 45.3(4) 12 9_556 ?
O18 V1B K1 88.1(7) . 9_556 ?
S1V V1B K1 93.5(11) . 9_556 ?
S1V V1B K1 93.5(11) 12 9_556 ?
K4 V1B K1 174.2(10) . 9_556 ?
O63 V2 O26 94.5(5) . . ?
O63 V2 O8 94.0(5) . . ?
O26 V2 O8 90.9(4) . . ?
O63 V2 O5 92.5(5) . . ?
O26 V2 O5 172.9(5) . . ?
O8 V2 O5 88.9(4) . . ?
O63 V2 O7 94.1(5) . 12 ?
O26 V2 O7 88.4(4) . 12 ?
O8 V2 O7 171.9(5) . 12 ?
O5 V2 O7 90.8(4) . 12 ?
O63 V2 O83 178.5(6) . . ?
O26 V2 O83 86.9(5) . . ?
O8 V2 O83 85.6(5) . . ?
O5 V2 O83 86.0(5) . . ?
O7 V2 O83 86.4(5) 12 . ?
O63 V2 K2 92.8(4) . . ?
O26 V2 K2 45.1(3) . . ?
O8 V2 K2 45.9(3) . . ?
O5 V2 K2 134.8(3) . . ?
O7 V2 K2 133.4(3) 12 . ?
O83 V2 K2 88.0(4) . . ?
O63 V2 K4 91.8(4) . . ?
O26 V2 K4 133.9(3) . . ?
O8 V2 K4 134.2(3) . . ?
O5 V2 K4 45.4(3) . . ?
O7 V2 K4 45.6(3) 12 . ?
O83 V2 K4 87.5(4) . . ?
K2 V2 K4 175.4(2) . . ?
O74 V3 O38 95.5(5) . . ?
O74 V3 O11 95.2(5) . . ?
O38 V3 O11 87.9(4) . . ?
O74 V3 O57 95.8(5) . . ?
O38 V3 O57 90.8(4) . . ?
O11 V3 O57 169.0(5) . . ?
O74 V3 O9 95.1(5) . . ?
O38 V3 O9 169.5(5) . . ?
O11 V3 O9 91.0(4) . . ?
O57 V3 O9 88.2(4) . . ?
O74 V3 O60 179.1(6) . . ?
O38 V3 O60 85.3(4) . . ?
O11 V3 O60 84.3(5) . . ?
O57 V3 O60 84.7(5) . . ?
O9 V3 O60 84.2(5) . . ?
O74 V3 K6 91.4(4) . 4_556 ?
O38 V3 K6 134.0(3) . 4_556 ?
O11 V3 K6 46.1(3) . 4_556 ?
O57 V3 K6 133.7(3) . 4_556 ?
O9 V3 K6 45.6(3) . 4_556 ?
O60 V3 K6 87.7(3) . 4_556 ?
O74 V3 K2 90.9(4) . . ?
O38 V3 K2 46.4(3) . . ?
O11 V3 K2 134.3(3) . . ?
O57 V3 K2 45.3(3) . . ?
O9 V3 K2 133.5(3) . . ?
O60 V3 K2 90.0(3) . . ?
K6 V3 K2 177.57(16) 4_556 . ?
O88 V4 O78 91.8(5) . . ?
O88 V4 O66 91.0(6) . . ?
O78 V4 O66 177.1(6) . . ?
O88 V4 O65 91.8(5) . . ?
O78 V4 O65 91.1(4) . . ?
O66 V4 O65 88.6(5) . . ?
O88 V4 O70 92.1(5) . . ?
O78 V4 O70 88.8(5) . . ?
O66 V4 O70 91.4(5) . . ?
O65 V4 O70 176.1(5) . . ?
O88 V4 O100 179.5(6) . . ?
O78 V4 O100 88.6(5) . . ?
O66 V4 O100 88.6(6) . . ?
O65 V4 O100 87.9(5) . . ?
O70 V4 O100 88.3(5) . . ?
O88 V4 K5 89.6(4) . 4_556 ?
O78 V4 K5 45.3(3) . 4_556 ?
O66 V4 K5 134.5(4) . 4_556 ?
O65 V4 K5 45.9(3) . 4_556 ?
O70 V4 K5 134.1(4) . 4_556 ?
O100 V4 K5 90.5(4) . 4_556 ?
O88 V4 K3 90.3(4) . . ?
O78 V4 K3 134.6(3) . . ?
O66 V4 K3 45.6(3) . . ?
O65 V4 K3 134.2(3) . . ?
O70 V4 K3 45.9(3) . . ?
O100 V4 K3 89.7(4) . . ?
K5 V4 K3 179.8(2) 4_556 . ?
O49 V5 O92 95.6(6) . 4_556 ?
O49 V5 O28 95.7(5) . . ?
O92 V5 O28 89.3(4) 4_556 . ?
O49 V5 O85 96.6(6) . 4_556 ?
O92 V5 O85 89.3(5) 4_556 4_556 ?
O28 V5 O85 167.7(5) . 4_556 ?
O49 V5 O30 95.0(5) . . ?
O92 V5 O30 169.4(5) 4_556 . ?
O28 V5 O30 88.7(4) . . ?
O85 V5 O30 90.3(5) 4_556 . ?
O49 V5 O93 179.0(6) . . ?
O92 V5 O93 84.8(5) 4_556 . ?
O28 V5 O93 83.3(5) . . ?
O85 V5 O93 84.3(5) 4_556 . ?
O30 V5 O93 84.6(5) . . ?
O49 V5 K6 92.6(5) . 4_556 ?
O92 V5 K6 44.4(3) 4_556 4_556 ?
O28 V5 K6 45.4(3) . 4_556 ?
O85 V5 K6 133.6(3) 4_556 4_556 ?
O30 V5 K6 134.1(3) . 4_556 ?
O93 V5 K6 87.0(4) . 4_556 ?
O49 V5 K5 94.9(5) . . ?
O92 V5 K5 133.5(3) 4_556 . ?
O28 V5 K5 134.3(3) . . ?
O85 V5 K5 44.4(3) 4_556 . ?
O30 V5 K5 46.1(3) . . ?
O93 V5 K5 85.5(4) . . ?
K6 V5 K5 172.45(19) 4_556 . ?
O54 V6 O69 92.8(5) . . ?
O54 V6 O42 90.6(5) . 4_556 ?
O69 V6 O42 176.6(6) . 4_556 ?
O54 V6 O55 90.9(5) . . ?
O69 V6 O55 89.1(4) . . ?
O42 V6 O55 90.5(4) 4_556 . ?
O54 V6 O76 91.6(5) . 4_556 ?
O69 V6 O76 91.1(4) . 4_556 ?
O42 V6 O76 89.2(4) 4_556 4_556 ?
O55 V6 O76 177.6(5) . 4_556 ?
O54 V6 O84 178.7(6) . . ?
O69 V6 O84 88.5(5) . . ?
O42 V6 O84 88.2(5) 4_556 . ?
O55 V6 O84 88.8(5) . . ?
O76 V6 O84 88.8(5) 4_556 . ?
O54 V6 K1 90.3(4) . . ?
O69 V6 K1 133.9(3) . . ?
O42 V6 K1 45.7(3) 4_556 . ?
O55 V6 K1 44.8(3) . . ?
O76 V6 K1 134.9(3) 4_556 . ?
O84 V6 K1 88.6(4) . . ?
O54 V6 K5 92.7(4) . 4_556 ?
O69 V6 K5 44.9(3) . 4_556 ?
O42 V6 K5 135.3(3) 4_556 4_556 ?
O55 V6 K5 134.0(3) . 4_556 ?
O76 V6 K5 46.1(3) 4_556 4_556 ?
O84 V6 K5 88.4(4) . 4_556 ?
K1 V6 K5 176.79(19) . 4_556 ?
O87 V7 O17 91.1(5) . . ?
O87 V7 O1 90.9(5) . . ?
O17 V7 O1 178.0(5) . . ?
O87 V7 O27 91.2(5) . . ?
O17 V7 O27 89.8(4) . . ?
O1 V7 O27 90.3(4) . . ?
O87 V7 O35 91.0(5) . . ?
O17 V7 O35 90.6(4) . . ?
O1 V7 O35 89.3(4) . . ?
O27 V7 O35 177.8(5) . . ?
O87 V7 O91 179.7(6) . . ?
O17 V7 O91 88.6(5) . . ?
O1 V7 O91 89.4(5) . . ?
O27 V7 O91 88.6(5) . . ?
O35 V7 O91 89.2(5) . . ?
O87 V7 K2 89.6(4) . . ?
O17 V7 K2 135.2(3) . . ?
O1 V7 K2 45.0(3) . . ?
O27 V7 K2 45.4(3) . . ?
O35 V7 K2 134.2(3) . . ?
O91 V7 K2 90.5(4) . . ?
O87 V7 K3 89.5(4) . . ?
O17 V7 K3 45.1(3) . . ?
O1 V7 K3 134.8(3) . . ?
O27 V7 K3 134.9(3) . . ?
O35 V7 K3 45.5(3) . . ?
O91 V7 K3 90.4(4) . . ?
K2 V7 K3 179.05(18) . . ?
O31 V8 O45 91.5(4) . . ?
O31 V8 O45 91.5(4) . 4_556 ?
O45 V8 O45 176.9(8) . 4_556 ?
O31 V8 O16 91.3(4) . . ?
O45 V8 O16 88.8(4) . . ?
O45 V8 O16 91.1(4) 4_556 . ?
O31 V8 O16 91.3(4) . 4_556 ?
O45 V8 O16 91.1(4) . 4_556 ?
O45 V8 O16 88.8(4) 4_556 4_556 ?
O16 V8 O16 177.5(8) . 4_556 ?
O31 V8 O103 180.000(2) . . ?
O45 V8 O103 88.5(4) . . ?
O45 V8 O103 88.5(4) 4_556 . ?
O16 V8 O103 88.7(4) . . ?
O16 V8 O103 88.7(4) 4_556 . ?
O31 V8 K6 92.49(15) . . ?
O45 V8 K6 45.1(3) . . ?
O45 V8 K6 134.7(3) 4_556 . ?
O16 V8 K6 133.8(3) . . ?
O16 V8 K6 46.0(3) 4_556 . ?
O103 V8 K6 87.51(15) . . ?
O31 V8 K6 92.49(15) . 4_556 ?
O45 V8 K6 134.7(3) . 4_556 ?
O45 V8 K6 45.1(3) 4_556 4_556 ?
O16 V8 K6 46.0(3) . 4_556 ?
O16 V8 K6 133.8(3) 4_556 4_556 ?
O103 V8 K6 87.51(15) . 4_556 ?
K6 V8 K6 175.0(3) . 4_556 ?
O62 V9 O29 91.0(6) . . ?
O62 V9 O29 91.0(6) . 12 ?
O29 V9 O29 89.1(6) . 12 ?
O62 V9 O13 91.2(6) . 12 ?
O29 V9 O13 177.8(6) . 12 ?
O29 V9 O13 90.7(4) 12 12 ?
O62 V9 O13 91.2(6) . . ?
O29 V9 O13 90.7(4) . . ?
O29 V9 O13 177.8(6) 12 . ?
O13 V9 O13 89.3(6) 12 . ?
O62 V9 O104 179.9(8) . . ?
O29 V9 O104 89.0(6) . . ?
O29 V9 O104 89.0(6) 12 . ?
O13 V9 O104 88.8(6) 12 . ?
O13 V9 O104 88.8(6) . . ?
O62 V9 K3 91.90(14) . . ?
O29 V9 K3 45.2(3) . . ?
O29 V9 K3 134.3(3) 12 . ?
O13 V9 K3 134.8(4) 12 . ?
O13 V9 K3 45.5(3) . . ?
O104 V9 K3 88.10(13) . . ?
O62 V9 K3 91.90(13) . 12 ?
O29 V9 K3 134.3(3) . 12 ?
O29 V9 K3 45.2(3) 12 12 ?
O13 V9 K3 45.5(3) 12 12 ?
O13 V9 K3 134.8(4) . 12 ?
O104 V9 K3 88.10(14) . 12 ?
K3 V9 K3 176.2(3) . 12 ?
O62 V9 K9 39.1(4) . 12 ?
O29 V9 K9 130.0(4) . 12 ?
O29 V9 K9 88.6(4) 12 12 ?
O13 V9 K9 52.2(4) 12 12 ?
O13 V9 K9 93.2(4) . 12 ?
O104 V9 K9 140.8(4) . 12 ?
K3 V9 K9 120.2(2) . 12 ?
K3 V9 K9 63.38(18) 12 12 ?
O62 V9 K9 39.1(4) . . ?
O29 V9 K9 88.6(4) . . ?
O29 V9 K9 130.0(4) 12 . ?
O13 V9 K9 93.2(4) 12 . ?
O13 V9 K9 52.2(4) . . ?
O104 V9 K9 140.8(4) . . ?
K3 V9 K9 63.38(18) . . ?
K3 V9 K9 120.2(2) 12 . ?
K9 V9 K9 56.8(3) 12 . ?
W13B O1 W13 19.7(7) . . ?
W13B O1 V7 140.5(8) . . ?
W13 O1 V7 151.0(6) . . ?
W13B O1 K2 96.9(5) . . ?
W13 O1 K2 100.0(4) . . ?
V7 O1 K2 106.0(4) . . ?
W5 O2 W15 110.3(4) . . ?
W5 O2 W3 109.5(4) . . ?
W15 O2 W3 140.1(5) . . ?
W5 O2 W15B 110.2(5) . . ?
W15 O2 W15B 14.9(4) . . ?
W3 O2 W15B 137.0(5) . . ?
W5 O3 K8 117.0(5) . 6_445 ?
W12B O4 W12 18.8(3) . . ?
W12B O4 V1B 134.3(11) . . ?
W12 O4 V1B 147.1(9) . . ?
W12B O4 V1 148.4(7) . . ?
W12 O4 V1 154.1(7) . . ?
V1B O4 V1 17.6(6) . . ?
W12B O4 K4 96.7(5) . . ?
W12 O4 K4 98.9(4) . . ?
V1B O4 K4 106.6(5) . . ?
V1 O4 K4 106.9(4) . . ?
W12B O5 W12 19.0(3) . . ?
W12B O5 V2 144.1(7) . . ?
W12 O5 V2 153.7(6) . . ?
W12B O5 K4 97.1(5) . . ?
W12 O5 K4 98.7(4) . . ?
V2 O5 K4 106.2(4) . . ?
W6B O7 W6 19.5(6) . . ?
W6B O7 V2 144.0(8) . 12 ?
W6 O7 V2 153.4(6) . 12 ?
W6B O7 K4 97.4(5) . . ?
W6 O7 K4 99.6(4) . . ?
V2 O7 K4 105.8(4) 12 . ?
W8 O8 V2 153.2(6) . . ?
W8 O8 K2 100.7(4) . . ?
V2 O8 K2 105.5(4) . . ?
W17B O9 W17 20.0(10) . . ?
W17B O9 V3 136.2(11) . . ?
W17 O9 V3 150.0(6) . . ?
W17B O9 K6 98.2(6) . 4_556 ?
W17 O9 K6 99.3(4) . 4_556 ?
V3 O9 K6 105.5(4) . 4_556 ?
W20 O10 W20B 1.0(3) . . ?
W3 O11 V3 150.3(6) . . ?
W3 O11 K6 99.0(4) . 4_556 ?
V3 O11 K6 105.0(4) . 4_556 ?
W5 O12 W7B 107.9(6) . . ?
W5 O12 W15 109.5(4) . . ?
W7B O12 W15 139.3(7) . . ?
W5 O12 W7 109.0(4) . . ?
W7B O12 W7 17.0(8) . . ?
W15 O12 W7 141.4(5) . . ?
W5 O12 W15B 110.1(5) . . ?
W7B O12 W15B 130.7(8) . . ?
W15 O12 W15B 14.9(4) . . ?
W7 O12 W15B 138.5(6) . . ?
W11B O13 W11 20.3(17) . . ?
W11B O13 V9 140.4(15) . . ?
W11 O13 V9 151.8(6) . . ?
W11B O13 K3 97.2(9) . . ?
W11 O13 K3 99.8(5) . . ?
V9 O13 K3 105.7(4) . . ?
W11B O13 K9 114.9(17) . . ?
W11 O13 K9 94.9(4) . . ?
V9 O13 K9 98.9(5) . . ?
K3 O13 K9 85.8(4) . . ?
W5 O14 W8 109.6(5) . . ?
W5 O14 W3 109.4(5) . . ?
W8 O14 W3 140.2(5) . . ?
W5 O14 K8 93.0(4) . 6_445 ?
W8 O14 K8 94.3(4) . 6_445 ?
W3 O14 K8 91.5(4) . 6_445 ?
W14 O15 W17 110.6(5) . . ?
W14 O15 W17B 108.8(6) . . ?
W17 O15 W17B 17.3(9) . . ?
W14 O15 W19 109.5(5) . . ?
W17 O15 W19 139.8(6) . . ?
W17B O15 W19 136.3(7) . . ?
W14 O15 W19B 108.0(5) . . ?
W17 O15 W19B 136.4(6) . . ?
W17B O15 W19B 126.9(9) . . ?
W19 O15 W19B 16.7(3) . . ?
W17 O16 W17B 19.9(10) . . ?
W17 O16 V8 152.7(6) . . ?
W17B O16 V8 141.1(11) . . ?
W17 O16 K6 99.9(4) . 4_556 ?
W17B O16 K6 98.3(6) . 4_556 ?
V8 O16 K6 104.9(4) . 4_556 ?
W10B O17 W10 17.8(9) . . ?
W10B O17 V7 141.7(10) . . ?
W10 O17 V7 150.7(6) . . ?
W10B O17 K3 95.5(6) . . ?
W10 O17 K3 99.1(4) . . ?
V7 O17 K3 106.7(4) . . ?
V1 O18 V1B 0.4(5) . . ?
V1 O18 K9 116.5(6) . 3_556 ?
V1B O18 K9 116.7(6) . 3_556 ?
V1 O18 K9 116.5(6) . 10_567 ?
V1B O18 K9 116.7(6) . 10_567 ?
K9 O18 K9 81.3(6) 3_556 10_567 ?
W8 O19 K8 116.1(5) . 6_445 ?
S16 O21 S16 62.4(18) . 12 ?
S16 O21 S15 63.6(11) . . ?
S16 O21 S15 116.4(14) 12 . ?
S16 O21 S15 116.4(14) . 12 ?
S16 O21 S15 63.6(11) 12 12 ?
S15 O21 S15 118.0(15) . 12 ?
S16 O21 S14 117.9(14) . . ?
S16 O21 S14 117.9(14) 12 . ?
S15 O21 S14 64.5(8) . . ?
S15 O21 S14 64.5(8) 12 . ?
S16 O21 W1 115.2(11) . . ?
S16 O21 W1 115.2(11) 12 . ?
S15 O21 W1 116.5(8) . . ?
S15 O21 W1 116.5(8) 12 . ?
S14 O21 W1 116.9(12) . . ?
S12 O22 S11 63.5(8) . . ?
S12 O22 S11 63.5(8) . 12 ?
S11 O22 S11 117.0(16) . 12 ?
S12 O22 S13 117.2(15) . . ?
S11 O22 S13 64.7(13) . . ?
S11 O22 S13 115.8(15) 12 . ?
S12 O22 S13 117.2(15) . 12 ?
S11 O22 S13 115.8(15) . 12 ?
S11 O22 S13 64.7(13) 12 12 ?
S13 O22 S13 61(2) . 12 ?
S12 O22 W18 119.0(11) . . ?
S11 O22 W18 117.1(9) . . ?
S11 O22 W18 117.1(9) 12 . ?
S13 O22 W18 114.7(13) . . ?
S13 O22 W18 114.7(13) 12 . ?
W1 O23 W11 110.0(5) . . ?
W1 O23 W13 109.3(5) . . ?
W11 O23 W13 140.7(6) . . ?
W1 O23 W11B 109.2(8) . . ?
W11 O23 W11B 17.2(13) . . ?
W13 O23 W11B 137.4(9) . . ?
W1 O23 W13B 108.7(5) . . ?
W11 O23 W13B 137.4(6) . . ?
W13 O23 W13B 16.7(5) . . ?
W11B O23 W13B 127.9(12) . . ?
W1 O24 W11 109.3(4) . 12 ?
W1 O24 W11 109.3(4) . . ?
W11 O24 W11 141.3(8) 12 . ?
W1 O24 W11B 109.3(7) . . ?
W11 O24 W11B 136.7(11) 12 . ?
W11 O24 W11B 17.2(13) . . ?
W1 O24 W11B 109.3(7) . 12 ?
W11 O24 W11B 17.2(13) 12 12 ?
W11 O24 W11B 136.7(11) . 12 ?
W11B O24 W11B 126(2) . 12 ?
W18 O25 W20 109.7(5) . . ?
W18 O25 W9 109.5(4) . . ?
W20 O25 W9 140.7(6) . . ?
W18 O25 W20B 110.1(6) . . ?
W20 O25 W20B 17.2(8) . . ?
W9 O25 W20B 135.9(7) . . ?
W18 O25 W9B 109.2(4) . . ?
W20 O25 W9B 136.3(6) . . ?
W9 O25 W9B 17.8(3) . . ?
W20B O25 W9B 125.5(8) . . ?
W13B O26 W13 20.0(7) . . ?
W13B O26 V2 144.8(9) . . ?
W13 O26 V2 154.4(6) . . ?
W13B O26 K2 95.7(5) . . ?
W13 O26 K2 97.9(4) . . ?
V2 O26 K2 106.6(4) . . ?
W4B O27 W4 16.0(19) . . ?
W4B O27 V7 141.0(17) . . ?
W4 O27 V7 150.8(6) . . ?
W4B O27 K2 99.7(8) . . ?
W4 O27 K2 100.3(4) . . ?
V7 O27 K2 105.5(4) . . ?
W3 O28 V5 154.1(6) . . ?
W3 O28 K6 99.9(4) . 4_556 ?
V5 O28 K6 105.9(4) . 4_556 ?
W20B O29 W20 20.4(9) . . ?
W20B O29 V9 141.6(10) . . ?
W20 O29 V9 152.0(6) . . ?
W20B O29 K3 96.0(6) . . ?
W20 O29 K3 99.5(5) . . ?
V9 O29 K3 106.0(4) . . ?
W15B O30 W15 17.4(5) . . ?
W15B O30 V5 146.2(7) . . ?
W15 O30 V5 153.4(6) . . ?
W15B O30 K5 97.2(5) . . ?
W15 O30 K5 100.2(4) . . ?
V5 O30 K5 105.1(4) . . ?
W5 O32 W7B 107.9(6) . . ?
W5 O32 W12 109.8(5) . . ?
W7B O32 W12 138.9(7) . . ?
W5 O32 W7 109.0(4) . . ?
W7B O32 W7 16.9(8) . . ?
W12 O32 W7 141.2(5) . . ?
W5 O32 W12B 109.3(5) . . ?
W7B O32 W12B 130.1(8) . . ?
W12 O32 W12B 16.3(2) . . ?
W7 O32 W12B 138.6(5) . . ?
W18 O33 W9 110.6(4) . . ?
W18 O33 W2 109.6(5) . . ?
W9 O33 W2 139.8(5) . . ?
W18 O33 W2B 109.0(6) . . ?
W9 O33 W2B 136.8(7) . . ?
W2 O33 W2B 18.3(10) . . ?
W18 O33 W9B 110.5(5) . . ?
W9 O33 W9B 18.0(3) . . ?
W2 O33 W9B 136.4(5) . . ?
W2B O33 W9B 126.5(9) . . ?
W1 O34 W13 109.7(5) . 12 ?
W1 O34 W6 109.0(5) . . ?
W13 O34 W6 141.3(5) 12 . ?
W1 O34 W13B 110.3(5) . 12 ?
W13 O34 W13B 17.0(6) 12 12 ?
W6 O34 W13B 137.0(6) . 12 ?
W1 O34 W6B 108.8(5) . . ?
W13 O34 W6B 137.9(5) 12 . ?
W6 O34 W6B 16.5(5) . . ?
W13B O34 W6B 127.8(7) 12 . ?
W11B O35 W11 20.2(16) . . ?
W11B O35 V7 140.5(14) . . ?
W11 O35 V7 151.7(6) . . ?
W11B O35 K3 96.6(9) . . ?
W11 O35 K3 99.6(4) . . ?
V7 O35 K3 105.7(4) . . ?
S6 O36 S7 64.5(10) . . ?
S6 O36 S9 116.3(13) . . ?
S7 O36 S9 116.6(11) . . ?
S6 O36 S8 117.6(14) . . ?
S7 O36 S8 63.4(12) . . ?
S9 O36 S8 63.8(13) . . ?
S6 O36 S10 61.0(12) . . ?
S7 O36 S10 115.6(12) . . ?
S9 O36 S10 65.2(12) . . ?
S8 O36 S10 118.2(15) . . ?
S6 O36 W14 117.6(10) . . ?
S7 O36 W14 117.7(8) . . ?
S9 O36 W14 115.0(10) . . ?
S8 O36 W14 115.4(12) . . ?
S10 O36 W14 116.2(11) . . ?
W2B O37 S13 117.5(14) . 12 ?
W2B O37 S13 117.5(14) . . ?
S13 O37 S13 58(2) 12 . ?
W2B O37 W2 1.7(6) . . ?
S13 O37 W2 116.1(13) 12 . ?
S13 O37 W2 116.1(13) . . ?
W8 O38 V3 149.2(6) . . ?
W8 O38 K2 99.4(4) . . ?
V3 O38 K2 105.0(4) . . ?
S5 O39 S4 64.5(8) . . ?
S5 O39 S2 65.0(12) . . ?
S4 O39 S2 117.0(14) . . ?
S5 O39 S3 116.8(14) . . ?
S4 O39 S3 62.0(14) . . ?
S2 O39 S3 115.0(18) . . ?
S5 O39 S1 115.2(13) . . ?
S4 O39 S1 112.8(15) . . ?
S2 O39 S1 61.4(16) . . ?
S3 O39 S1 62.1(17) . . ?
S5 O39 W5 119.1(6) . . ?
S4 O39 W5 119.0(8) . . ?
S2 O39 W5 117.1(12) . . ?
S3 O39 W5 114.8(13) . . ?
S1 O39 W5 116.2(13) . . ?
W2 O40 W2B 0.9(5) . . ?
W5 O41 W8 110.3(4) . . ?
W5 O41 W12 108.7(5) . . ?
W8 O41 W12 140.8(5) . . ?
W5 O41 W12B 109.2(5) . . ?
W8 O41 W12B 138.1(5) . . ?
W12 O41 W12B 16.2(2) . . ?
W7 O42 W7B 19.5(9) . . ?
W7 O42 V6 151.8(6) . 4_556 ?
W7B O42 V6 140.7(10) . 4_556 ?
W7 O42 K1 100.8(4) . 9_556 ?
W7B O42 K1 100.1(6) . 9_556 ?
V6 O42 K1 105.4(4) 4_556 9_556 ?
W17 O43 W17B 0.8(4) . . ?
W14 O44 W16 110.0(5) . . ?
W14 O44 W19B 108.8(5) . . ?
W16 O44 W19B 137.9(5) . . ?
W14 O44 W19 109.7(5) . . ?
W16 O44 W19 140.4(5) . . ?
W19B O44 W19 16.8(3) . . ?
W14 O44 W16B 109.4(5) . . ?
W16 O44 W16B 20.40(13) . . ?
W19B O44 W16B 126.3(6) . . ?
W19 O44 W16B 136.0(5) . . ?
W19 O45 W19B 19.5(4) . . ?
W19 O45 V8 152.6(6) . . ?
W19B O45 V8 141.4(7) . . ?
W19 O45 K6 98.7(4) . . ?
W19B O45 K6 97.1(5) . . ?
V8 O45 K6 106.2(4) . . ?
W7 O46 W7B 1.5(4) . . ?
W7 O46 K9 113.7(6) . 10_567 ?
W7B O46 K9 114.8(6) . 10_567 ?
S10 O47 S6 58.9(12) . . ?
S10 O47 W4B 119.5(13) . . ?
S6 O47 W4B 120.7(12) . . ?
S10 O47 W4 118.9(11) . . ?
S6 O47 W4 117.5(10) . . ?
W4B O47 W4 3.3(7) . . ?
W18 O48 W20 109.5(4) . . ?
W18 O48 W20 109.5(4) . 12 ?
W20 O48 W20 140.9(7) . 12 ?
W18 O48 W20B 108.5(5) . . ?
W20 O48 W20B 17.1(7) . . ?
W20 O48 W20B 136.6(9) 12 . ?
W18 O48 W20B 108.5(5) . 12 ?
W20 O48 W20B 136.6(9) . 12 ?
W20 O48 W20B 17.1(7) 12 12 ?
W20B O48 W20B 126.4(13) . 12 ?
W14 O50 W17B 108.6(6) . . ?
W14 O50 W17 109.7(5) . . ?
W17B O50 W17 17.2(9) . . ?
W14 O50 W4 109.3(5) . . ?
W17B O50 W4 137.8(7) . . ?
W17 O50 W4 140.9(5) . . ?
W14 O50 W4B 107.6(7) . . ?
W17B O50 W4B 131.4(12) . . ?
W17 O50 W4B 139.9(8) . . ?
W4 O50 W4B 13.5(14) . . ?
W14 O51 W10 109.5(5) . . ?
W14 O51 W16 108.7(5) . . ?
W10 O51 W16 141.7(6) . . ?
W14 O51 W10B 110.7(6) . . ?
W10 O51 W10B 15.3(8) . . ?
W16 O51 W10B 138.4(7) . . ?
W14 O51 W16B 110.3(5) . . ?
W10 O51 W16B 136.1(6) . . ?
W16 O51 W16B 20.66(13) . . ?
W10B O51 W16B 126.4(8) . . ?
W7 O52 W7B 19.5(9) . . ?
W7 O52 V1B 147.1(9) . . ?
W7B O52 V1B 132.4(13) . . ?
W7 O52 V1 154.5(7) . . ?
W7B O52 V1 146.4(10) . . ?
V1B O52 V1 17.4(5) . . ?
W7 O52 K1 98.4(4) . 9_556 ?
W7B O52 K1 97.5(6) . 9_556 ?
V1B O52 K1 106.5(5) . 9_556 ?
V1 O52 K1 106.9(4) . 9_556 ?
W7 O52 K9 91.9(5) . 10_567 ?
W7B O52 K9 111.4(11) . 10_567 ?
V1B O52 K9 108.9(10) . 10_567 ?
V1 O52 K9 91.5(6) . 10_567 ?
K1 O52 K9 90.4(4) 9_556 10_567 ?
W6 O53 W6B 0.3(2) . . ?
V6 O54 K7 118.7(6) . 4_556 ?
W2B O55 W2 21.4(12) . . ?
W2B O55 V6 139.6(11) . . ?
W2 O55 V6 152.0(6) . . ?
W2B O55 K1 97.9(6) . . ?
W2 O55 K1 99.3(4) . . ?
V6 O55 K1 106.4(4) . . ?
W11 O56 W11B 0.6(5) . . ?
W11 O56 K9 109.3(5) . . ?
W11B O56 K9 108.7(7) . . ?
W4 O57 W4B 15.9(17) . . ?
W4 O57 V3 148.9(6) . . ?
W4B O57 V3 139.4(15) . . ?
W4 O57 K2 97.9(4) . . ?
W4B O57 K2 94.3(8) . . ?
V3 O57 K2 106.2(4) . . ?
W12 O58 W12B 0.50(15) . . ?
W16 O59 W16B 2.25(15) . . ?
W4 O61 W4B 2.0(5) . . ?
V9 O62 K9 115.8(6) . 12 ?
V9 O62 K9 115.8(6) . . ?
K9 O62 K9 85.4(6) 12 . ?
S15 O64 S16 61.0(11) . . ?
S15 O64 W13B 120.9(10) . . ?
S16 O64 W13B 117.9(11) . . ?
S15 O64 W13 117.5(8) . . ?
S16 O64 W13 115.7(10) . . ?
W13B O64 W13 3.5(4) . . ?
W9B O65 W9 20.8(3) . . ?
W9B O65 V4 137.4(7) . . ?
W9 O65 V4 150.5(6) . . ?
W9B O65 K5 97.3(5) . 4_556 ?
W9 O65 K5 100.1(4) . 4_556 ?
V4 O65 K5 104.9(4) . 4_556 ?
W20B O66 W20 20.4(10) . . ?
W20B O66 V4 140.7(11) . . ?
W20 O66 V4 152.6(6) . . ?
W20B O66 K3 96.6(6) . . ?
W20 O66 K3 98.9(4) . . ?
V4 O66 K3 105.7(5) . . ?
W15 O67 W15B 0.7(2) . . ?
W3 O68 K8 118.1(5) . 6_445 ?
W9B O69 W9 21.0(3) . . ?
W9B O69 V6 141.9(7) . . ?
W9 O69 V6 152.8(7) . . ?
W9B O69 K5 95.6(5) . 4_556 ?
W9 O69 K5 98.2(4) . 4_556 ?
V6 O69 K5 107.2(4) . 4_556 ?
W10B O70 W10 18.2(10) . . ?
W10B O70 V4 141.1(11) . . ?
W10 O70 V4 151.5(7) . . ?
W10B O70 K3 97.0(6) . . ?
W10 O70 K3 99.7(4) . . ?
V4 O70 K3 105.2(5) . . ?
W14 O71 W4B 111.3(7) . . ?
W14 O71 W10 109.7(4) . . ?
W4B O71 W10 136.3(10) . . ?
W14 O71 W4 109.6(5) . . ?
W4B O71 W4 13.9(15) . . ?
W10 O71 W4 140.7(5) . . ?
W14 O71 W10B 109.4(5) . . ?
W4B O71 W10B 129.1(13) . . ?
W10 O71 W10B 15.1(7) . . ?
W4 O71 W10B 137.8(6) . . ?
W19 O72 W19B 0.9(2) . . ?
S5 O73 S4 61.5(8) . . ?
S5 O73 W3 120.5(7) . . ?
S4 O73 W3 118.7(9) . . ?
W13 O75 W13B 1.0(3) . . ?
W15B O76 W15 17.4(5) . . ?
W15B O76 V6 143.9(8) . 4_556 ?
W15 O76 V6 153.0(6) . 4_556 ?
W15B O76 K5 96.3(5) . . ?
W15 O76 K5 98.8(4) . . ?
V6 O76 K5 105.6(4) 4_556 . ?
S1V O77 S1V 125(4) . 12 ?
S1V O77 V1B 117.2(18) . . ?
S1V O77 V1B 117.2(18) 12 . ?
S1V O77 V1 117.2(18) . . ?
S1V O77 V1 117.2(18) 12 . ?
V1B O77 V1 0.3(5) . . ?
W16B O78 W16 24.28(19) . . ?
W16B O78 V4 136.9(6) . . ?
W16 O78 V4 151.5(6) . . ?
W16B O78 K5 96.4(4) . 4_556 ?
W16 O78 K5 99.7(4) . 4_556 ?
V4 O78 K5 105.6(5) . 4_556 ?
W9 O79 W9B 0.28(19) . . ?
W9 O79 K7 114.4(5) . 4_556 ?
W9B O79 K7 114.2(5) . 4_556 ?
S16 O80 S16 59.5(17) . 12 ?
S16 O80 W6B 117.0(12) . . ?
S16 O80 W6B 117.0(12) 12 . ?
S16 O80 W6 114.8(11) . . ?
S16 O80 W6 114.8(11) 12 . ?
W6B O80 W6 2.6(3) . . ?
W10 O81 W10B 1.5(3) . . ?
S3 O82 S4 59.2(14) . . ?
S3 O82 S2V 51(3) . 4_556 ?
S4 O82 S2V 106(3) . 4_556 ?
S3 O82 W15B 119.2(14) . . ?
S4 O82 W15B 120.9(10) . . ?
S2V O82 W15B 112(3) 4_556 . ?
S3 O82 W15 117.0(13) . . ?
S4 O82 W15 118.4(9) . . ?
S2V O82 W15 112(3) 4_556 . ?
W15B O82 W15 2.9(3) . . ?
S2V O84 V6 118(3) . . ?
W16B O85 W16 24.24(17) . . ?
W16B O85 V5 144.1(6) . 4_556 ?
W16 O85 V5 153.3(7) . 4_556 ?
W16B O85 K5 94.2(5) . 4_556 ?
W16 O85 K5 98.8(5) . 4_556 ?
V5 O85 K5 107.4(5) 4_556 4_556 ?
W14 O86 K7 173.5(6) . 16_445 ?
W7B O89 S1 119.9(14) . . ?
W7B O89 S3 117.7(14) . . ?
S1 O89 S3 59.0(17) . . ?
W7B O89 S1V 111.6(16) . . ?
S1 O89 S1V 47.4(18) . . ?
S3 O89 S1V 104.3(19) . . ?
W7B O89 S2V 111(3) . 4_556 ?
S1 O89 S2V 103(3) . 4_556 ?
S3 O89 S2V 47(3) . 4_556 ?
S1V O89 S2V 137(3) . 4_556 ?
W7B O89 W7 0.6(5) . . ?
S1 O89 W7 119.4(13) . . ?
S3 O89 W7 117.2(13) . . ?
S1V O89 W7 111.5(15) . . ?
S2V O89 W7 111(2) 4_556 . ?
S11 O90 S12 60.4(10) . . ?
S11 O90 W20B 119.4(11) . . ?
S12 O90 W20B 122.1(11) . . ?
S11 O90 W20 117.0(9) . . ?
S12 O90 W20 118.5(10) . . ?
W20B O90 W20 3.9(5) . . ?
W19B O92 W19 19.5(4) . . ?
W19B O92 V5 145.3(8) . 4_556 ?
W19 O92 V5 153.8(7) . 4_556 ?
W19B O92 K6 97.5(5) . . ?
W19 O92 K6 98.5(5) . . ?
V5 O92 K6 107.3(4) 4_556 . ?
W16B O94 S9 118.9(11) . . ?
W16B O94 S8 119.5(13) . . ?
S9 O94 S8 60.8(13) . . ?
W16B O94 W16 4.92(17) . . ?
S9 O94 W16 115.6(10) . . ?
S8 O94 W16 114.9(12) . . ?
S7 O95 S8 62.4(12) . . ?
S7 O95 W19B 122.1(9) . . ?
S8 O95 W19B 116.5(13) . . ?
S7 O95 W19 120.2(8) . . ?
S8 O95 W19 115.8(12) . . ?
W19B O95 W19 1.9(2) . . ?
S1 O96 S2 59.9(16) . . ?
S1 O96 W12B 121.4(14) . . ?
S2 O96 W12B 118.0(13) . . ?
S1 O96 S1V 49.9(19) . . ?
S2 O96 S1V 107.2(19) . . ?
W12B O96 S1V 112.6(17) . . ?
S1 O96 W12 119.1(13) . . ?
S2 O96 W12 116.5(12) . . ?
W12B O96 W12 2.44(17) . . ?
S1V O96 W12 111.8(16) . . ?
W9B O97 S11 120.1(10) . . ?
W9B O97 S13 117.7(13) . . ?
S11 O97 S13 60.1(12) . . ?
W9B O97 W9 3.2(2) . . ?
S11 O97 W9 117.3(9) . . ?
S13 O97 W9 115.2(12) . . ?
S5 O98 S2 62.4(12) . . ?
S5 O98 W8 121.1(8) . . ?
S2 O98 W8 118.0(12) . . ?
S14 O99 S15 64.2(11) . . ?
S14 O99 W11B 121.7(14) . . ?
S15 O99 W11B 120.6(12) . . ?
S14 O99 W11 119.5(11) . . ?
S15 O99 W11 117.7(8) . . ?
W11B O99 W11 3.3(8) . . ?
S7 O101 W17B 121.4(10) . . ?
S7 O101 S6 61.1(9) . . ?
W17B O101 S6 118.3(11) . . ?
S7 O101 W17 119.9(8) . . ?
W17B O101 W17 1.6(5) . . ?
S6 O101 W17 117.5(10) . . ?
S10 O102 S9 62.3(12) . . ?
S10 O102 W10B 122.3(13) . . ?
S9 O102 W10B 118.3(11) . . ?
S10 O102 W10 118.5(11) . . ?
S9 O102 W10 116.0(10) . . ?
W10B O102 W10 4.0(4) . . ?
S1V S1 O105 82(4) . . ?
S1V S1 O39 159(3) . . ?
O105 S1 O39 120(4) . . ?
S1V S1 S2 123(3) . . ?
O105 S1 S2 93(4) . . ?
O39 S1 S2 58.3(16) . . ?
S1V S1 O96 66(2) . . ?
O105 S1 O96 104(4) . . ?
O39 S1 O96 103.6(19) . . ?
S2 S1 O96 60.2(16) . . ?
S1V S1 S3 128(3) . . ?
O105 S1 S3 92(4) . . ?
O39 S1 S3 58.1(17) . . ?
S2 S1 S3 109(2) . . ?
O96 S1 S3 160(3) . . ?
S1V S1 O89 71(2) . . ?
O105 S1 O89 103(4) . . ?
O39 S1 O89 103.8(19) . . ?
S2 S1 O89 161(3) . . ?
O96 S1 O89 124(2) . . ?
S3 S1 O89 60.6(17) . . ?
O39 S2 O98 97.1(18) . . ?
O39 S2 S1 60.3(16) . . ?
O98 S2 S1 157(2) . . ?
O39 S2 O96 104.9(18) . . ?
O98 S2 O96 132(2) . . ?
S1 S2 O96 60.0(16) . . ?
O39 S2 S5 54.1(11) . . ?
O98 S2 S5 56.5(12) . . ?
S1 S2 S5 105(2) . . ?
O96 S2 S5 159(2) . . ?
O39 S2 O109 78.2(14) . . ?
O98 S2 O109 79.4(14) . . ?
S1 S2 O109 95.5(19) . . ?
O96 S2 O109 146(2) . . ?
S5 S2 O109 42.4(10) . . ?
S2V S3 O39 163(4) 4_556 . ?
S2V S3 S4 121(4) 4_556 . ?
O39 S3 S4 58.4(14) . . ?
S2V S3 O82 66(3) 4_556 . ?
O39 S3 O82 104(2) . . ?
S4 S3 O82 61.0(14) . . ?
S2V S3 S1 129(4) 4_556 . ?
O39 S3 S1 59.8(17) . . ?
S4 S3 S1 108(2) . . ?
O82 S3 S1 164(3) . . ?
S2V S3 O89 74(4) 4_556 . ?
O39 S3 O89 104.9(19) . . ?
S4 S3 O89 163(2) . . ?
O82 S3 O89 127(2) . . ?
S1 S3 O89 60.4(17) . . ?
S2V S3 O108 110(4) 4_556 . ?
O39 S3 O108 80.3(19) . . ?
S4 S3 O108 40.4(16) . . ?
O82 S3 O108 81.4(19) . . ?
S1 S3 O108 97(2) . . ?
O89 S3 O108 147(2) . . ?
O108 S4 O39 109(2) . . ?
O108 S4 O73 108(2) . . ?
O39 S4 O73 97.6(11) . . ?
O108 S4 S5 87(2) . . ?
O39 S4 S5 54.7(7) . . ?
O73 S4 S5 56.9(8) . . ?
O108 S4 S3 85(2) . . ?
O39 S4 S3 59.6(14) . . ?
O73 S4 S3 156.7(18) . . ?
S5 S4 S3 106.6(16) . . ?
O108 S4 O82 107(2) . . ?
O39 S4 O82 104.4(11) . . ?
O73 S4 O82 129.3(13) . . ?
S5 S4 O82 158.3(13) . . ?
S3 S4 O82 59.8(14) . . ?
O108 S4 O109 44(2) . . ?
O39 S4 O109 80.2(11) . . ?
O73 S4 O109 80.2(11) . . ?
S5 S4 O109 43.6(8) . . ?
S3 S4 O109 98.7(16) . . ?
O82 S4 O109 147.9(14) . . ?
O109 S5 O39 108.3(11) . . ?
O109 S5 O73 105.8(11) . . ?
O39 S5 O73 105.6(7) . . ?
O109 S5 O98 107.3(11) . . ?
O39 S5 O98 105.8(7) . . ?
O73 S5 O98 123.3(9) . . ?
O109 S5 S4 81.9(12) . . ?
O39 S5 S4 60.8(8) . . ?
O73 S5 S4 61.6(8) . . ?
O98 S5 S4 166.1(9) . . ?
O109 S5 S2 83.9(15) . . ?
O39 S5 S2 60.9(11) . . ?
O73 S5 S2 165.8(13) . . ?
O98 S5 S2 61.1(12) . . ?
S4 S5 S2 110.9(13) . . ?
O109 S5 O108 42.2(15) . . ?
O39 S5 O108 82.1(13) . . ?
O73 S5 O108 82.1(14) . . ?
O98 S5 O108 148.1(14) . . ?
S4 S5 O108 39.8(14) . . ?
S2 S5 O108 99.4(17) . . ?
O110 S6 O36 111(3) . . ?
O110 S6 S10 85(3) . . ?
O36 S6 S10 61.8(12) . . ?
O110 S6 S7 87(3) . . ?
O36 S6 S7 58.6(9) . . ?
S10 S6 S7 111.5(15) . . ?
O110 S6 O47 104(3) . . ?
O36 S6 O47 105.5(13) . . ?
S10 S6 O47 58.5(12) . . ?
S7 S6 O47 163.6(15) . . ?
O110 S6 O101 106(3) . . ?
O36 S6 O101 101.7(13) . . ?
S10 S6 O101 163.1(17) . . ?
S7 S6 O101 57.4(9) . . ?
O47 S6 O101 128.4(14) . . ?
O110 S6 O114 42(3) . . ?
O36 S6 O114 85(2) . . ?
S10 S6 O114 43(2) . . ?
S7 S6 O114 101(2) . . ?
O47 S6 O114 80(2) . . ?
O101 S6 O114 146(2) . . ?
O111 S7 O36 108.9(17) . . ?
O111 S7 O95 105.6(17) . . ?
O36 S7 O95 105.3(9) . . ?
O111 S7 O101 107.6(17) . . ?
O36 S7 O101 103.5(9) . . ?
O95 S7 O101 125.2(11) . . ?
O111 S7 S6 86.3(17) . . ?
O36 S7 S6 56.9(9) . . ?
O95 S7 S6 161.6(12) . . ?
O101 S7 S6 61.5(10) . . ?
O111 S7 S8 85.2(19) . . ?
O36 S7 S8 59.5(11) . . ?
O95 S7 S8 60.1(12) . . ?
O101 S7 S8 162.0(14) . . ?
S6 S7 S8 108.1(14) . . ?
O111 S7 O112 42(3) . . ?
O36 S7 O112 84(2) . . ?
O95 S7 O112 81(2) . . ?
O101 S7 O112 148(3) . . ?
S6 S7 O112 100(3) . . ?
S8 S7 O112 44(3) . . ?
O112 S8 O36 108(4) . . ?
O112 S8 O95 103(4) . . ?
O36 S8 O95 101.4(17) . . ?
O112 S8 S7 84(4) . . ?
O36 S8 S7 57.1(11) . . ?
O95 S8 S7 57.5(11) . . ?
O112 S8 O94 105(4) . . ?
O36 S8 O94 104.0(17) . . ?
O95 S8 O94 133.3(19) . . ?
S7 S8 O94 161(2) . . ?
O112 S8 S9 87(4) . . ?
O36 S8 S9 57.1(12) . . ?
O95 S8 S9 158(2) . . ?
S7 S8 S9 105.8(18) . . ?
O94 S8 S9 59.0(13) . . ?
O112 S8 O113 47(4) . . ?
O36 S8 O113 80(2) . . ?
O95 S8 O113 147(2) . . ?
S7 S8 O113 100(2) . . ?
O94 S8 O113 76(2) . . ?
S9 S8 O113 40.3(19) . . ?
O112 S8 W19B 135(4) . . ?
O36 S8 W19B 92.4(13) . . ?
O95 S8 W19B 32.0(8) . . ?
S7 S8 W19B 74.1(11) . . ?
O94 S8 W19B 108.3(14) . . ?
S9 S8 W19B 136.5(16) . . ?
O113 S8 W19B 172(2) . . ?
O113 S9 O36 111(3) . . ?
O113 S9 O94 102(3) . . ?
O36 S9 O94 106.5(13) . . ?
O113 S9 O102 104(3) . . ?
O36 S9 O102 103.9(13) . . ?
O94 S9 O102 128.9(14) . . ?
O113 S9 S8 86(3) . . ?
O36 S9 S8 59.2(13) . . ?
O94 S9 S8 60.2(13) . . ?
O102 S9 S8 162.9(18) . . ?
O113 S9 S10 87(3) . . ?
O36 S9 S10 58.5(12) . . ?
O94 S9 S10 164.9(17) . . ?
O102 S9 S10 58.8(12) . . ?
S8 S9 S10 108.9(17) . . ?
O113 S9 W16B 132(3) . . ?
O36 S9 W16B 95.4(10) . . ?
O94 S9 W16B 30.1(6) . . ?
O102 S9 W16B 108.0(10) . . ?
S8 S9 W16B 73.5(12) . . ?
S10 S9 W16B 141.0(14) . . ?
O114 S10 O47 106(3) . . ?
O114 S10 S6 85(3) . . ?
O47 S10 S6 62.5(13) . . ?
O114 S10 O36 109(3) . . ?
O47 S10 O36 105.1(16) . . ?
S6 S10 O36 57.2(12) . . ?
O114 S10 O102 106(3) . . ?
O47 S10 O102 127.4(17) . . ?
S6 S10 O102 159(2) . . ?
O36 S10 O102 102.3(15) . . ?
O114 S10 S9 87(3) . . ?
O47 S10 S9 160.4(19) . . ?
S6 S10 S9 105.6(17) . . ?
O36 S10 S9 56.3(11) . . ?
O102 S10 S9 58.9(12) . . ?
O114 S10 O110 40(3) . . ?
O47 S10 O110 83(2) . . ?
S6 S10 O110 45(2) . . ?
O36 S10 O110 83(2) . . ?
O102 S10 O110 144(2) . . ?
S9 S10 O110 99(2) . . ?
O114 S10 O113 48(3) . . ?
O47 S10 O113 152(2) . . ?
S6 S10 O113 100(2) . . ?
O36 S10 O113 79(2) . . ?
O102 S10 O113 77(2) . . ?
S9 S10 O113 39.5(19) . . ?
O110 S10 O113 70(3) . . ?
O115 S11 O22 112(3) . . ?
O115 S11 O90 104(3) . . ?
O22 S11 O90 103.1(12) . . ?
O115 S11 S12 87(3) . . ?
O22 S11 S12 57.5(10) . . ?
O90 S11 S12 59.8(10) . . ?
O115 S11 O97 103(3) . . ?
O22 S11 O97 105.7(12) . . ?
O90 S11 O97 128.4(13) . . ?
S12 S11 O97 163.0(14) . . ?
O115 S11 S13 88(3) . . ?
O22 S11 S13 58.2(13) . . ?
O90 S11 S13 161.0(17) . . ?
S12 S11 S13 106.9(15) . . ?
O97 S11 S13 60.8(12) . . ?
O115 S11 O116 46(3) . . ?
O22 S11 O116 81.1(14) . . ?
O90 S11 O116 79.8(19) . . ?
S12 S11 O116 41.4(16) . . ?
O97 S11 O116 146(2) . . ?
S13 S11 O116 99(2) . . ?
O116 S12 O22 110(3) . . ?
O116 S12 O90 105.6(13) . 12 ?
O22 S12 O90 104.2(9) . 12 ?
O116 S12 O90 105.6(13) . . ?
O22 S12 O90 104.2(9) . . ?
O90 S12 O90 126.6(15) 12 . ?
O116 S12 S11 86.2(18) . . ?
O22 S12 S11 59.0(9) . . ?
O90 S12 S11 162.5(15) 12 . ?
O90 S12 S11 59.7(8) . . ?
O116 S12 S11 86.2(18) . 12 ?
O22 S12 S11 59.0(9) . 12 ?
O90 S12 S11 59.7(8) 12 12 ?
O90 S12 S11 162.5(15) . 12 ?
S11 S12 S11 109.4(16) . 12 ?
O22 S13 S13 59.6(11) . 12 ?
O22 S13 O37 107.9(18) . . ?
S13 S13 O37 61.1(10) 12 . ?
O22 S13 S11 57.1(12) . . ?
S13 S13 S11 108.4(12) 12 . ?
O37 S13 S11 165(2) . . ?
O22 S13 O97 103.5(17) . . ?
S13 S13 O97 162.8(11) 12 . ?
O37 S13 O97 128.1(19) . . ?
S11 S13 O97 59.0(12) . . ?
O22 S13 W2B 94.9(14) . . ?
S13 S13 W2B 73.4(6) 12 . ?
O37 S13 W2B 30.9(9) . . ?
S11 S13 W2B 138.9(17) . . ?
O97 S13 W2B 107.6(14) . . ?
O117 S14 O99 106(2) . 12 ?
O117 S14 O99 106(2) . . ?
O99 S14 O99 131(2) 12 . ?
O117 S14 O21 113(5) . . ?
O99 S14 O21 100.8(11) 12 . ?
O99 S14 O21 100.8(11) . . ?
O117 S14 S15 89(3) . . ?
O99 S14 S15 156.3(18) 12 . ?
O99 S14 S15 59.0(8) . . ?
O21 S14 S15 55.8(9) . . ?
O117 S14 S15 89(3) . 12 ?
O99 S14 S15 59.0(8) 12 12 ?
O99 S14 S15 156.3(18) . 12 ?
O21 S14 S15 55.8(9) . 12 ?
S15 S14 S15 103.6(17) . 12 ?
O118 S15 O21 110(2) . . ?
O118 S15 O64 104(2) . . ?
O21 S15 O64 105.6(11) . . ?
O118 S15 O99 106(2) . . ?
O21 S15 O99 102.0(12) . . ?
O64 S15 O99 128.7(12) . . ?
O118 S15 S16 86(2) . . ?
O21 S15 S16 58.1(11) . . ?
O64 S15 S16 60.8(11) . . ?
O99 S15 S16 159.8(14) . . ?
O118 S15 S14 86(2) . . ?
O21 S15 S14 59.7(11) . . ?
O64 S15 S14 164.8(14) . . ?
O99 S15 S14 56.7(10) . . ?
S16 S15 S14 109.4(14) . . ?
O118 S15 O117 53(3) . . ?
O21 S15 O117 79(2) . . ?
O64 S15 O117 155(3) . . ?
O99 S15 O117 72(3) . . ?
S16 S15 O117 105(3) . . ?
S14 S15 O117 33(3) . . ?
O118 S15 O119 42(2) . . ?
O21 S15 O119 84(2) . . ?
O64 S15 O119 80(2) . . ?
O99 S15 O119 146(2) . . ?
S16 S15 O119 44(2) . . ?
S14 S15 O119 101(2) . . ?
O117 S15 O119 76(3) . . ?
O119 S16 O21 110(3) . . ?
O119 S16 S16 89(3) . 12 ?
O21 S16 S16 58.8(9) . 12 ?
O119 S16 O80 105(3) . . ?
O21 S16 O80 106.9(15) . . ?
S16 S16 O80 60.2(9) 12 . ?
O119 S16 O64 101(3) . . ?
O21 S16 O64 103.6(14) . . ?
S16 S16 O64 162.2(9) 12 . ?
O80 S16 O64 129.5(16) . . ?
O119 S16 S15 84(3) . . ?
O21 S16 S15 58.2(10) . . ?
S16 S16 S15 108.8(10) 12 . ?
O80 S16 S15 164.9(18) . . ?
O64 S16 S15 58.2(11) . . ?
S1 S1V O77 175(4) . . ?
S1 S1V O96 64(2) . . ?
O77 S1V O96 120(3) . . ?
S1 S1V O89 62(2) . . ?
O77 S1V O89 112(3) . . ?
O96 S1V O89 115(3) . . ?
S1 S1V O105 51(3) . . ?
O77 S1V O105 131(4) . . ?
O96 S1V O105 87(3) . . ?
O89 S1V O105 85(3) . . ?
S1 S1V V1B 145(3) . . ?
O77 S1V V1B 32.8(12) . . ?
O96 S1V V1B 104(2) . . ?
O89 S1V V1B 100.7(19) . . ?
O105 S1V V1B 164(3) . . ?
S3 S2V O84 169(6) 4_556 . ?
S3 S2V O82 63(3) 4_556 4_556 ?
O84 S2V O82 123(5) . 4_556 ?
S3 S2V O89 59(3) 4_556 4_556 ?
O84 S2V O89 110(5) . 4_556 ?
O82 S2V O89 113(4) 4_556 4_556 ?
S1 O105 S1V 47(3) . . ?
S4 O108 O109 96(3) . . ?
S4 O108 S3 54(2) . . ?
O109 O108 S3 108(3) . . ?
S4 O108 S5 53.1(17) . . ?
O109 O108 S5 42.4(16) . . ?
S3 O108 S5 80.7(19) . . ?
O108 O109 S5 95(2) . . ?
O108 O109 S4 41(2) . . ?
S5 O109 S4 54.5(10) . . ?
O108 O109 S2 110(2) . . ?
S5 O109 S2 53.7(12) . . ?
S4 O109 S2 84.5(13) . . ?
O114 O110 S6 91(5) . . ?
O114 O110 O111 109(5) . . ?
S6 O110 O111 93(4) . . ?
O114 O110 S10 41(3) . . ?
S6 O110 S10 51(2) . . ?
O111 O110 S10 108(4) . . ?
O112 O111 S7 95(4) . . ?
O112 O111 O110 110(5) . . ?
S7 O111 O110 94(3) . . ?
O111 O112 S8 96(6) . . ?
O111 O112 O113 108(6) . . ?
S8 O112 O113 89(5) . . ?
O111 O112 S7 44(3) . . ?
S8 O112 S7 52(3) . . ?
O113 O112 S7 104(5) . . ?
S9 O113 O112 98(5) . . ?
S9 O113 O114 94(4) . . ?
O112 O113 O114 103(5) . . ?
S9 O113 S8 54(2) . . ?
O112 O113 S8 44(4) . . ?
O114 O113 S8 106(4) . . ?
S9 O113 S10 54(2) . . ?
O112 O113 S10 108(5) . . ?
O114 O113 S10 40(3) . . ?
S8 O113 S10 82(2) . . ?
O110 O114 S10 99(5) . . ?
O110 O114 O113 109(6) . . ?
S10 O114 O113 92(5) . . ?
O110 O114 S6 46(4) . . ?
S10 O114 S6 52(3) . . ?
O113 O114 S6 106(4) . . ?
S11 O115 O116 89(4) . . ?
S12 O116 O115 97(4) . . ?
S12 O116 O115 97(4) . 12 ?
O115 O116 O115 113(6) . 12 ?
S12 O116 S11 52.4(17) . . ?
O115 O116 S11 44(3) . . ?
O115 O116 S11 111(4) 12 . ?
S12 O116 S11 52.4(17) . 12 ?
O115 O116 S11 111(4) . 12 ?
O115 O116 S11 44(3) 12 12 ?
S11 O116 S11 81(2) . 12 ?
S14 O117 O118 103(5) . . ?
S14 O117 O118 103(5) . 12 ?
O118 O117 O118 94(6) . 12 ?
S14 O117 S15 58(3) . 12 ?
O118 O117 S15 106(5) . 12 ?
O118 O117 S15 45(2) 12 12 ?
S14 O117 S15 58(3) . . ?
O118 O117 S15 45(2) . . ?
O118 O117 S15 106(5) 12 . ?
S15 O117 S15 83(4) 12 . ?
O119 O118 S15 95(4) . . ?
O119 O118 O117 114(5) . . ?
S15 O118 O117 82(4) . . ?
O118 O119 S16 95(4) . . ?
O118 O119 O119 108(3) . 12 ?
S16 O119 O119 91(3) . 12 ?
O118 O119 S15 43(3) . . ?
S16 O119 S15 52(2) . . ?
O119 O119 S15 105.7(19) 12 . ?
O125 K1 O121 135.4(8) . . ?
O125 K1 O55 141.9(4) . 12 ?
O121 K1 O55 73.1(4) . 12 ?
O125 K1 O55 141.9(4) . . ?
O121 K1 O55 73.1(4) . . ?
O55 K1 O55 57.7(4) 12 . ?
O125 K1 O42 101.8(3) . 9_556 ?
O121 K1 O42 72.4(2) . 9_556 ?
O55 K1 O42 57.7(3) 12 9_556 ?
O55 K1 O42 112.6(3) . 9_556 ?
O125 K1 O42 101.8(3) . 4_556 ?
O121 K1 O42 72.4(2) . 4_556 ?
O55 K1 O42 112.6(3) 12 4_556 ?
O55 K1 O42 57.7(3) . 4_556 ?
O42 K1 O42 144.7(5) 9_556 4_556 ?
O125 K1 O52 68.2(6) . 9_556 ?
O121 K1 O52 72.6(5) . 9_556 ?
O55 K1 O52 112.0(3) 12 9_556 ?
O55 K1 O52 145.7(4) . 9_556 ?
O42 K1 O52 56.7(3) 9_556 9_556 ?
O42 K1 O52 110.0(4) 4_556 9_556 ?
O125 K1 O52 68.2(6) . 4_556 ?
O121 K1 O52 72.6(5) . 4_556 ?
O55 K1 O52 145.7(4) 12 4_556 ?
O55 K1 O52 112.0(3) . 4_556 ?
O42 K1 O52 110.0(4) 9_556 4_556 ?
O42 K1 O52 56.7(3) 4_556 4_556 ?
O52 K1 O52 55.8(4) 9_556 4_556 ?
O125 K1 O142 75.2(7) . 2_544 ?
O121 K1 O142 138.0(5) . 2_544 ?
O55 K1 O142 98.9(5) 12 2_544 ?
O55 K1 O142 68.3(5) . 2_544 ?
O42 K1 O142 138.5(5) 9_556 2_544 ?
O42 K1 O142 73.3(5) 4_556 2_544 ?
O52 K1 O142 143.3(5) 9_556 2_544 ?
O52 K1 O142 107.0(5) 4_556 2_544 ?
O125 K1 O142 75.2(7) . 11 ?
O121 K1 O142 138.0(5) . 11 ?
O55 K1 O142 68.3(5) 12 11 ?
O55 K1 O142 98.9(5) . 11 ?
O42 K1 O142 73.3(5) 9_556 11 ?
O42 K1 O142 138.5(5) 4_556 11 ?
O52 K1 O142 107.0(5) 9_556 11 ?
O52 K1 O142 143.3(5) 4_556 11 ?
O142 K1 O142 65.9(9) 2_544 11 ?
O125 K1 W2B 160.5(9) . . ?
O121 K1 W2B 64.1(8) . . ?
O55 K1 W2B 29.5(2) 12 . ?
O55 K1 W2B 29.5(2) . . ?
O42 K1 W2B 83.2(3) 9_556 . ?
O42 K1 W2B 83.2(3) 4_556 . ?
O52 K1 W2B 128.1(6) 9_556 . ?
O52 K1 W2B 128.1(6) 4_556 . ?
O142 K1 W2B 88.5(7) 2_544 . ?
O142 K1 W2B 88.5(7) 11 . ?
O125 K1 W2 150.0(6) . . ?
O121 K1 W2 74.6(4) . . ?
O55 K1 W2 29.1(2) 12 . ?
O55 K1 W2 29.1(2) . . ?
O42 K1 W2 86.2(2) 9_556 . ?
O42 K1 W2 86.2(2) 4_556 . ?
O52 K1 W2 136.3(3) 9_556 . ?
O52 K1 W2 136.3(3) 4_556 . ?
O142 K1 W2 79.7(4) 2_544 . ?
O142 K1 W2 79.7(4) 11 . ?
W2B K1 W2 10.5(6) . . ?
O123 K2 O124 133.6(5) . . ?
O123 K2 O134 77.1(8) . . ?
O124 K2 O134 138.3(8) . . ?
O123 K2 O128 75.2(4) . 7_446 ?
O124 K2 O128 138.5(5) . 7_446 ?
O134 K2 O128 65.8(8) . 7_446 ?
O123 K2 O1 148.8(6) . . ?
O124 K2 O1 74.2(3) . . ?
O134 K2 O1 71.7(7) . . ?
O128 K2 O1 91.6(5) 7_446 . ?
O123 K2 O27 109.4(4) . . ?
O124 K2 O27 74.9(4) . . ?
O134 K2 O27 67.0(7) . . ?
O128 K2 O27 129.9(5) 7_446 . ?
O1 K2 O27 58.0(3) . . ?
O123 K2 O26 135.2(4) . . ?
O124 K2 O26 72.3(4) . . ?
O134 K2 O26 107.4(7) . . ?
O128 K2 O26 67.4(5) 7_446 . ?
O1 K2 O26 57.7(3) . . ?
O27 K2 O26 113.2(3) . . ?
O123 K2 O57 71.2(2) . . ?
O124 K2 O57 74.0(3) . . ?
O134 K2 O57 98.3(7) . . ?
O128 K2 O57 145.4(5) 7_446 . ?
O1 K2 O57 113.2(3) . . ?
O27 K2 O57 57.7(3) . . ?
O26 K2 O57 146.3(4) . . ?
O123 K2 O8 93.8(5) . . ?
O124 K2 O8 70.5(4) . . ?
O134 K2 O8 145.5(7) . . ?
O128 K2 O8 79.8(5) 7_446 . ?
O1 K2 O8 111.8(3) . . ?
O27 K2 O8 145.4(4) . . ?
O26 K2 O8 56.7(3) . . ?
O57 K2 O8 110.2(3) . . ?
O123 K2 O38 63.5(5) . . ?
O124 K2 O38 71.9(3) . . ?
O134 K2 O38 138.0(7) . . ?
O128 K2 O38 114.0(5) 7_446 . ?
O1 K2 O38 146.1(3) . . ?
O27 K2 O38 111.8(3) . . ?
O26 K2 O38 110.6(3) . . ?
O57 K2 O38 56.7(3) . . ?
O8 K2 O38 55.9(3) . . ?
O123 K2 W13B 158.1(4) . . ?
O124 K2 W13B 65.3(4) . . ?
O134 K2 W13B 94.0(8) . . ?
O128 K2 W13B 82.9(5) 7_446 . ?
O1 K2 W13B 29.8(3) . . ?
O27 K2 W13B 84.5(3) . . ?
O26 K2 W13B 28.8(3) . . ?
O57 K2 W13B 130.4(4) . . ?
O8 K2 W13B 82.2(3) . . ?
O38 K2 W13B 128.0(4) . . ?
O123 K2 W4B 94.2(8) . . ?
O124 K2 W4B 68.2(9) . . ?
O134 K2 W4B 84.6(10) . . ?
O128 K2 W4B 150.0(9) 7_446 . ?
O1 K2 W4B 83.2(5) . . ?
O27 K2 W4B 27.8(4) . . ?
O26 K2 W4B 130.4(9) . . ?
O57 K2 W4B 30.4(4) . . ?
O8 K2 W4B 129.5(7) . . ?
O38 K2 W4B 84.3(4) . . ?
W13B K2 W4B 105.0(7) . . ?
O135 K3 O136 78.7(11) . . ?
O135 K3 O127 140.3(10) . . ?
O136 K3 O127 140.1(8) . . ?
O135 K3 O29 119.2(10) . . ?
O136 K3 O29 95.8(7) . . ?
O127 K3 O29 73.7(4) . . ?
O135 K3 O66 146.8(10) . . ?
O136 K3 O66 69.5(7) . . ?
O127 K3 O66 72.7(4) . . ?
O29 K3 O66 57.1(3) . . ?
O135 K3 O17 87.0(10) . . ?
O136 K3 O17 110.1(8) . . ?
O127 K3 O17 73.0(4) . . ?
O29 K3 O17 146.8(4) . . ?
O66 K3 O17 112.2(3) . . ?
O135 K3 O13 82.6(10) . . ?
O136 K3 O13 132.9(8) . . ?
O127 K3 O13 74.0(4) . . ?
O29 K3 O13 57.6(3) . . ?
O66 K3 O13 112.3(4) . . ?
O17 K3 O13 111.6(4) . . ?
O135 K3 O70 123.9(10) . . ?
O136 K3 O70 76.3(7) . . ?
O127 K3 O70 73.0(4) . . ?
O29 K3 O70 112.6(3) . . ?
O66 K3 O70 57.7(3) . . ?
O17 K3 O70 57.1(3) . . ?
O13 K3 O70 146.9(4) . . ?
O135 K3 O35 67.3(9) . . ?
O136 K3 O35 143.5(8) . . ?
O127 K3 O35 73.1(4) . . ?
O29 K3 O35 111.9(3) . . ?
O66 K3 O35 145.8(4) . . ?
O17 K3 O35 56.9(3) . . ?
O13 K3 O35 56.8(3) . . ?
O70 K3 O35 111.6(4) . . ?
O135 K3 W20B 144.0(10) . . ?
O136 K3 W20B 86.9(8) . . ?
O127 K3 W20B 64.9(6) . . ?
O29 K3 W20B 29.5(3) . . ?
O66 K3 W20B 28.8(3) . . ?
O17 K3 W20B 129.0(5) . . ?
O13 K3 W20B 83.6(3) . . ?
O70 K3 W20B 83.2(3) . . ?
O35 K3 W20B 128.7(5) . . ?
O135 K3 W10B 110.9(10) . . ?
O136 K3 W10B 97.0(8) . . ?
O127 K3 W10B 65.6(6) . . ?
O29 K3 W10B 129.7(5) . . ?
O66 K3 W10B 82.8(4) . . ?
O17 K3 W10B 29.6(3) . . ?
O13 K3 W10B 130.0(5) . . ?
O70 K3 W10B 28.3(3) . . ?
O35 K3 W10B 83.5(3) . . ?
W20B K3 W10B 103.4(5) . . ?
O135 K3 W11B 78.9(12) . . ?
O136 K3 W11B 153.5(11) . . ?
O127 K3 W11B 65.0(9) . . ?
O29 K3 W11B 82.8(5) . . ?
O66 K3 W11B 128.4(8) . . ?
O17 K3 W11B 82.8(5) . . ?
O13 K3 W11B 28.8(4) . . ?
O70 K3 W11B 128.7(7) . . ?
O35 K3 W11B 29.2(4) . . ?
W20B K3 W11B 103.2(7) . . ?
W10B K3 W11B 104.2(6) . . ?
O122 K4 O132 135.9(10) . 12 ?
O122 K4 O132 135.9(10) . . ?
O132 K4 O132 80(2) 12 . ?
O122 K4 O4 73.1(5) . . ?
O132 K4 O4 136.9(11) 12 . ?
O132 K4 O4 97.2(11) . . ?
O122 K4 O4 73.1(5) . 12 ?
O132 K4 O4 97.2(11) 12 12 ?
O132 K4 O4 136.9(11) . 12 ?
O4 K4 O4 56.1(4) . 12 ?
O122 K4 O5 72.1(3) . . ?
O132 K4 O5 146.4(11) 12 . ?
O132 K4 O5 66.9(10) . . ?
O4 K4 O5 57.5(3) . . ?
O4 K4 O5 111.0(4) 12 . ?
O122 K4 O5 72.1(3) . 12 ?
O132 K4 O5 66.9(10) 12 12 ?
O132 K4 O5 146.4(11) . 12 ?
O4 K4 O5 111.0(4) . 12 ?
O4 K4 O5 57.5(3) 12 12 ?
O5 K4 O5 144.3(6) . 12 ?
O122 K4 O7 71.6(5) . 12 ?
O132 K4 O7 108.3(11) 12 12 ?
O132 K4 O7 73.0(10) . 12 ?
O4 K4 O7 111.9(3) . 12 ?
O4 K4 O7 144.7(5) 12 12 ?
O5 K4 O7 57.0(3) . 12 ?
O5 K4 O7 110.7(4) 12 12 ?
O122 K4 O7 71.6(5) . . ?
O132 K4 O7 73.0(10) 12 . ?
O132 K4 O7 108.3(11) . . ?
O4 K4 O7 144.7(5) . . ?
O4 K4 O7 111.9(3) 12 . ?
O5 K4 O7 110.7(4) . . ?
O5 K4 O7 57.0(3) 12 . ?
O7 K4 O7 56.3(5) 12 . ?
O122 K4 O133 138.2(16) . . ?
O132 K4 O133 68.9(15) 12 . ?
O132 K4 O133 68.9(15) . . ?
O4 K4 O133 70.2(13) . . ?
O4 K4 O133 70.2(13) 12 . ?
O5 K4 O133 103.2(4) . . ?
O5 K4 O133 103.2(4) 12 . ?
O7 K4 O133 141.7(10) 12 . ?
O7 K4 O133 141.7(10) . . ?
O122 K4 O166 132.3(18) . 12 ?
O132 K4 O166 25.7(18) 12 12 ?
O132 K4 O166 67(2) . 12 ?
O4 K4 O166 154.5(18) . 12 ?
O4 K4 O166 122.3(18) 12 12 ?
O5 K4 O166 125.4(18) . 12 ?
O5 K4 O166 80.4(18) 12 12 ?
O7 K4 O166 83.2(18) 12 12 ?
O7 K4 O166 60.8(17) . 12 ?
O133 K4 O166 85(2) . 12 ?
O122 K4 O166 132.3(18) . . ?
O132 K4 O166 67(2) 12 . ?
O132 K4 O166 25.7(18) . . ?
O4 K4 O166 122.3(18) . . ?
O4 K4 O166 154.5(18) 12 . ?
O5 K4 O166 80.4(18) . . ?
O5 K4 O166 125.4(18) 12 . ?
O7 K4 O166 60.8(17) 12 . ?
O7 K4 O166 83.2(18) . . ?
O133 K4 O166 85(2) . . ?
O166 K4 O166 46(4) 12 . ?
O129 K5 O170 80.3(11) . . ?
O129 K5 O130 73.3(9) . . ?
O170 K5 O130 21.4(9) . . ?
O129 K5 O171 18.5(7) . . ?
O170 K5 O171 79.2(11) . . ?
O130 K5 O171 66.1(9) . . ?
O129 K5 O78 90.4(7) . 4_556 ?
O170 K5 O78 128.1(10) . 4_556 ?
O130 K5 O78 145.7(7) . 4_556 ?
O171 K5 O78 105.7(7) . 4_556 ?
O129 K5 O126 139.8(8) . . ?
O170 K5 O126 138.2(10) . . ?
O130 K5 O126 136.7(8) . . ?
O171 K5 O126 133.8(7) . . ?
O78 K5 O126 74.1(5) 4_556 . ?
O129 K5 O65 129.3(7) . 4_556 ?
O170 K5 O65 89.4(10) . 4_556 ?
O130 K5 O65 109.6(7) . 4_556 ?
O171 K5 O65 147.1(7) . 4_556 ?
O78 K5 O65 58.2(3) 4_556 4_556 ?
O126 K5 O65 73.1(5) . 4_556 ?
O129 K5 O85 66.4(6) . 4_556 ?
O170 K5 O85 146.6(10) . 4_556 ?
O130 K5 O85 133.4(7) . 4_556 ?
O171 K5 O85 68.3(6) . 4_556 ?
O78 K5 O85 58.0(3) 4_556 4_556 ?
O126 K5 O85 74.0(5) . 4_556 ?
O65 K5 O85 113.6(3) 4_556 4_556 ?
O129 K5 O69 147.1(7) . 4_556 ?
O170 K5 O69 67.1(9) . 4_556 ?
O130 K5 O69 74.6(7) . 4_556 ?
O171 K5 O69 139.2(6) . 4_556 ?
O78 K5 O69 112.9(4) 4_556 4_556 ?
O126 K5 O69 71.6(5) . 4_556 ?
O65 K5 O69 57.4(3) 4_556 4_556 ?
O85 K5 O69 145.5(4) 4_556 4_556 ?
O129 K5 O30 79.2(7) . . ?
O170 K5 O30 115.4(9) . . ?
O130 K5 O30 94.1(7) . . ?
O171 K5 O30 64.0(6) . . ?
O78 K5 O30 112.6(4) 4_556 . ?
O126 K5 O30 73.5(5) . . ?
O65 K5 O30 146.6(4) 4_556 . ?
O85 K5 O30 56.9(3) 4_556 . ?
O69 K5 O30 110.1(4) 4_556 . ?
O129 K5 O76 115.1(7) . . ?
O170 K5 O76 79.9(9) . . ?
O130 K5 O76 66.6(7) . . ?
O171 K5 O76 96.9(6) . . ?
O78 K5 O76 146.4(4) 4_556 . ?
O126 K5 O76 72.3(5) . . ?
O65 K5 O76 111.5(4) 4_556 . ?
O85 K5 O76 110.9(4) 4_556 . ?
O69 K5 O76 56.2(3) 4_556 . ?
O30 K5 O76 56.3(3) . . ?
O129 K5 W16B 83.6(6) . 4_556 ?
O170 K5 W16B 152.2(9) . 4_556 ?
O130 K5 W16B 156.8(7) . 4_556 ?
O171 K5 W16B 92.4(6) . 4_556 ?
O78 K5 W16B 29.3(2) 4_556 4_556 ?
O126 K5 W16B 64.6(4) . 4_556 ?
O65 K5 W16B 83.4(3) 4_556 4_556 ?
O85 K5 W16B 30.2(2) 4_556 4_556 ?
O69 K5 W16B 128.0(3) 4_556 4_556 ?
O30 K5 W16B 83.3(3) . 4_556 ?
O76 K5 W16B 127.7(3) . 4_556 ?
O120 K6 O92 73.9(4) . . ?
O120 K6 O45 75.2(4) . . ?
O92 K6 O45 58.4(3) . . ?
O120 K6 O28 72.0(4) . 4_556 ?
O92 K6 O28 56.7(3) . 4_556 ?
O45 K6 O28 112.6(4) . 4_556 ?
O120 K6 O16 74.8(4) . 4_556 ?
O92 K6 O16 113.7(4) . 4_556 ?
O45 K6 O16 57.8(3) . 4_556 ?
O28 K6 O16 146.7(4) 4_556 4_556 ?
O120 K6 O141 135.4(7) . 6_444 ?
O92 K6 O141 149.6(7) . 6_444 ?
O45 K6 O141 127.3(7) . 6_444 ?
O28 K6 O141 117.4(6) 4_556 6_444 ?
O16 K6 O141 86.6(6) 4_556 6_444 ?
O120 K6 O9 73.3(4) . 4_556 ?
O92 K6 O9 147.1(4) . 4_556 ?
O45 K6 O9 112.5(4) . 4_556 ?
O28 K6 O9 111.7(3) 4_556 4_556 ?
O16 K6 O9 56.9(3) 4_556 4_556 ?
O141 K6 O9 62.7(6) 6_444 4_556 ?
O120 K6 O131 139.5(9) . . ?
O92 K6 O131 71.7(9) . . ?
O45 K6 O131 103.3(9) . . ?
O28 K6 O131 71.7(8) 4_556 . ?
O16 K6 O131 139.4(9) 4_556 . ?
O141 K6 O131 78.3(10) 6_444 . ?
O9 K6 O131 137.9(9) 4_556 . ?
O120 K6 O11 72.6(4) . 4_556 ?
O92 K6 O11 111.4(4) . 4_556 ?
O45 K6 O11 147.8(4) . 4_556 ?
O28 K6 O11 56.7(3) 4_556 4_556 ?
O16 K6 O11 112.3(4) 4_556 4_556 ?
O141 K6 O11 78.1(6) 6_444 4_556 ?
O9 K6 O11 57.5(3) 4_556 4_556 ?
O131 K6 O11 101.1(9) . 4_556 ?
O120 K6 O138 135.8(13) . . ?
O92 K6 O138 115.3(13) . . ?
O45 K6 O138 75.1(13) . . ?
O28 K6 O138 150.9(13) 4_556 . ?
O16 K6 O138 61.8(13) 4_556 . ?
O141 K6 O138 53.2(14) 6_444 . ?
O9 K6 O138 89.0(13) 4_556 . ?
O131 K6 O138 79.2(15) . . ?
O11 K6 O138 130.5(13) 4_556 . ?
O120 K6 W19B 66.4(4) . . ?
O92 K6 W19B 29.5(2) . . ?
O45 K6 W19B 29.9(3) . . ?
O28 K6 W19B 82.8(3) 4_556 . ?
O16 K6 W19B 84.3(3) 4_556 . ?
O141 K6 W19B 152.3(7) 6_444 . ?
O9 K6 W19B 130.1(4) 4_556 . ?
O131 K6 W19B 91.9(8) . . ?
O11 K6 W19B 129.4(4) 4_556 . ?
O138 K6 W19B 99.8(13) . . ?
O120 K6 W19 76.1(3) . . ?
O92 K6 W19 29.5(2) . . ?
O45 K6 W19 29.3(2) . . ?
O28 K6 W19 85.7(2) 4_556 . ?
O16 K6 W19 86.7(3) 4_556 . ?
O141 K6 W19 143.8(6) 6_444 . ?
O9 K6 W19 137.2(3) 4_556 . ?
O131 K6 W19 84.1(8) . . ?
O11 K6 W19 136.7(3) 4_556 . ?
O138 K6 W19 92.8(12) . . ?
W19B K6 W19 9.7(2) . . ?
O170 K7 O140 105.5(14) . 16_455 ?
O170 K7 O130 21.3(10) . . ?
O140 K7 O130 87.1(11) 16_455 . ?
O170 K7 O54 79.4(10) . 4_556 ?
O140 K7 O54 86.0(9) 16_455 4_556 ?
O130 K7 O54 66.8(7) . 4_556 ?
O170 K7 O79 83.3(11) . 4_556 ?
O140 K7 O79 170.6(10) 16_455 4_556 ?
O130 K7 O79 102.2(7) . 4_556 ?
O54 K7 O79 99.3(4) 4_556 4_556 ?
O170 K7 O139 147.7(13) . 4_556 ?
O140 K7 O139 76.8(12) 16_455 4_556 ?
O130 K7 O139 133.2(11) . 4_556 ?
O54 K7 O139 68.5(8) 4_556 4_556 ?
O79 K7 O139 97.8(9) 4_556 4_556 ?
O170 K7 O137 120.1(12) . 16_455 ?
O140 K7 O137 95.0(10) 16_455 16_455 ?
O130 K7 O137 134.1(9) . 16_455 ?
O54 K7 O137 159.1(7) 4_556 16_455 ?
O79 K7 O137 77.2(6) 4_556 16_455 ?
O139 K7 O137 91.4(10) 4_556 16_455 ?
O170 K7 O86 64.5(10) . 16_455 ?
O140 K7 O86 74.4(9) 16_455 16_455 ?
O130 K7 O86 68.1(7) . 16_455 ?
O54 K7 O86 131.4(5) 4_556 16_455 ?
O79 K7 O86 107.1(4) 4_556 16_455 ?
O139 K7 O86 142.7(9) 4_556 16_455 ?
O137 K7 O86 68.4(6) 16_455 16_455 ?
O170 K7 O145 64.9(13) . 4_556 ?
O140 K7 O145 40.6(12) 16_455 4_556 ?
O130 K7 O145 47.0(10) . 4_556 ?
O54 K7 O145 77.4(9) 4_556 4_556 ?
O79 K7 O145 148.1(9) 4_556 4_556 ?
O139 K7 O145 109.8(12) 4_556 4_556 ?
O137 K7 O145 116.4(10) 16_455 4_556 ?
O86 K7 O145 58.7(9) 16_455 4_556 ?
O170 K7 W9 70.8(10) . 4_556 ?
O140 K7 W9 163.3(9) 16_455 4_556 ?
O130 K7 W9 85.5(7) . 4_556 ?
O54 K7 W9 77.3(3) 4_556 4_556 ?
O79 K7 W9 23.7(2) 4_556 4_556 ?
O139 K7 W9 97.6(8) 4_556 4_556 ?
O137 K7 W9 100.9(6) 16_455 4_556 ?
O86 K7 W9 116.3(3) 16_455 4_556 ?
O145 K7 W9 132.0(8) 4_556 4_556 ?
O170 K7 K5 22.1(10) . . ?
O140 K7 K5 122.9(9) 16_455 . ?
O130 K7 K5 36.0(7) . . ?
O54 K7 K5 69.8(3) 4_556 . ?
O79 K7 K5 66.5(3) 4_556 . ?
O139 K7 K5 131.8(8) 4_556 . ?
O137 K7 K5 125.2(6) 16_455 . ?
O86 K7 K5 84.3(3) 16_455 . ?
O145 K7 K5 83.0(8) 4_556 . ?
W9 K7 K5 50.07(13) 4_556 . ?
O68 K8 O68 177.9(6) 6_444 4_556 ?
O68 K8 O3 84.7(3) 6_444 6_444 ?
O68 K8 O3 94.5(3) 4_556 6_444 ?
O68 K8 O3 94.5(3) 6_444 4_556 ?
O68 K8 O3 84.7(3) 4_556 4_556 ?
O3 K8 O3 130.0(5) 6_444 4_556 ?
O68 K8 O19 78.6(3) 6_444 4_556 ?
O68 K8 O19 103.1(3) 4_556 4_556 ?
O3 K8 O19 145.5(3) 6_444 4_556 ?
O3 K8 O19 81.6(3) 4_556 4_556 ?
O68 K8 O19 103.1(3) 6_444 6_444 ?
O68 K8 O19 78.6(3) 4_556 6_444 ?
O3 K8 O19 81.6(3) 6_444 6_444 ?
O3 K8 O19 145.5(3) 4_556 6_444 ?
O19 K8 O19 73.2(4) 4_556 6_444 ?
O68 K8 O144 72.5(8) 6_444 7_445 ?
O68 K8 O144 105.5(8) 4_556 7_445 ?
O3 K8 O144 62.8(9) 6_444 7_445 ?
O3 K8 O144 69.3(9) 4_556 7_445 ?
O19 K8 O144 136.6(9) 4_556 7_445 ?
O19 K8 O144 144.3(9) 6_444 7_445 ?
O68 K8 O144 105.5(8) 6_444 . ?
O68 K8 O144 72.5(8) 4_556 . ?
O3 K8 O144 69.3(9) 6_444 . ?
O3 K8 O144 62.8(9) 4_556 . ?
O19 K8 O144 144.3(9) 4_556 . ?
O19 K8 O144 136.6(9) 6_444 . ?
O144 K8 O144 33.2(15) 7_445 . ?
O68 K8 O14 124.8(3) 6_444 4_556 ?
O68 K8 O14 56.0(3) 4_556 4_556 ?
O3 K8 O14 150.5(3) 6_444 4_556 ?
O3 K8 O14 54.6(3) 4_556 4_556 ?
O19 K8 O14 54.9(3) 4_556 4_556 ?
O19 K8 O14 91.3(3) 6_444 4_556 ?
O144 K8 O14 120.9(8) 7_445 4_556 ?
O144 K8 O14 98.4(8) . 4_556 ?
O68 K8 O14 56.0(3) 6_444 6_444 ?
O68 K8 O14 124.8(3) 4_556 6_444 ?
O3 K8 O14 54.6(3) 6_444 6_444 ?
O3 K8 O14 150.5(3) 4_556 6_444 ?
O19 K8 O14 91.3(3) 4_556 6_444 ?
O19 K8 O14 54.9(3) 6_444 6_444 ?
O144 K8 O14 98.4(8) 7_445 6_444 ?
O144 K8 O14 120.9(8) . 6_444 ?
O14 K8 O14 139.7(4) 4_556 6_444 ?
O68 K8 W3 157.4(3) 6_444 4_556 ?
O68 K8 W3 23.4(2) 4_556 4_556 ?
O3 K8 W3 117.9(2) 6_444 4_556 ?
O3 K8 W3 70.7(2) 4_556 4_556 ?
O19 K8 W3 82.3(2) 4_556 4_556 ?
O19 K8 W3 82.7(2) 6_444 4_556 ?
O144 K8 W3 115.4(8) 7_445 4_556 ?
O144 K8 W3 83.3(8) . 4_556 ?
O14 K8 W3 32.60(18) 4_556 4_556 ?
O14 K8 W3 136.9(2) 6_444 4_556 ?
O68 K8 W3 23.4(2) 6_444 6_444 ?
O68 K8 W3 157.4(3) 4_556 6_444 ?
O3 K8 W3 70.7(2) 6_444 6_444 ?
O3 K8 W3 117.9(2) 4_556 6_444 ?
O19 K8 W3 82.7(2) 4_556 6_444 ?
O19 K8 W3 82.3(2) 6_444 6_444 ?
O144 K8 W3 83.3(8) 7_445 6_444 ?
O144 K8 W3 115.4(8) . 6_444 ?
O14 K8 W3 136.9(2) 4_556 6_444 ?
O14 K8 W3 32.60(18) 6_444 6_444 ?
W3 K8 W3 161.27(16) 4_556 6_444 ?
O125 K9 O143 137.9(18) 2_545 10_557 ?
O125 K9 O46 100.6(7) 2_545 10_557 ?
O143 K9 O46 93.8(17) 10_557 10_557 ?
O125 K9 O62 81.2(7) 2_545 . ?
O143 K9 O62 78.2(17) 10_557 . ?
O46 K9 O62 169.2(6) 10_557 . ?
O125 K9 O56 70.6(7) 2_545 . ?
O143 K9 O56 149.2(17) 10_557 . ?
O46 K9 O56 89.9(4) 10_557 . ?
O62 K9 O56 100.6(5) . . ?
O125 K9 O18 67.9(7) 2_545 10_557 ?
O143 K9 O18 70.8(17) 10_557 10_557 ?
O46 K9 O18 99.4(4) 10_557 10_557 ?
O62 K9 O18 71.3(5) . 10_557 ?
O56 K9 O18 138.5(5) . 10_557 ?
O125 K9 O135 137.3(11) 2_545 . ?
O143 K9 O135 84.8(19) 10_557 . ?
O46 K9 O135 71.4(9) 10_557 . ?
O62 K9 O135 114.5(9) . . ?
O56 K9 O135 67.5(9) . . ?
O18 K9 O135 153.5(9) 10_557 . ?
O125 K9 O13 88.9(7) 2_545 . ?
O143 K9 O13 107.2(17) 10_557 . ?
O46 K9 O13 136.4(4) 10_557 . ?
O62 K9 O13 53.9(4) . . ?
O56 K9 O13 53.1(3) . . ?
O18 K9 O13 123.4(4) 10_557 . ?
O135 K9 O13 73.0(9) . . ?
O125 K9 O52 65.6(7) 2_545 10_557 ?
O143 K9 O52 94.9(16) 10_557 10_557 ?
O46 K9 O52 51.8(3) 10_557 10_557 ?
O62 K9 O52 121.1(5) . 10_557 ?
O56 K9 O52 111.1(4) . 10_557 ?
O18 K9 O52 51.9(4) 10_557 10_557 ?
O135 K9 O52 123.1(9) . 10_557 ?
O13 K9 O52 154.3(5) . 10_557 ?
O125 K9 W11 81.0(7) 2_545 . ?
O143 K9 W11 129.4(16) 10_557 . ?
O46 K9 W11 111.5(4) 10_557 . ?
O62 K9 W11 79.3(4) . . ?
O56 K9 W11 25.6(2) . . ?
O18 K9 W11 139.7(4) 10_557 . ?
O135 K9 W11 64.8(8) . . ?
O13 K9 W11 27.8(2) . . ?
O52 K9 W11 135.3(4) 10_557 . ?
O125 K9 K9 37.5(6) 2_545 12 ?
O143 K9 K9 105.8(17) 10_557 12 ?
O46 K9 K9 130.4(3) 10_557 12 ?
O62 K9 K9 47.3(3) . 12 ?
O56 K9 K9 94.6(3) . 12 ?
O18 K9 K9 49.3(3) 10_557 12 ?
O135 K9 K9 153.4(8) . 12 ?
O13 K9 K9 80.5(3) . 12 ?
O52 K9 K9 81.0(2) 10_557 12 ?
W11 K9 K9 90.41(15) . 12 ?
O125 K9 W7 82.7(7) 2_545 10_557 ?
O143 K9 W7 96.5(16) 10_557 10_557 ?
O46 K9 W7 24.2(2) 10_557 10_557 ?
O62 K9 W7 148.6(4) . 10_557 ?
O56 K9 W7 99.2(3) . 10_557 ?
O18 K9 W7 77.6(3) 10_557 10_557 ?
O135 K9 W7 95.6(9) . 10_557 ?
O13 K9 W7 152.2(4) . 10_557 ?
O52 K9 W7 27.71(19) 10_557 10_557 ?
W11 K9 W7 124.5(3) . 10_557 ?
K9 K9 W7 107.05(15) 12 10_557 ?
K2 O123 K2 141.8(10) . 7_446 ?
K9 O125 K9 105.0(11) 11 2_544 ?
K9 O125 K1 121.0(7) 11 . ?
K9 O125 K1 121.0(7) 2_544 . ?
O171 O129 K5 107(3) . . ?
O170 O130 K7 53(3) . . ?
O170 O130 K5 65(3) . . ?
K7 O130 K5 109.2(11) . . ?
O166 O132 K4 93(5) . . ?
K3 O135 K9 96.6(13) . . ?
O144 O144 K8 73.4(8) 7_445 . ?
O132 O166 K4 61(4) . . ?
O130 O170 K7 105(3) . . ?
O130 O170 K5 93(3) . . ?
K7 O170 K5 138.3(18) . . ?
O129 O171 K5 55(2) . . ?

loop_
_geom_bond_atom_site_label_1
_geom_bond_atom_site_label_2
_geom_bond_distance
_geom_bond_site_symmetry_2
_geom_bond_publ_flag
W1 O6 1.697(13) . ?
W1 O23 2.013(11) . ?
W1 O23 2.013(11) 12 ?
W1 O24 2.020(15) . ?
W1 O34 2.022(10) . ?
W1 O34 2.022(10) 12 ?
W1 O21 2.241(15) . ?
W2 W2B 0.66(4) . ?
W2 O40 1.720(15) . ?
W2 O55 1.792(10) . ?
W2 O55 1.792(10) 12 ?
W2 O33 2.082(10) 12 ?
W2 O33 2.082(10) . ?
W2 O37 2.331(17) . ?
W2 K1 3.637(6) . ?
W2B O37 1.67(4) . ?
W2B O55 1.790(17) . ?
W2B O55 1.790(17) 12 ?
W2B O33 2.089(19) 12 ?
W2B O33 2.089(19) . ?
W2B O40 2.38(4) . ?
W2B S13 2.88(5) 12 ?
W2B S13 2.88(5) . ?
W2B K1 3.601(19) . ?
W3 O68 1.737(11) . ?
W3 O11 1.773(10) . ?
W3 O28 1.791(9) . ?
W3 O14 2.076(10) . ?
W3 O2 2.088(10) . ?
W3 O73 2.309(12) . ?
W3 K6 3.672(6) 4_556 ?
W3 K8 3.8520(10) 6_445 ?
W4 O61 1.722(11) . ?
W4 O57 1.798(10) . ?
W4 O27 1.806(10) . ?
W4 O71 2.069(10) . ?
W4 O50 2.074(10) . ?
W4 O47 2.332(12) . ?
W4 K2 3.665(5) . ?
W4B O27 1.70(2) . ?
W4B O57 1.82(2) . ?
W4B O47 1.85(6) . ?
W4B O71 2.05(2) . ?
W4B O50 2.14(2) . ?
W4B O61 2.22(6) . ?
W4B K2 3.58(2) . ?
W5 O3 1.698(10) . ?
W5 O2 2.010(9) . ?
W5 O32 2.011(10) . ?
W5 O12 2.014(10) . ?
W5 O41 2.016(10) . ?
W5 O14 2.025(10) . ?
W5 O39 2.224(10) . ?
W5 K8 3.8654(8) 6_445 ?
W6 W6B 0.600(17) . ?
W6 O53 1.729(15) . ?
W6 O7 1.782(11) 12 ?
W6 O7 1.782(11) . ?
W6 O34 2.070(10) 12 ?
W6 O34 2.070(10) . ?
W6 O80 2.355(16) . ?
W6 K4 3.692(9) . ?
W6B O7 1.746(12) 12 ?
W6B O7 1.746(12) . ?
W6B O80 1.76(2) . ?
W6B O34 2.107(12) 12 ?
W6B O34 2.107(12) . ?
W6B O53 2.33(2) . ?
W6B K4 3.618(12) . ?
W7 W7B 0.61(3) . ?
W7 O46 1.723(10) . ?
W7 O52 1.791(10) . ?
W7 O42 1.796(10) . ?
W7 O12 2.075(10) . ?
W7 O32 2.079(10) . ?
W7 O89 2.315(11) . ?
W7 K1 3.700(4) 9_556 ?
W7 K9 3.850(9) 10_567 ?
W7B O89 1.71(3) . ?
W7B O42 1.802(17) . ?
W7B O52 1.804(18) . ?
W7B O12 2.051(17) . ?
W7B O32 2.053(17) . ?
W7B O46 2.33(3) . ?
W7B K1 3.686(14) 9_556 ?
W8 O19 1.731(10) . ?
W8 O8 1.787(10) . ?
W8 O38 1.796(10) . ?
W8 O41 2.059(10) . ?
W8 O14 2.067(10) . ?
W8 O98 2.325(12) . ?
W8 K2 3.732(5) . ?
W8 K8 3.928(4) 6_445 ?
W9 W9B 0.650(9) . ?
W9 O79 1.738(11) . ?
W9 O69 1.795(10) . ?
W9 O65 1.807(11) . ?
W9 O33 2.054(11) . ?
W9 O25 2.071(10) . ?
W9 O97 2.325(12) . ?
W9 K5 3.677(6) 4_556 ?
W9 K7 3.938(8) 4_556 ?
W9B O97 1.685(16) . ?
W9B O69 1.764(11) . ?
W9B O65 1.784(12) . ?
W9B O33 2.100(12) . ?
W9B O25 2.123(11) . ?
W9B O79 2.388(16) . ?
W9B K5 3.592(8) 4_556 ?
W10 W10B 0.56(3) . ?
W10 O81 1.722(12) . ?
W10 O70 1.781(11) . ?
W10 O17 1.807(10) . ?
W10 O51 2.062(10) . ?
W10 O71 2.063(10) . ?
W10 O102 2.329(12) . ?
W10 K3 3.679(6) . ?
W10B O70 1.701(16) . ?
W10B O17 1.771(16) . ?
W10B O102 1.79(3) . ?
W10B O51 2.097(16) . ?
W10B O71 2.136(17) . ?
W10B O81 2.28(3) . ?
W10B K3 3.566(13) . ?
W11 W11B 0.62(5) . ?
W11 O56 1.753(10) . ?
W11 O35 1.786(11) . ?
W11 O13 1.790(11) . ?
W11 O23 2.058(11) . ?
W11 O24 2.067(5) . ?
W11 O99 2.326(11) . ?
W11 K3 3.681(5) . ?
W11 K9 3.825(9) . ?
W11B O99 1.71(5) . ?
W11B O13 1.75(2) . ?
W11B O35 1.76(3) . ?
W11B O24 2.10(2) . ?
W11B O23 2.11(3) . ?
W11B O56 2.38(5) . ?
W11B K3 3.59(2) . ?
W12 W12B 0.588(8) . ?
W12 O58 1.722(10) . ?
W12 O5 1.798(10) . ?
W12 O4 1.807(10) . ?
W12 O32 2.055(9) . ?
W12 O41 2.078(10) . ?
W12 O96 2.326(11) . ?
W12 K4 3.675(5) . ?
W12B O96 1.744(14) . ?
W12B O5 1.755(11) . ?
W12B O4 1.793(11) . ?
W12B O41 2.085(11) . ?
W12B O32 2.086(11) . ?
W12B O58 2.310(14) . ?
W12B K4 3.610(7) . ?
W13 W13B 0.61(2) . ?
W13 O75 1.722(11) . ?
W13 O26 1.789(10) . ?
W13 O1 1.806(10) . ?
W13 O34 2.053(10) 12 ?
W13 O23 2.074(10) . ?
W13 O64 2.347(12) . ?
W13 K2 3.645(5) . ?
W13B O26 1.721(14) . ?
W13B O64 1.75(2) . ?
W13B O1 1.777(14) . ?
W13B O34 2.088(14) 12 ?
W13B O23 2.136(14) . ?
W13B O75 2.34(2) . ?
W13B K2 3.551(11) . ?
W14 O86 1.699(11) . ?
W14 O44 2.002(9) . ?
W14 O15 2.006(11) . ?
W14 O71 2.012(10) . ?
W14 O50 2.013(10) . ?
W14 O51 2.018(11) . ?
W14 O36 2.236(11) . ?
W15 W15B 0.538(15) . ?
W15 O67 1.721(11) . ?
W15 O30 1.791(11) . ?
W15 O76 1.795(11) . ?
W15 O2 2.047(10) . ?
W15 O12 2.063(9) . ?
W15 O82 2.317(12) . ?
W15 K5 3.725(7) . ?
W15B O76 1.739(13) . ?
W15B O30 1.753(12) . ?
W15B O82 1.79(2) . ?
W15B O12 2.090(12) . ?
W15B O2 2.091(12) . ?
W15B O67 2.26(2) . ?
W15B K5 3.628(10) . ?
W16 W16B 0.753(3) . ?
W16 O59 1.666(12) . ?
W16 O85 1.809(10) . ?
W16 O78 1.823(12) . ?
W16 O44 2.053(10) . ?
W16 O51 2.068(10) . ?
W16 O94 2.389(13) . ?
W16 K5 3.658(6) 4_556 ?
W16B O94 1.656(13) . ?
W16B O78 1.736(12) . ?
W16B O85 1.777(11) . ?
W16B O51 2.123(10) . ?
W16B O44 2.160(11) . ?
W16B O59 2.415(13) . ?
W16B S9 2.89(2) . ?
W16B K5 3.522(6) 4_556 ?
W17 W17B 0.62(3) . ?
W17 O43 1.717(11) . ?
W17 O9 1.786(10) . ?
W17 O16 1.787(11) . ?
W17 O15 2.053(11) . ?
W17 O50 2.066(10) . ?
W17 O101 2.329(13) . ?
W17 K6 3.671(6) 4_556 ?
W17B O101 1.71(3) . ?
W17B O9 1.771(17) . ?
W17B O16 1.795(18) . ?
W17B O50 2.057(17) . ?
W17B O15 2.059(17) . ?
W17B O43 2.33(3) . ?
W17B K6 3.634(14) 4_556 ?
W18 O20 1.702(16) . ?
W18 O33 1.997(10) . ?
W18 O33 1.997(10) 12 ?
W18 O25 2.007(11) . ?
W18 O25 2.007(11) 12 ?
W18 O48 2.019(14) . ?
W18 O22 2.238(17) . ?
W19 W19B 0.607(12) . ?
W19 O72 1.743(12) . ?
W19 O45 1.793(11) . ?
W19 O92 1.802(10) . ?
W19 O15 2.081(10) . ?
W19 O44 2.081(10) . ?
W19 O95 2.313(13) . ?
W19 K6 3.619(6) . ?
W19B O95 1.709(19) . ?
W19B O92 1.779(12) . ?
W19B O45 1.798(13) . ?
W19B O44 2.079(12) . ?
W19B O15 2.097(12) . ?
W19B O72 2.349(19) . ?
W19B S8 2.89(3) . ?
W19B K6 3.582(9) . ?
W20 W20B 0.63(3) . ?
W20 O10 1.735(10) . ?
W20 O29 1.782(10) . ?
W20 O66 1.794(11) . ?
W20 O48 2.062(5) . ?
W20 O25 2.068(9) . ?
W20 O90 2.342(12) . ?
W20 K3 3.662(5) . ?
W20B O66 1.726(17) . ?
W20B O90 1.73(3) . ?
W20B O29 1.764(17) . ?
W20B O25 2.112(16) . ?
W20B O48 2.140(16) . ?
W20B O10 2.36(3) . ?
W20B K3 3.564(14) . ?
V1 V1B 0.604(19) . ?
V1 O18 1.61(2) . ?
V1 O4 1.979(11) 12 ?
V1 O4 1.979(12) . ?
V1 O52 1.995(11) . ?
V1 O52 1.995(11) 12 ?
V1 O77 2.29(2) . ?
V1 K9 3.942(16) 3_556 ?
V1 K9 3.942(16) 10_567 ?
V1 K4 3.985(11) . ?
V1 K1 4.046(9) 9_556 ?
V1B O77 1.69(4) . ?
V1B O4 1.966(15) 12 ?
V1B O4 1.966(15) . ?
V1B O52 1.989(15) . ?
V1B O52 1.989(15) 12 ?
V1B O18 2.22(4) . ?
V1B S1V 2.77(5) . ?
V1B S1V 2.77(5) 12 ?
V1B K4 3.970(16) . ?
V1B K1 4.031(15) 9_556 ?
V2 O63 1.819(13) . ?
V2 O26 1.964(10) . ?
V2 O8 1.972(11) . ?
V2 O5 1.972(11) . ?
V2 O7 1.977(11) 12 ?
V2 O83 2.104(14) . ?
V2 K2 3.974(6) . ?
V2 K4 3.975(6) . ?
V3 O74 1.686(13) . ?
V3 O38 1.981(11) . ?
V3 O11 1.981(11) . ?
V3 O57 1.985(11) . ?
V3 O9 1.984(10) . ?
V3 O60 2.158(12) . ?
V3 K6 3.955(7) 4_556 ?
V3 K2 3.993(6) . ?
V4 O88 1.871(14) . ?
V4 O78 1.969(12) . ?
V4 O66 1.970(12) . ?
V4 O65 1.968(11) . ?
V4 O70 1.980(11) . ?
V4 O100 2.016(14) . ?
V4 K5 3.901(6) 4_556 ?
V4 K3 3.944(6) . ?
V5 O49 1.739(13) . ?
V5 O92 1.951(11) 4_556 ?
V5 O28 1.964(10) . ?
V5 O85 1.966(11) 4_556 ?
V5 O30 1.984(11) . ?
V5 O93 2.190(15) . ?
V5 K6 3.934(7) 4_556 ?
V5 K5 3.972(7) . ?
V6 O54 1.909(12) . ?
V6 O69 1.963(10) . ?
V6 O42 1.971(10) 4_556 ?
V6 O55 1.972(10) . ?
V6 O76 1.972(11) 4_556 ?
V6 O84 1.982(14) . ?
V6 K1 3.930(5) . ?
V6 K5 4.009(7) 4_556 ?
V7 O87 1.887(14) . ?
V7 O17 1.953(11) . ?
V7 O1 1.966(10) . ?
V7 O27 1.968(11) . ?
V7 O35 1.981(11) . ?
V7 O91 1.988(13) . ?
V7 K2 3.900(6) . ?
V7 K3 3.960(6) . ?
V8 O31 1.951(19) . ?
V8 O45 1.959(11) . ?
V8 O45 1.959(11) 4_556 ?
V8 O16 1.967(10) . ?
V8 O16 1.967(10) 4_556 ?
V8 O103 1.97(2) . ?
V8 K6 3.912(6) . ?
V8 K6 3.912(6) 4_556 ?
V9 O62 1.903(18) . ?
V9 O29 1.980(11) . ?
V9 O29 1.980(11) 12 ?
V9 O13 1.979(11) 12 ?
V9 O13 1.979(11) . ?
V9 O104 1.98(2) . ?
V9 K3 3.952(6) . ?
V9 K3 3.952(6) 12 ?
V9 K9 4.043(10) 12 ?
V9 K9 4.043(10) . ?
O1 K2 2.868(12) . ?
O3 K8 2.787(10) 6_445 ?
O4 K4 2.932(14) . ?
O5 K4 2.945(11) . ?
O7 V2 1.977(11) 12 ?
O7 K4 2.951(13) . ?
O8 K2 2.963(12) . ?
O9 K6 2.932(12) 4_556 ?
O11 K6 2.949(12) 4_556 ?
O13 K3 2.927(12) . ?
O13 K9 3.233(14) . ?
O14 K8 3.189(11) 6_445 ?
O16 K6 2.913(12) 4_556 ?
O17 K3 2.930(12) . ?
O18 K9 2.950(16) 3_556 ?
O18 K9 2.950(16) 10_567 ?
O19 K8 2.845(12) 6_445 ?
O21 S16 1.63(3) . ?
O21 S16 1.63(3) 12 ?
O21 S15 1.634(18) . ?
O21 S15 1.634(18) 12 ?
O21 S14 1.71(3) . ?
O22 S12 1.58(2) . ?
O22 S11 1.61(2) . ?
O22 S11 1.61(2) 12 ?
O22 S13 1.63(3) . ?
O22 S13 1.63(3) 12 ?
O24 W11 2.067(5) 12 ?
O24 W11B 2.10(2) 12 ?
O26 K2 2.939(11) . ?
O27 K2 2.883(11) . ?
O28 K6 2.912(12) 4_556 ?
O29 K3 2.917(12) . ?
O30 K5 2.964(12) . ?
O34 W13 2.053(10) 12 ?
O34 W13B 2.088(14) 12 ?
O35 K3 2.934(11) . ?
O36 S6 1.59(2) . ?
O36 S7 1.619(17) . ?
O36 S9 1.62(2) . ?
O36 S8 1.66(3) . ?
O36 S10 1.67(3) . ?
O37 S13 1.70(3) 12 ?
O37 S13 1.70(3) . ?
O38 K2 2.993(12) . ?
O39 S5 1.539(12) . ?
O39 S4 1.65(2) . ?
O39 S2 1.66(3) . ?
O39 S3 1.67(4) . ?
O39 S1 1.70(4) . ?
O42 V6 1.971(10) 4_556 ?
O42 K1 2.916(11) 9_556 ?
O45 K6 2.884(11) . ?
O46 K9 2.818(14) 10_567 ?
O47 S10 1.64(3) . ?
O47 S6 1.71(2) . ?
O48 W20 2.062(5) 12 ?
O48 W20B 2.140(16) 12 ?
O52 K1 2.987(12) 9_556 ?
O52 K9 3.348(15) 10_567 ?
O54 K7 2.871(14) 4_556 ?
O55 K1 2.888(11) . ?
O56 K9 2.870(15) . ?
O57 K2 2.955(11) . ?
O62 K9 2.834(15) 12 ?
O62 K9 2.834(15) . ?
O64 S15 1.67(2) . ?
O64 S16 1.72(3) . ?
O65 K5 2.900(12) 4_556 ?
O66 K3 2.926(12) . ?
O68 K8 2.716(10) 6_445 ?
O69 K5 2.963(12) 4_556 ?
O70 K3 2.932(12) . ?
O73 S5 1.620(15) . ?
O73 S4 1.70(2) . ?
O76 V6 1.972(11) 4_556 ?
O76 K5 3.000(12) . ?
O77 S1V 1.56(5) . ?
O77 S1V 1.56(5) 12 ?
O78 K5 2.878(12) 4_556 ?
O79 K7 2.889(14) 4_556 ?
O80 S16 1.70(3) . ?
O80 S16 1.70(3) 12 ?
O82 S3 1.72(4) . ?
O82 S4 1.74(2) . ?
O82 S2V 1.76(8) 4_556 ?
O84 S2V 1.54(8) . ?
O85 V5 1.966(11) 4_556 ?
O85 K5 2.914(13) 4_556 ?
O86 K7 2.960(14) 16_445 ?
O89 S1 1.76(4) . ?
O89 S3 1.76(4) . ?
O89 S1V 1.88(5) . ?
O89 S2V 1.98(8) 4_556 ?
O90 S11 1.67(2) . ?
O90 S12 1.670(16) . ?
O92 V5 1.951(11) 4_556 ?
O92 K6 2.884(13) . ?
O94 S9 1.70(2) . ?
O94 S8 1.72(3) . ?
O95 S7 1.640(18) . ?
O95 S8 1.69(3) . ?
O96 S1 1.72(4) . ?
O96 S2 1.72(3) . ?
O96 S1V 1.75(5) . ?
O97 S11 1.71(2) . ?
O97 S13 1.74(3) . ?
O98 S5 1.620(16) . ?
O98 S2 1.70(3) . ?
O99 S14 1.655(17) . ?
O99 S15 1.70(2) . ?
O101 S7 1.647(18) . ?
O101 S6 1.72(2) . ?
O102 S10 1.71(3) . ?
O102 S9 1.72(2) . ?
S1 S1V 1.46(6) . ?
S1 O105 1.55(9) . ?
S1 S2 1.71(5) . ?
S1 S3 1.73(5) . ?
S2 S5 1.72(3) . ?
S2 O109 2.12(4) . ?
S3 S2V 1.51(9) 4_556 ?
S3 S4 1.71(4) . ?
S3 O108 2.09(6) . ?
S4 O108 1.36(5) . ?
S4 S5 1.70(2) . ?
S4 O109 2.07(3) . ?
S5 O109 1.44(2) . ?
S5 O108 2.12(5) . ?
S6 O110 1.50(7) . ?
S6 S10 1.65(3) . ?
S6 S7 1.71(2) . ?
S6 O114 2.08(7) . ?
S7 O111 1.50(4) . ?
S7 S8 1.72(3) . ?
S7 O112 2.17(9) . ?
S8 O112 1.51(10) . ?
S8 S9 1.74(4) . ?
S8 O113 2.15(7) . ?
S9 O113 1.40(7) . ?
S9 S10 1.77(3) . ?
S10 O114 1.41(7) . ?
S10 O110 2.13(7) . ?
S10 O113 2.19(7) . ?
S11 O115 1.48(6) . ?
S11 S12 1.68(2) . ?
S11 S13 1.73(3) . ?
S11 O116 2.12(5) . ?
S12 O116 1.40(6) . ?
S12 O90 1.670(16) 12 ?
S12 S11 1.68(2) 12 ?
S13 S13 1.65(6) 12 ?
S14 O117 1.15(10) . ?
S14 O99 1.655(17) 12 ?
S14 S15 1.78(2) . ?
S14 S15 1.78(2) 12 ?
S15 O118 1.50(5) . ?
S15 S16 1.72(3) . ?
S15 O117 2.10(8) . ?
S15 O119 2.17(7) . ?
S16 O119 1.51(7) . ?
S16 S16 1.69(5) 12 ?
S1V O105 1.97(10) . ?
S2V S3 1.51(9) 4_556 ?
S2V O82 1.76(8) 4_556 ?
S2V O89 1.98(8) 4_556 ?
O108 O109 1.43(5) . ?
O110 O114 1.40(9) . ?
O110 O111 1.54(8) . ?
O111 O112 1.45(10) . ?
O112 O113 1.57(11) . ?
O113 O114 1.63(9) . ?
O115 O116 1.53(7) . ?
O116 O115 1.53(7) 12 ?
O116 S11 2.12(5) 12 ?
O117 O118 1.70(8) . ?
O117 O118 1.70(8) 12 ?
O117 S15 2.10(8) 12 ?
O118 O119 1.45(8) . ?
O119 O119 1.63(14) 12 ?
K1 O125 2.75(3) . ?
K1 O121 2.84(2) . ?
K1 O55 2.888(11) 12 ?
K1 O42 2.916(11) 9_556 ?
K1 O42 2.916(11) 4_556 ?
K1 O52 2.987(12) 9_556 ?
K1 O52 2.987(12) 4_556 ?
K1 O142 3.01(2) 2_544 ?
K1 O142 3.01(2) 11 ?
K2 O123 2.753(10) . ?
K2 O124 2.780(13) . ?
K2 O134 2.84(3) . ?
K2 O128 2.85(2) 7_446 ?
K3 O135 2.66(4) . ?
K3 O136 2.75(3) . ?
K3 O127 2.766(15) . ?
K4 O122 2.76(2) . ?
K4 O132 2.82(5) 12 ?
K4 O132 2.82(5) . ?
K4 O4 2.932(14) 12 ?
K4 O5 2.945(11) 12 ?
K4 O7 2.951(13) 12 ?
K4 O133 2.95(8) . ?
K4 O166 3.22(10) 12 ?
K4 O166 3.22(10) . ?
K5 O129 2.49(3) . ?
K5 O170 2.62(4) . ?
K5 O130 2.88(3) . ?
K5 O171 2.92(3) . ?
K5 O78 2.878(12) 4_556 ?
K5 O126 2.88(2) . ?
K5 O65 2.900(12) 4_556 ?
K5 O85 2.914(13) 4_556 ?
K5 O69 2.963(13) 4_556 ?
K5 W16B 3.522(6) 4_556 ?
K6 O120 2.712(14) . ?
K6 O28 2.912(12) 4_556 ?
K6 O16 2.913(12) 4_556 ?
K6 O141 2.92(3) 6_444 ?
K6 O9 2.932(12) 4_556 ?
K6 O131 2.93(4) . ?
K6 O11 2.949(12) 4_556 ?
K6 O138 3.24(7) . ?
K7 O170 2.33(4) . ?
K7 O140 2.70(4) 16_455 ?
K7 O130 2.80(3) . ?
K7 O54 2.871(14) 4_556 ?
K7 O79 2.889(14) 4_556 ?
K7 O139 2.94(4) 4_556 ?
K7 O137 2.94(3) 16_455 ?
K7 O86 2.960(14) 16_455 ?
K7 O145 3.25(5) 4_556 ?
K7 W9 3.938(8) 4_556 ?
K8 O68 2.716(10) 6_444 ?
K8 O68 2.716(10) 4_556 ?
K8 O3 2.787(10) 6_444 ?
K8 O3 2.787(10) 4_556 ?
K8 O19 2.845(12) 4_556 ?
K8 O19 2.845(12) 6_444 ?
K8 O144 2.90(4) 7_445 ?
K8 O144 2.90(4) . ?
K8 O14 3.189(11) 4_556 ?
K8 O14 3.189(11) 6_444 ?
K8 W3 3.8520(10) 4_556 ?
K8 W3 3.8520(10) 6_444 ?
K9 O125 2.42(2) 2_545 ?
K9 O143 2.76(8) 10_557 ?
K9 O46 2.818(14) 10_557 ?
K9 O18 2.950(16) 10_557 ?
K9 O135 2.96(4) . ?
K9 O52 3.348(15) 10_557 ?
K9 K9 3.84(2) 12 ?
K9 W7 3.850(9) 10_557 ?
O123 K2 2.753(10) 7_446 ?
O125 K9 2.42(2) 11 ?
O125 K9 2.42(2) 2_544 ?
O128 K2 2.85(2) 7_446 ?
O129 O171 0.96(3) . ?
O130 O170 1.05(4) . ?
O132 O166 1.40(9) . ?
O137 K7 2.94(3) 16_445 ?
O139 K7 2.94(4) 4_556 ?
O140 K7 2.70(4) 16_445 ?
O141 K6 2.92(3) 6_445 ?
O142 K1 3.01(2) 2_545 ?
O143 K9 2.76(8) 10_567 ?
O144 O144 1.66(8) 7_445 ?
O145 K7 3.25(5) 4_556 ?
O146 O154 1.19(5) 6_444 ?
O147 O153 1.72(9) . ?
O154 O146 1.19(5) 6_445 ?
O155 O159 1.61(7) . ?
